data_4320642
loop_
_publ_author_name
'Travis M. Anderson'
'Kenneth I. Hardcastle'
'Nelya Okun'
'Craig L. Hill'

_publ_contact_author_address
;
Emory University
Department of Chemistry
X-ray Crystallography Laboratory
Atlanta GA 30322-2210
USA
;
_publ_contact_author_email khardca@emory.edu
_publ_contact_author_fax 404-727-6586
_publ_contact_author_name 'Kenneth I. Hardcastle'
_publ_contact_author_phone 404-727-6140
_publ_section_title
;
 Asymmetric Sandwich-Type Polyoxoanions. Synthesis, Characterization, and
 X-ray Crystal Structures of Diferric Complexes
 [TMIIFeIII2(P2W15O56)(P2TMII2W13O52)]16-, TM = Cu or Co
;
_journal_name_full 'Inorganic Chemistry'
_journal_page_first 6418
_journal_page_last 6425
_journal_paper_doi 10.1021/ic0105314
_journal_volume 40
_journal_year 2001
_chemical_formula_sum 'Cu3 Fe2 H0 Na16 O142.75 P4 W28'
_chemical_formula_weight 8225.84
_chemical_name_systematic
;
  ?
;
_space_group_IT_number 2
_symmetry_cell_setting triclinic
_symmetry_space_group_name_Hall '-P 1'
_symmetry_space_group_name_H-M 'P -1'
_atom_sites_solution_hydrogens geom
_atom_sites_solution_primary direct
_atom_sites_solution_secondary difmap
_audit_creation_method SHELXL-97
_cell_angle_alpha 80.475(2)
_cell_angle_beta 85.555(2)
_cell_angle_gamma 89.563(2)
_cell_formula_units_Z 2
_cell_length_a 13.4413(9)
_cell_length_b 21.2590(15)
_cell_length_c 25.5207(18)
_cell_measurement_reflns_used 8587
_cell_measurement_temperature 100(2)
_cell_measurement_theta_max 30.505
_cell_measurement_theta_min 2.467
_cell_volume 7170.2(9)
_computing_cell_refinement 'Bruker SAINT'
_computing_data_collection 'Bruker SMART'
_computing_data_reduction 'Bruker SAINT'
_computing_molecular_graphics 'Bruker SHELXTL'
_computing_publication_material 'Bruker SHELXTL'
_computing_structure_refinement 'SHELXL-97 (Sheldrick, 1997)'
_computing_structure_solution 'SHELXS-97 (Sheldrick, 1990)'
_diffrn_ambient_temperature 100(2)
_diffrn_measured_fraction_theta_full 0.976
_diffrn_measured_fraction_theta_max 0.976
_diffrn_measurement_device_type 'CCD area detector'
_diffrn_measurement_method 'phi and omega scans'
_diffrn_radiation_monochromator graphite
_diffrn_radiation_source 'fine-focus sealed tube'
_diffrn_radiation_type MoK\a
_diffrn_radiation_wavelength 0.71073
_diffrn_reflns_av_R_equivalents 0.0514
_diffrn_reflns_av_sigmaI/netI 0.0733
_diffrn_reflns_limit_h_max 19
_diffrn_reflns_limit_h_min -19
_diffrn_reflns_limit_k_max 29
_diffrn_reflns_limit_k_min -30
_diffrn_reflns_limit_l_max 36
_diffrn_reflns_limit_l_min -23
_diffrn_reflns_number 96539
_diffrn_reflns_theta_full 30.60
_diffrn_reflns_theta_max 30.60
_diffrn_reflns_theta_min 1.62
_diffrn_standards_decay_% none
_exptl_absorpt_coefficient_mu 23.192
_exptl_absorpt_correction_T_max 1.00000
_exptl_absorpt_correction_T_min 0.432568
_exptl_absorpt_correction_type empirical
_exptl_absorpt_process_details 'SADABS, Sheldrick'
_exptl_crystal_colour colorless
_exptl_crystal_density_diffrn 3.810
_exptl_crystal_density_method 'not measured'
_exptl_crystal_description rod
_exptl_crystal_F_000 7178
_exptl_crystal_size_max 0.18
_exptl_crystal_size_mid 0.09
_exptl_crystal_size_min 0.05
_refine_diff_density_max 4.046
_refine_diff_density_min -2.566
_refine_diff_density_rms 0.492
_refine_ls_extinction_method none
_refine_ls_goodness_of_fit_ref 1.164
_refine_ls_hydrogen_treatment mixed
_refine_ls_matrix_type full
_refine_ls_number_parameters 1212
_refine_ls_number_reflns 43097
_refine_ls_number_restraints 0
_refine_ls_restrained_S_all 1.164
_refine_ls_R_factor_all 0.0803
_refine_ls_R_factor_gt 0.0542
_refine_ls_shift/su_max 0.025
_refine_ls_shift/su_mean 0.001
_refine_ls_structure_factor_coef Fsqd
_refine_ls_weighting_details 'calc w=1/[\s^2^(Fo^2^)+(0.0500P)^2^+0.0000P] where P=(Fo^2^+2Fc^2^)/3'
_refine_ls_weighting_scheme calc
_refine_ls_wR_factor_gt 0.1263
_refine_ls_wR_factor_ref 0.1353
_reflns_number_gt 30877
_reflns_number_total 43097
_reflns_threshold_expression >2sigma(I)
_cod_data_source_file ic0105314_1.cif
_cod_data_source_block cu3fe2
_cod_depositor_comments
;
The following automatic conversions were performed:

'_symmetry_cell_setting' value 'Triclinic' changed to 'triclinic'
according to the built-in table from CIF Core dictionary named
'cif_core.dic' version 2.4.1 from 2010-06-29.

Automatic conversion script
Id: cif_fix_values 1646 2011-03-28 12:23:43Z adriana 
;
_cod_original_formula_sum 'H0 Cu3 Fe2 Na16 O142.75 P4 W28'
_cod_database_code 4320642

loop_
_symmetry_equiv_pos_as_xyz
'x, y, z'
'-x, -y, -z'

loop_
_atom_site_label
_atom_site_type_symbol
_atom_site_fract_x
_atom_site_fract_y
_atom_site_fract_z
_atom_site_U_iso_or_equiv
_atom_site_adp_type
_atom_site_occupancy
_atom_site_symmetry_multiplicity
_atom_site_calc_flag
_atom_site_refinement_flags
_atom_site_disorder_assembly
_atom_site_disorder_group
W1 W 0.24961(3) 0.165640(18) 0.252847(17) 0.01707(8) Uani 1 1 d . . .
W2 W 0.05501(3) 0.269548(19) 0.246348(17) 0.01753(9) Uani 1 1 d . . .
W3 W 0.29438(3) 0.325208(19) 0.237665(17) 0.01830(9) Uani 1 1 d . . .
W4 W 0.43654(3) 0.297828(18) 0.359050(17) 0.01578(8) Uani 1 1 d . . .
W5 W 0.22638(3) 0.409699(18) 0.351023(17) 0.01583(8) Uani 1 1 d . . .
W6 W -0.00730(3) 0.353908(18) 0.360440(16) 0.01470(8) Uani 1 1 d . . .
W7 W -0.05641(3) 0.180036(18) 0.376439(17) 0.01595(8) Uani 1 1 d . . .
W8 W 0.13381(3) 0.078460(18) 0.382034(17) 0.01485(8) Uani 1 1 d . . .
W9 W 0.36940(3) 0.124229(17) 0.523246(16) 0.01285(8) Uani 1 1 d . . .
W10 W 0.41924(3) 0.283452(17) 0.508453(17) 0.01337(8) Uani 1 1 d . . .
W11 W 0.20681(3) 0.395754(17) 0.500253(17) 0.01409(8) Uani 1 1 d . . .
W12 W -0.02941(3) 0.335240(19) 0.509934(17) 0.01520(8) Uani 1 1 d . . .
W13 W 0.44577(3) 0.183682(18) 0.743289(16) 0.01370(8) Uani 1 1 d . . .
W14 W 0.48934(3) 0.342016(18) 0.719867(17) 0.01419(8) Uani 1 1 d . . .
W15 W 0.28456(3) 0.452040(18) 0.711107(17) 0.01405(8) Uani 1 1 d . . .
W16 W 0.04845(3) 0.397908(18) 0.725891(16) 0.01290(8) Uani 1 1 d . . .
W17 W 0.00042(3) 0.226904(18) 0.747558(17) 0.01461(8) Uani 1 1 d . . .
W18 W 0.19155(3) 0.123380(18) 0.755760(17) 0.01524(8) Uani 1 1 d . . .
W19 W 0.43824(3) 0.17892(2) 0.892237(17) 0.01848(9) Uani 1 1 d . . .
W20 W 0.48163(3) 0.336267(19) 0.870156(17) 0.01648(8) Uani 1 1 d . . .
W21 W 0.27107(3) 0.449751(18) 0.861530(17) 0.01566(8) Uani 1 1 d . . .
W22 W 0.03844(3) 0.393470(19) 0.874798(17) 0.01525(8) Uani 1 1 d . . .
W23 W -0.01048(3) 0.220496(19) 0.897150(17) 0.01830(9) Uani 1 1 d . . .
W24 W 0.17983(3) 0.118424(19) 0.905395(18) 0.01961(9) Uani 1 1 d . . .
W25 W 0.27654(3) 0.19305(2) 1.013878(18) 0.02394(10) Uani 1 1 d . . .
W26 W 0.32097(3) 0.35290(2) 0.992264(18) 0.02183(9) Uani 1 1 d . . .
W27 W 0.08212(3) 0.29626(2) 1.005554(18) 0.02151(9) Uani 1 1 d . . .
W28 W 0.39249(3) 0.140676(18) 0.373570(17) 0.01479(8) Uani 1 1 d . . .
Fe1 Fe 0.29654(10) 0.20705(6) 0.62985(6) 0.0140(3) Uani 1 1 d . . .
Fe2 Fe 0.11246(10) 0.30683(6) 0.62203(6) 0.0135(3) Uani 1 1 d . . .
Cu1 Cu -0.06773(10) 0.16932(6) 0.52138(5) 0.0198(3) Uani 1 1 d . . .
Cu2 Cu 0.11565(9) 0.07699(6) 0.52667(6) 0.0222(3) Uani 1 1 d . . .
Cu3 Cu 0.33810(9) 0.35720(6) 0.61037(5) 0.0178(3) Uani 1 1 d . . .
P1 P 0.18759(17) 0.24358(11) 0.36029(11) 0.0131(5) Uiso 1 1 d . . .
P2 P 0.17241(18) 0.23021(11) 0.52605(11) 0.0137(5) Uiso 1 1 d . . .
P3 P 0.24116(17) 0.28594(11) 0.72891(10) 0.0122(5) Uiso 1 1 d . . .
P4 P 0.23296(18) 0.28261(12) 0.89025(11) 0.0155(5) Uiso 1 1 d . . .
O1 O 0.2868(5) 0.1160(3) 0.2094(3) 0.0226(16) Uiso 1 1 d . . .
O2 O 0.3172(5) 0.2440(3) 0.2169(3) 0.0239(16) Uiso 1 1 d . . .
O3 O 0.3583(5) 0.3746(3) 0.1857(3) 0.0226(16) Uiso 1 1 d . . .
O4 O 0.1648(5) 0.3263(3) 0.2116(3) 0.0197(15) Uiso 1 1 d . . .
O5 O -0.0301(5) 0.2845(3) 0.1983(3) 0.0249(17) Uiso 1 1 d . . .
O6 O 0.1329(5) 0.2022(3) 0.2201(3) 0.0197(15) Uiso 1 1 d . . .
O7 O 0.3534(5) 0.1570(3) 0.2994(3) 0.0225(16) Uiso 1 1 d . . .
O8 O 0.3911(5) 0.3054(3) 0.2877(3) 0.0187(15) Uiso 1 1 d . . .
O9 O 0.2445(5) 0.3843(3) 0.2831(3) 0.0201(15) Uiso 1 1 d . . .
O10 O 0.0263(5) 0.3332(3) 0.2884(3) 0.0148(13) Uiso 1 1 d . . .
O11 O -0.0102(5) 0.2101(3) 0.2980(3) 0.0181(14) Uiso 1 1 d . . .
O12 O 0.1701(5) 0.1141(3) 0.3045(3) 0.0175(14) Uiso 1 1 d . . .
O13 O 0.1952(5) 0.2485(3) 0.2979(3) 0.0165(14) Uiso 1 1 d . . .
O14 O 0.4764(5) 0.0824(3) 0.3637(3) 0.0212(15) Uiso 1 1 d . . .
O15 O 0.4804(5) 0.2133(3) 0.3534(3) 0.0144(13) Uiso 1 1 d . . .
O16 O 0.5480(5) 0.3378(3) 0.3425(3) 0.0218(16) Uiso 1 1 d . . .
O17 O 0.3471(5) 0.3673(3) 0.3644(3) 0.0180(14) Uiso 1 1 d . . .
O18 O 0.2644(5) 0.4879(3) 0.3357(3) 0.0236(16) Uiso 1 1 d . . .
O19 O 0.2292(5) 0.2818(3) 0.9520(3) 0.0192(15) Uiso 1 1 d . . .
O20 O 0.0863(5) 0.4221(3) 0.3410(3) 0.0175(14) Uiso 1 1 d . . .
O21 O -0.1155(5) 0.3944(3) 0.3450(3) 0.0203(15) Uiso 1 1 d . . .
O22 O -0.0545(5) 0.2697(3) 0.3762(3) 0.0167(14) Uiso 1 1 d . . .
O23 O -0.1762(5) 0.1683(3) 0.3626(3) 0.0244(16) Uiso 1 1 d . . .
O24 O -0.0020(5) 0.0997(3) 0.3660(3) 0.0173(14) Uiso 1 1 d . . .
O25 O 0.1362(5) -0.0006(3) 0.3743(3) 0.0215(16) Uiso 1 1 d . . .
O26 O 0.2717(5) 0.0942(3) 0.3880(3) 0.0153(14) Uiso 1 1 d . . .
O27 O 0.2926(5) 0.2301(3) 0.3789(3) 0.0154(14) Uiso 1 1 d . . .
O28 O 0.1490(5) 0.3075(3) 0.3736(3) 0.0145(13) Uiso 1 1 d . . .
O29 O 0.1159(5) 0.1893(3) 0.3840(3) 0.0159(14) Uiso 1 1 d . . .
O30 O 0.1038(5) 0.0704(3) 0.4522(3) 0.0144(13) Uiso 1 1 d . . .
O31 O 0.4013(5) 0.1408(3) 0.4450(3) 0.0149(13) Uiso 1 1 d . . .
O32 O 0.4386(5) 0.2809(3) 0.4317(3) 0.0147(13) Uiso 1 1 d . . .
O33 O 0.1994(5) 0.4053(3) 0.4241(3) 0.0156(14) Uiso 1 1 d . . .
O34 O -0.0074(5) 0.3591(3) 0.4314(3) 0.0148(13) Uiso 1 1 d . . .
O35 O -0.0652(5) 0.1615(3) 0.4466(3) 0.0179(14) Uiso 1 1 d . . .
O36 O 0.1159(5) -0.0245(3) 0.5395(3) 0.0218(16) Uiso 1 1 d . . .
O37 O 0.2599(5) 0.0806(3) 0.5142(3) 0.0155(14) Uiso 1 1 d . . .
O38 O 0.4558(5) 0.0636(3) 0.5368(3) 0.0201(15) Uiso 1 1 d . . .
O39 O 0.4644(5) 0.1990(3) 0.5190(3) 0.0182(14) Uiso 1 1 d . . .
O40 O 0.5265(5) 0.3244(3) 0.5117(3) 0.0216(16) Uiso 1 1 d . . .
O41 O 0.3285(5) 0.3511(3) 0.4890(3) 0.0180(14) Uiso 1 1 d . . .
O42 O 0.2483(5) 0.4715(3) 0.4987(3) 0.0188(15) Uiso 1 1 d . . .
O43 O 0.0707(5) 0.4074(3) 0.5066(3) 0.0158(14) Uiso 1 1 d . . .
O44 O -0.1334(5) 0.3820(3) 0.5168(3) 0.0190(15) Uiso 1 1 d . . .
O45 O -0.0817(5) 0.2606(3) 0.5028(3) 0.0185(15) Uiso 1 1 d . . .
O46 O -0.2342(7) 0.1422(4) 0.5345(4) 0.045(2) Uiso 1 1 d . . .
O47 O -0.0316(5) 0.0789(3) 0.5393(3) 0.0150(14) Uiso 1 1 d . . .
O48 O 0.1045(5) 0.1760(3) 0.5180(3) 0.0179(14) Uiso 1 1 d . . .
O49 O 0.2788(4) 0.2192(3) 0.5039(3) 0.0124(13) Uiso 1 1 d . . .
O50 O 0.1338(4) 0.2948(3) 0.4989(3) 0.0134(13) Uiso 1 1 d . . .
O51 O 0.1750(5) 0.2316(3) 0.5875(3) 0.0140(13) Uiso 1 1 d . . .
O52 O 0.3317(5) 0.1375(3) 0.5917(3) 0.0153(14) Uiso 1 1 d . . .
O53 O 0.3694(5) 0.2781(3) 0.5797(3) 0.0158(14) Uiso 1 1 d . . .
O54 O 0.2112(5) 0.3641(3) 0.5733(3) 0.0172(14) Uiso 1 1 d . . .
O55 O -0.0021(5) 0.3125(3) 0.5803(3) 0.0169(14) Uiso 1 1 d . . .
O56 O -0.0790(5) 0.1833(3) 0.5994(3) 0.0242(16) Uiso 1 1 d . . .
O57 O 0.1371(5) 0.0670(3) 0.6061(3) 0.0234(16) Uiso 1 1 d . . .
O58 O 0.3481(4) 0.2746(3) 0.7455(3) 0.0131(13) Uiso 1 1 d . . .
O59 O 0.2160(5) 0.1492(3) 0.6856(3) 0.0144(13) Uiso 1 1 d . . .
O60 O 0.1708(4) 0.2327(3) 0.7585(3) 0.0134(13) Uiso 1 1 d . . .
O61 O 0.4067(5) 0.1932(3) 0.6768(3) 0.0138(13) Uiso 1 1 d . . .
O62 O 0.4519(5) 0.3454(3) 0.6534(3) 0.0162(14) Uiso 1 1 d . . .
O63 O 0.2055(4) 0.3512(3) 0.7393(3) 0.0118(13) Uiso 1 1 d . . .
O64 O 0.2979(5) 0.4272(3) 0.6471(3) 0.0170(14) Uiso 1 1 d . . .
O65 O 0.0684(5) 0.3753(3) 0.6604(3) 0.0163(14) Uiso 1 1 d . . .
O66 O 0.0388(5) 0.2462(3) 0.6780(3) 0.0180(14) Uiso 1 1 d . . .
O67 O 0.2393(5) 0.2838(3) 0.6682(3) 0.0141(13) Uiso 1 1 d . . .
O68 O 0.1905(5) 0.0428(3) 0.7589(3) 0.0223(16) Uiso 1 1 d . . .
O69 O 0.3245(5) 0.1375(3) 0.7700(3) 0.0176(14) Uiso 1 1 d . . .
O70 O 0.5293(5) 0.1229(3) 0.7406(3) 0.0178(14) Uiso 1 1 d . . .
O71 O 0.5355(5) 0.2539(3) 0.7284(3) 0.0171(14) Uiso 1 1 d . . .
O72 O 0.6036(5) 0.3809(3) 0.7075(3) 0.0183(15) Uiso 1 1 d . . .
O73 O 0.4005(5) 0.4082(3) 0.7345(3) 0.0150(14) Uiso 1 1 d . . .
O74 O 0.3242(5) 0.5297(3) 0.6961(3) 0.0192(15) Uiso 1 1 d . . .
O75 O 0.1422(5) 0.4656(3) 0.7116(3) 0.0163(14) Uiso 1 1 d . . .
O76 O -0.0619(5) 0.4399(3) 0.7189(3) 0.0170(14) Uiso 1 1 d . . .
O77 O -0.0001(5) 0.3136(3) 0.7560(3) 0.0166(14) Uiso 1 1 d . . .
O78 O -0.1237(5) 0.2104(3) 0.7462(3) 0.0224(16) Uiso 1 1 d . . .
O79 O 0.0508(5) 0.1414(3) 0.7533(3) 0.0151(14) Uiso 1 1 d . . .
O80 O 0.1636(5) 0.1189(3) 0.8353(3) 0.0148(13) Uiso 1 1 d . . .
O81 O 0.4586(5) 0.1887(3) 0.8194(3) 0.0170(14) Uiso 1 1 d . . .
O82 O 0.4968(5) 0.3277(3) 0.8007(3) 0.0195(15) Uiso 1 1 d . . .
O83 O 0.2589(5) 0.4563(3) 0.7914(3) 0.0161(14) Uiso 1 1 d . . .
O84 O 0.0534(5) 0.4059(3) 0.8022(3) 0.0174(14) Uiso 1 1 d . . .
O85 O -0.0042(5) 0.2102(3) 0.8266(3) 0.0165(14) Uiso 1 1 d . . .
O86 O 0.1764(6) 0.0385(4) 0.9282(3) 0.0298(18) Uiso 1 1 d . . .
O87 O 0.3203(5) 0.1341(3) 0.8890(3) 0.0228(16) Uiso 1 1 d . . .
O88 O 0.5185(6) 0.1172(4) 0.9100(3) 0.0281(18) Uiso 1 1 d . . .
O89 O 0.5231(5) 0.2499(3) 0.8937(3) 0.0208(15) Uiso 1 1 d . . .
O90 O 0.5905(5) 0.3760(4) 0.8770(3) 0.0259(17) Uiso 1 1 d . . .
O91 O 0.3937(5) 0.4064(3) 0.8559(3) 0.0172(14) Uiso 1 1 d . . .
O92 O 0.3114(5) 0.5252(3) 0.8655(3) 0.0220(16) Uiso 1 1 d . . .
O93 O 0.1301(5) 0.4612(3) 0.8778(3) 0.0189(15) Uiso 1 1 d . . .
O94 O -0.0693(5) 0.4342(3) 0.8841(3) 0.0164(14) Uiso 1 1 d . . .
O95 O -0.0097(5) 0.3109(3) 0.8765(3) 0.0193(15) Uiso 1 1 d . . .
O96 O -0.1349(5) 0.2056(4) 0.9158(3) 0.0265(17) Uiso 1 1 d . . .
O97 O 0.0421(5) 0.1371(3) 0.9195(3) 0.0223(16) Uiso 1 1 d . . .
O98 O 0.1633(5) 0.2307(3) 0.8809(3) 0.0155(14) Uiso 1 1 d . . .
O99 O 0.3413(5) 0.2716(3) 0.8712(3) 0.0158(14) Uiso 1 1 d . . .
O100 O 0.1969(5) 0.3486(3) 0.8656(3) 0.0171(14) Uiso 1 1 d . . .
O101 O 0.0243(5) 0.2404(3) 0.9659(3) 0.0240(16) Uiso 1 1 d . . .
O102 O 0.2048(5) 0.1456(4) 0.9732(3) 0.0270(17) Uiso 1 1 d . . .
O103 O 0.3837(5) 0.1875(3) 0.9644(3) 0.0245(16) Uiso 1 1 d . . .
O104 O 0.4239(5) 0.3352(3) 0.9446(3) 0.0228(16) Uiso 1 1 d . . .
O105 O 0.2775(5) 0.4155(3) 0.9390(3) 0.0198(15) Uiso 1 1 d . . .
O106 O 0.0562(5) 0.3632(3) 0.9512(3) 0.0220(16) Uiso 1 1 d . . .
O107 O -0.0109(5) 0.3046(4) 1.0538(3) 0.0277(18) Uiso 1 1 d . . .
O108 O 0.1511(6) 0.2220(4) 1.0409(4) 0.0311(19) Uiso 1 1 d . . .
O109 O 0.3043(6) 0.1381(4) 1.0669(4) 0.034(2) Uiso 1 1 d . . .
O110 O 0.3373(5) 0.2665(3) 1.0313(3) 0.0249(17) Uiso 1 1 d . . .
O111 O 0.3760(6) 0.3951(4) 1.0334(3) 0.0277(18) Uiso 1 1 d . . .
O112 O 0.1859(5) 0.3473(3) 1.0258(3) 0.0238(16) Uiso 1 1 d . . .
Na1 Na -0.2364(3) 0.41320(19) 0.72339(17) 0.0183(9) Uani 1 1 d . . .
Na2 Na 0.7594(3) 0.4088(2) 0.86664(19) 0.0251(10) Uani 1 1 d . . .
Na3 Na 0.4050(7) 0.0401(4) 0.6690(4) 0.106(3) Uani 1 1 d . . .
Na4 Na 0.3318(8) -0.0533(5) 0.5750(5) 0.048(3) Uani 0.50 1 d P . .
Na5 Na -0.2683(4) 0.1888(3) 0.6121(2) 0.0477(15) Uani 1 1 d . . .
Na6 Na 0.2893(4) 0.6293(3) 0.6444(3) 0.067(2) Uani 1 1 d . . .
Na7 Na 0.0095(5) 0.5520(3) 0.8564(4) 0.085(3) Uani 1 1 d . . .
Na8 Na -0.0158(7) 0.0895(4) 0.6734(4) 0.101(3) Uani 1 1 d . . .
Na9 Na -0.2568(7) 0.2898(5) 0.4302(5) 0.126(4) Uani 1 1 d . . .
Na10 Na 0.1570(10) 0.5095(6) 0.5910(5) 0.063(4) Uani 0.50 1 d P . .
Na11 Na 0.0660(8) 0.1542(6) 0.1366(5) 0.139(4) Uani 1 1 d . . .
Na12 Na 0.3948(12) 0.0210(6) 0.8364(7) 0.083(5) Uani 0.50 1 d P . .
Na13 Na -0.0488(7) 0.4863(4) 0.4812(5) 0.112(3) Uani 1 1 d . . .
Na14 Na 0.6865(8) 0.2294(5) 0.8207(5) 0.049(3) Uani 0.50 1 d P . .
Na15 Na 0.2155(4) 0.5568(3) 0.4209(2) 0.0482(16) Uani 1 1 d . . .
Na16 Na -0.0634(12) 0.0662(7) 0.8419(7) 0.082(5) Uani 0.50 1 d P . .
Na17 Na 0.6526(8) 0.0317(5) 0.5609(8) 0.092(6) Uani 0.50 1 d P . .
Na18 Na 0.3406(8) 0.8176(7) 0.6897(7) 0.073(4) Uani 0.50 1 d P . .
Na19 Na 0.4905(13) 0.3711(9) 0.1148(8) 0.099(6) Uiso 0.50 1 d P . .
Na20 Na 0.2413(12) 0.6361(8) 0.8151(7) 0.083(5) Uiso 0.50 1 d P . .
Na21 Na 0.1773(17) 0.5142(11) 0.9866(10) 0.133(8) Uiso 0.50 1 d P . .
O1W O 0.4309(8) 0.4365(6) 0.5492(5) 0.070(4) Uani 1 1 d . . .
O2W O 0.0553(6) 0.5234(4) 0.4118(4) 0.037(2) Uani 1 1 d . . .
O3W O 0.3801(8) 0.5767(6) 0.4172(5) 0.077(4) Uani 1 1 d . . .
O4W O -0.1803(6) 0.3602(3) 0.6486(3) 0.0257(18) Uani 1 1 d . . .
O5W O -0.0745(13) -0.0412(8) 0.8475(8) 0.039(4) Uiso 0.50 1 d P . .
O6W O 0.4627(17) 0.7781(11) 0.7707(10) 0.066(6) Uiso 0.50 1 d P . .
O7W O -0.3652(6) 0.1800(4) 0.4501(4) 0.036(2) Uani 1 1 d . . .
O8W O -0.2924(9) 0.2848(6) 0.5586(7) 0.100(6) Uani 1 1 d . . .
O9W O -0.4321(6) 0.1610(4) 0.6105(4) 0.038(2) Uani 1 1 d . . .
O10W O -0.2740(7) 0.2412(5) 0.6828(4) 0.049(3) Uani 1 1 d . . .
O11W O -0.1971(5) 0.3400(3) 0.8011(3) 0.0231(18) Uani 1 1 d . . .
O12W O -0.2797(6) 0.4788(4) 0.7890(3) 0.030(2) Uani 1 1 d . . .
O13W O 0.2339(9) 0.6938(7) 0.7120(7) 0.104(6) Uani 1 1 d . . .
O14W O -0.0870(9) 0.5423(4) 0.7812(4) 0.053(3) Uani 1 1 d . . .
O15W O 0.1327(10) 0.5789(5) 0.7754(5) 0.074(4) Uani 1 1 d . . .
O16W O -0.1378(6) 0.5969(3) 0.8847(3) 0.0237(17) Uani 1 1 d . . .
O17W O 0.1211(9) 0.6117(7) 0.8923(7) 0.109(5) Uani 1 1 d . . .
O18W O 0.7771(9) 0.3304(7) 0.9436(5) 0.090(5) Uani 1 1 d . . .
O19W O 0.7293(7) 0.4944(4) 0.9139(4) 0.041(2) Uani 1 1 d . . .
O20W O 0.5792(7) 0.0516(5) 0.6593(4) 0.058(3) Uani 1 1 d . . .
O21W O 0.3556(9) -0.0638(4) 0.6672(5) 0.063(3) Uani 1 1 d . . .
O22W O -0.3070(13) 0.3562(8) 0.5091(8) 0.039(4) Uiso 0.50 1 d P . .
O23W O 0.3635(9) -0.0820(6) 0.7726(6) 0.016(3) Uiso 0.50 1 d P . .
O24W O -0.2599(9) 0.0879(6) 0.6688(7) 0.115(6) Uani 1 1 d . . .
O26W O 0.7314(15) 0.1011(13) 0.7911(12) 0.093(10) Uani 0.50 1 d P . .
O27W O 0.3238(15) 0.5735(7) 0.5679(6) 0.040(5) Uani 0.50 1 d P . .
O28W O 0.4375(6) 0.2544(5) 0.1225(4) 0.045(3) Uani 1 1 d . . .
O29W O -0.1073(16) 0.1366(10) 0.1301(10) 0.059(6) Uiso 0.50 1 d P . .
O30W O 0.4715(13) 0.4938(9) 0.0938(8) 0.043(5) Uiso 0.50 1 d P . .
O31W O -0.102(2) 0.2276(13) 0.1353(12) 0.086(8) Uiso 0.50 1 d P . .
O32W O 0.5198(10) 0.5099(7) 0.7696(6) 0.022(3) Uiso 0.50 1 d P . .
O33W O 0.1897(14) 0.9601(9) 0.6793(9) 0.051(5) Uiso 0.50 1 d P . .
O34W O 0.8941(16) 0.0403(10) 0.1466(10) 0.060(6) Uiso 0.50 1 d P . .
O35W O 0.5733(13) 0.9791(9) 0.7403(8) 0.044(5) Uiso 0.50 1 d P . .
O36W O 0.4311(13) 0.5555(8) 0.5107(8) 0.040(4) Uiso 0.50 1 d P . .
O37W O 0.5190(10) 0.4271(7) 0.1601(6) 0.021(3) Uiso 0.50 1 d P . .
O38W O 0.2601(18) -0.1055(12) 0.5308(11) 0.075(7) Uiso 0.50 1 d P . .
O39W O 0.4159(16) 0.6250(11) 0.7751(10) 0.062(6) Uiso 0.50 1 d P . .
O40W O 0.5000 0.5000 0.0000 0.056(8) Uiso 0.50 2 d SP . .
O41W O 0.5251(16) 0.5486(10) 0.5832(10) 0.060(6) Uiso 0.50 1 d P . .
O42W O -0.0682(19) -0.0223(12) 0.7460(11) 0.082(8) Uiso 0.50 1 d P . .

loop_
_atom_site_aniso_label
_atom_site_aniso_U_11
_atom_site_aniso_U_22
_atom_site_aniso_U_33
_atom_site_aniso_U_23
_atom_site_aniso_U_13
_atom_site_aniso_U_12
W1 0.02686(19) 0.01487(17) 0.00933(18) -0.00305(15) 0.00194(16) -0.00094(15)
W2 0.02629(19) 0.01669(18) 0.00970(19) -0.00249(15) -0.00119(16) 0.00003(15)
W3 0.02782(19) 0.01521(18) 0.01055(19) -0.00070(15) 0.00408(17) -0.00245(15)
W4 0.01787(16) 0.01470(17) 0.01377(19) -0.00204(15) 0.00467(15) -0.00290(14)
W5 0.02280(18) 0.01153(16) 0.01255(19) -0.00144(14) 0.00154(16) -0.00209(14)
W6 0.02029(17) 0.01308(17) 0.01061(18) -0.00174(14) -0.00092(15) 0.00050(14)
W7 0.02217(18) 0.01359(17) 0.01209(19) -0.00258(15) -0.00020(16) -0.00169(14)
W8 0.02079(17) 0.01136(16) 0.01237(19) -0.00277(14) 0.00100(15) -0.00326(14)
W9 0.01435(15) 0.01205(16) 0.01221(18) -0.00368(14) 0.00240(14) -0.00111(13)
W10 0.01339(15) 0.01251(16) 0.01420(19) -0.00347(14) 0.00203(14) -0.00210(13)
W11 0.01675(16) 0.01241(16) 0.01361(19) -0.00397(14) -0.00023(15) -0.00128(13)
W12 0.01528(16) 0.01898(18) 0.01159(19) -0.00344(15) -0.00077(15) 0.00063(14)
W13 0.01444(15) 0.01451(16) 0.01247(18) -0.00400(14) 0.00077(15) 0.00067(13)
W14 0.01297(15) 0.01493(17) 0.01498(19) -0.00376(15) -0.00024(15) -0.00085(13)
W15 0.01464(16) 0.01326(16) 0.01467(19) -0.00355(14) -0.00109(15) -0.00091(13)
W16 0.01249(15) 0.01440(16) 0.01264(18) -0.00504(14) -0.00013(14) 0.00022(13)
W17 0.01389(15) 0.01594(17) 0.01473(19) -0.00624(15) 0.00251(15) -0.00253(13)
W18 0.01659(16) 0.01447(17) 0.01481(19) -0.00502(15) 0.00377(15) -0.00240(14)
W19 0.02265(18) 0.02039(19) 0.01213(19) -0.00256(16) -0.00047(16) 0.00483(15)
W20 0.01468(16) 0.02105(18) 0.0152(2) -0.00663(16) -0.00261(15) 0.00127(14)
W21 0.01537(16) 0.01782(17) 0.0157(2) -0.00796(15) -0.00179(15) 0.00042(14)
W22 0.01453(16) 0.01860(18) 0.01389(19) -0.00722(15) 0.00057(15) 0.00108(14)
W23 0.01960(17) 0.02052(19) 0.0146(2) -0.00565(16) 0.00637(16) -0.00378(15)
W24 0.02724(19) 0.01712(18) 0.0130(2) -0.00146(16) 0.00582(17) -0.00151(16)
W25 0.0312(2) 0.0285(2) 0.0115(2) -0.00320(17) 0.00106(18) 0.00526(18)
W26 0.02411(19) 0.0294(2) 0.0143(2) -0.01005(17) -0.00289(17) 0.00442(17)
W27 0.0253(2) 0.0276(2) 0.0119(2) -0.00628(17) 0.00338(17) 0.00207(17)
W28 0.01804(16) 0.01408(17) 0.01187(18) -0.00334(14) 0.00382(15) -0.00027(14)
Fe1 0.0149(6) 0.0150(6) 0.0128(7) -0.0050(5) 0.0000(5) 0.0000(5)
Fe2 0.0134(6) 0.0175(6) 0.0107(7) -0.0050(5) -0.0014(5) 0.0024(5)
Cu1 0.0277(6) 0.0171(6) 0.0145(6) -0.0034(5) 0.0014(5) 0.0024(5)
Cu2 0.0215(6) 0.0235(6) 0.0218(7) -0.0062(5) 0.0015(5) -0.0023(5)
Cu3 0.0190(5) 0.0199(6) 0.0167(6) -0.0084(5) -0.0041(5) 0.0021(5)
Na1 0.0155(17) 0.024(2) 0.016(2) -0.0046(17) -0.0018(16) -0.0002(15)
Na2 0.0192(19) 0.031(2) 0.025(3) -0.006(2) 0.0002(18) -0.0005(17)
Na3 0.117(7) 0.065(5) 0.136(9) -0.025(5) -0.005(6) -0.006(5)
Na4 0.041(6) 0.034(6) 0.064(9) 0.003(6) 0.003(6) -0.010(5)
Na5 0.039(3) 0.062(4) 0.043(4) -0.015(3) 0.004(3) 0.000(3)
Na6 0.027(3) 0.041(3) 0.121(7) 0.028(4) -0.013(3) -0.004(2)
Na7 0.061(4) 0.048(4) 0.157(8) -0.041(4) -0.025(5) 0.017(3)
Na8 0.109(6) 0.086(6) 0.107(8) -0.011(5) -0.016(6) -0.001(5)
Na9 0.079(6) 0.104(7) 0.184(12) -0.008(7) 0.020(7) -0.014(5)
Na10 0.083(8) 0.079(8) 0.037(7) -0.029(6) -0.035(6) 0.048(7)
Na11 0.142(9) 0.157(10) 0.118(10) -0.028(8) 0.001(7) -0.050(7)
Na12 0.104(11) 0.037(7) 0.092(12) 0.009(7) 0.042(10) 0.012(7)
Na13 0.112(7) 0.100(7) 0.126(9) -0.032(6) 0.009(6) -0.007(5)
Na14 0.040(5) 0.030(5) 0.074(9) -0.010(5) 0.031(6) -0.012(4)
Na15 0.038(3) 0.061(4) 0.040(4) 0.004(3) 0.000(3) 0.013(3)
Na16 0.090(10) 0.082(10) 0.071(11) -0.005(9) 0.005(9) -0.028(8)
Na17 0.049(6) 0.014(5) 0.211(18) 0.013(7) -0.071(9) -0.010(5)
Na18 0.030(6) 0.086(9) 0.114(13) -0.053(9) 0.009(7) -0.005(6)
O1W 0.049(6) 0.108(9) 0.063(8) -0.039(7) -0.012(6) -0.005(6)
O2W 0.037(4) 0.027(4) 0.051(6) -0.012(4) -0.006(4) -0.004(4)
O3W 0.057(6) 0.110(10) 0.057(8) 0.014(7) -0.023(6) -0.029(7)
O4W 0.031(4) 0.025(4) 0.022(4) -0.006(3) -0.006(3) 0.003(3)
O7W 0.023(4) 0.047(5) 0.038(5) -0.012(4) 0.012(4) -0.003(4)
O8W 0.060(7) 0.058(8) 0.169(16) -0.001(9) 0.033(9) -0.015(6)
O9W 0.035(4) 0.056(6) 0.023(5) -0.007(4) -0.001(4) 0.010(4)
O10W 0.042(5) 0.056(6) 0.046(7) -0.005(5) 0.003(5) -0.001(5)
O11W 0.022(3) 0.022(4) 0.023(4) -0.002(3) 0.006(3) -0.002(3)
O12W 0.041(4) 0.026(4) 0.022(4) -0.006(3) 0.002(4) 0.003(3)
O13W 0.054(7) 0.124(12) 0.135(15) -0.033(11) 0.014(9) -0.006(8)
O14W 0.105(8) 0.031(5) 0.023(5) -0.007(4) 0.003(5) 0.025(5)
O15W 0.113(10) 0.059(7) 0.049(8) -0.013(6) 0.007(7) 0.032(7)
O16W 0.036(4) 0.022(4) 0.012(4) 0.000(3) -0.003(3) 0.002(3)
O17W 0.065(8) 0.119(10) 0.170(15) -0.101(10) -0.010(9) 0.012(7)
O18W 0.067(7) 0.116(11) 0.065(9) 0.038(8) 0.011(7) 0.044(7)
O19W 0.043(5) 0.049(5) 0.036(5) -0.019(4) -0.002(4) 0.014(4)
O20W 0.035(5) 0.073(7) 0.051(7) 0.032(6) 0.004(5) -0.002(5)
O21W 0.096(8) 0.029(5) 0.057(7) -0.009(5) 0.040(6) 0.001(5)
O24W 0.065(8) 0.076(9) 0.175(17) 0.034(10) 0.055(9) 0.008(7)
O26W 0.037(10) 0.12(2) 0.10(2) 0.018(17) 0.032(13) -0.038(12)
O27W 0.089(14) 0.020(8) 0.008(8) 0.006(6) 0.005(9) 0.001(9)
O28W 0.035(5) 0.066(6) 0.027(5) 0.005(5) 0.004(4) 0.011(5)

loop_
_atom_type_symbol
_atom_type_description
_atom_type_scat_dispersion_real
_atom_type_scat_dispersion_imag
_atom_type_scat_source
O O 0.0106 0.0060 'International Tables Vol C Tables 4.2.6.8 and 6.1.1.4'
H H 0.0000 0.0000 'International Tables Vol C Tables 4.2.6.8 and 6.1.1.4'
Na Na 0.0362 0.0249 'International Tables Vol C Tables 4.2.6.8 and 6.1.1.4'
P P 0.1023 0.0942 'International Tables Vol C Tables 4.2.6.8 and 6.1.1.4'
Fe Fe 0.3463 0.8444 'International Tables Vol C Tables 4.2.6.8 and 6.1.1.4'
Cu Cu 0.3201 1.2651 'International Tables Vol C Tables 4.2.6.8 and 6.1.1.4'
W W -0.8490 6.8722 'International Tables Vol C Tables 4.2.6.8 and 6.1.1.4'

loop_
_geom_angle_atom_site_label_1
_geom_angle_atom_site_label_2
_geom_angle_atom_site_label_3
_geom_angle
_geom_angle_site_symmetry_1
_geom_angle_site_symmetry_3
_geom_angle_publ_flag
O1 W1 O12 103.3(3) . . ?
O1 W1 O7 102.3(3) . . ?
O12 W1 O7 89.1(3) . . ?
O1 W1 O6 99.8(3) . . ?
O12 W1 O6 90.6(3) . . ?
O7 W1 O6 157.4(3) . . ?
O1 W1 O2 99.5(3) . . ?
O12 W1 O2 157.2(3) . . ?
O7 W1 O2 86.5(3) . . ?
O6 W1 O2 85.1(3) . . ?
O1 W1 O13 168.9(3) . . ?
O12 W1 O13 85.2(3) . . ?
O7 W1 O13 84.7(3) . . ?
O6 W1 O13 72.7(3) . . ?
O2 W1 O13 72.2(3) . . ?
O5 W2 O11 103.0(3) . . ?
O5 W2 O10 103.0(3) . . ?
O11 W2 O10 90.1(3) . . ?
O5 W2 O6 100.3(3) . . ?
O11 W2 O6 90.2(3) . . ?
O10 W2 O6 156.0(3) . . ?
O5 W2 O4 99.7(3) . . ?
O11 W2 O4 157.3(3) . . ?
O10 W2 O4 85.5(3) . . ?
O6 W2 O4 85.0(3) . . ?
O5 W2 O13 168.7(3) . . ?
O11 W2 O13 85.3(3) . . ?
O10 W2 O13 84.4(3) . . ?
O6 W2 O13 71.7(3) . . ?
O4 W2 O13 72.2(3) . . ?
O3 W3 O8 103.2(3) . . ?
O3 W3 O2 101.1(3) . . ?
O8 W3 O2 88.7(3) . . ?
O3 W3 O4 100.3(3) . . ?
O8 W3 O4 156.4(3) . . ?
O2 W3 O4 89.3(3) . . ?
O3 W3 O9 102.5(3) . . ?
O8 W3 O9 84.8(3) . . ?
O2 W3 O9 156.3(3) . . ?
O4 W3 O9 87.6(3) . . ?
O3 W3 O13 170.2(3) . . ?
O8 W3 O13 84.0(3) . . ?
O2 W3 O13 72.0(3) . . ?
O4 W3 O13 73.1(3) . . ?
O9 W3 O13 84.7(3) . . ?
O16 W4 O32 100.1(3) . . ?
O16 W4 O15 99.3(3) . . ?
O32 W4 O15 91.1(3) . . ?
O16 W4 O17 100.9(3) . . ?
O32 W4 O17 90.5(3) . . ?
O15 W4 O17 159.1(3) . . ?
O16 W4 O8 98.1(3) . . ?
O32 W4 O8 161.6(3) . . ?
O15 W4 O8 88.7(3) . . ?
O17 W4 O8 83.3(3) . . ?
O16 W4 O27 172.5(3) . . ?
O32 W4 O27 81.3(3) . . ?
O15 W4 O27 73.2(2) . . ?
O17 W4 O27 86.5(2) . . ?
O8 W4 O27 81.0(3) . . ?
O18 W5 O33 98.5(3) . . ?
O18 W5 O17 102.0(3) . . ?
O33 W5 O17 88.7(3) . . ?
O18 W5 O9 100.8(3) . . ?
O33 W5 O9 160.5(3) . . ?
O17 W5 O9 85.2(3) . . ?
O18 W5 O20 98.4(3) . . ?
O33 W5 O20 90.0(3) . . ?
O17 W5 O20 159.5(3) . . ?
O9 W5 O20 89.3(3) . . ?
O18 W5 O28 171.4(3) . . ?
O33 W5 O28 79.4(3) . . ?
O17 W5 O28 86.4(3) . . ?
O9 W5 O28 81.8(3) . . ?
O20 W5 O28 73.3(2) . . ?
O21 W6 O34 100.4(3) . . ?
O21 W6 O22 101.0(3) . . ?
O34 W6 O22 91.4(3) . . ?
O21 W6 O20 99.5(3) . . ?
O34 W6 O20 92.3(3) . . ?
O22 W6 O20 158.2(3) . . ?
O21 W6 O10 95.8(3) . . ?
O34 W6 O10 163.7(3) . . ?
O22 W6 O10 84.2(3) . . ?
O20 W6 O10 86.3(3) . . ?
O21 W6 O28 173.3(3) . . ?
O34 W6 O28 83.2(3) . . ?
O22 W6 O28 84.4(3) . . ?
O20 W6 O28 74.7(3) . . ?
O10 W6 O28 80.7(3) . . ?
O23 W7 O35 101.7(3) . . ?
O23 W7 O24 99.1(3) . . ?
O35 W7 O24 94.7(3) . . ?
O23 W7 O22 101.5(3) . . ?
O35 W7 O22 93.3(3) . . ?
O24 W7 O22 155.8(3) . . ?
O23 W7 O11 93.0(3) . . ?
O35 W7 O11 165.0(3) . . ?
O24 W7 O11 85.6(3) . . ?
O22 W7 O11 80.9(3) . . ?
O23 W7 O29 171.3(3) . . ?
O35 W7 O29 85.2(3) . . ?
O24 W7 O29 74.7(3) . . ?
O22 W7 O29 83.2(3) . . ?
O11 W7 O29 80.5(3) . . ?
O25 W8 O30 100.4(3) . . ?
O25 W8 O26 101.2(3) . . ?
O30 W8 O26 93.2(3) . . ?
O25 W8 O24 100.2(3) . . ?
O30 W8 O24 92.8(3) . . ?
O26 W8 O24 156.4(3) . . ?
O25 W8 O12 95.9(3) . . ?
O30 W8 O12 163.6(3) . . ?
O26 W8 O12 82.6(3) . . ?
O24 W8 O12 85.3(3) . . ?
O25 W8 O29 172.6(3) . . ?
O30 W8 O29 84.1(3) . . ?
O26 W8 O29 84.3(2) . . ?
O24 W8 O29 73.6(2) . . ?
O12 W8 O29 79.8(3) . . ?
O38 W9 O37 102.0(3) . . ?
O38 W9 O52 99.9(3) . . ?
O37 W9 O52 96.7(3) . . ?
O38 W9 O31 96.2(3) . . ?
O37 W9 O31 89.8(3) . . ?
O52 W9 O31 161.0(3) . . ?
O38 W9 O39 97.6(3) . . ?
O37 W9 O39 159.3(3) . . ?
O52 W9 O39 86.3(3) . . ?
O31 W9 O39 81.5(3) . . ?
O38 W9 O49 169.2(3) . . ?
O37 W9 O49 88.6(3) . . ?
O52 W9 O49 80.4(3) . . ?
O31 W9 O49 81.9(2) . . ?
O39 W9 O49 71.6(2) . . ?
O40 W10 O53 98.3(3) . . ?
O40 W10 O39 101.4(3) . . ?
O53 W10 O39 92.9(3) . . ?
O40 W10 O41 101.7(3) . . ?
O53 W10 O41 89.4(3) . . ?
O39 W10 O41 156.2(3) . . ?
O40 W10 O32 95.7(3) . . ?
O53 W10 O32 165.8(3) . . ?
O39 W10 O32 86.7(3) . . ?
O41 W10 O32 85.5(3) . . ?
O40 W10 O49 175.3(3) . . ?
O53 W10 O49 82.9(3) . . ?
O39 W10 O49 73.9(3) . . ?
O41 W10 O49 82.9(2) . . ?
O32 W10 O49 83.4(2) . . ?
O42 W11 O43 101.0(3) . . ?
O42 W11 O54 99.8(3) . . ?
O43 W11 O54 92.8(3) . . ?
O42 W11 O41 102.0(3) . . ?
O43 W11 O41 156.6(3) . . ?
O54 W11 O41 87.3(3) . . ?
O42 W11 O33 94.5(3) . . ?
O43 W11 O33 88.2(3) . . ?
O54 W11 O33 165.2(3) . . ?
O41 W11 O33 86.0(3) . . ?
O42 W11 O50 174.2(3) . . ?
O43 W11 O50 73.8(2) . . ?
O54 W11 O50 83.2(3) . . ?
O41 W11 O50 83.0(2) . . ?
O33 W11 O50 82.9(3) . . ?
O42 W11 Na13 58.7(3) . 2_566 ?
O43 W11 Na13 42.6(3) . 2_566 ?
O54 W11 Na13 94.6(3) . 2_566 ?
O41 W11 Na13 160.7(3) . 2_566 ?
O33 W11 Na13 96.1(3) . 2_566 ?
O50 W11 Na13 116.3(2) . 2_566 ?
O42 W11 Na10 48.1(3) . . ?
O43 W11 Na10 72.8(3) . . ?
O54 W11 Na10 63.5(3) . . ?
O41 W11 Na10 127.1(3) . . ?
O33 W11 Na10 130.5(3) . . ?
O50 W11 Na10 130.7(3) . . ?
Na13 W11 Na10 40.3(3) 2_566 . ?
O42 W11 Na15 36.6(3) . . ?
O43 W11 Na15 85.3(2) . . ?
O54 W11 Na15 133.8(2) . . ?
O41 W11 Na15 111.2(2) . . ?
O33 W11 Na15 61.0(2) . . ?
O50 W11 Na15 138.86(19) . . ?
Na13 W11 Na15 54.8(2) 2_566 . ?
Na10 W11 Na15 72.1(2) . . ?
O44 W12 O45 102.8(3) . . ?
O44 W12 O55 100.5(3) . . ?
O45 W12 O55 96.6(3) . . ?
O44 W12 O34 96.0(3) . . ?
O45 W12 O34 90.6(3) . . ?
O55 W12 O34 160.0(3) . . ?
O44 W12 O43 95.2(3) . . ?
O45 W12 O43 160.8(3) . . ?
O55 W12 O43 86.2(3) . . ?
O34 W12 O43 81.1(3) . . ?
O44 W12 O50 166.2(3) . . ?
O45 W12 O50 90.9(3) . . ?
O55 W12 O50 79.8(3) . . ?
O34 W12 O50 81.5(2) . . ?
O43 W12 O50 70.9(2) . . ?
O44 W12 Na13 51.2(3) . . ?
O45 W12 Na13 145.0(3) . . ?
O55 W12 Na13 109.9(3) . . ?
O34 W12 Na13 72.3(3) . . ?
O43 W12 Na13 47.8(3) . . ?
O50 W12 Na13 115.5(2) . . ?
O70 W13 O61 99.6(3) . . ?
O70 W13 O71 99.2(3) . . ?
O61 W13 O71 94.5(3) . . ?
O70 W13 O69 101.7(3) . . ?
O61 W13 O69 90.2(3) . . ?
O71 W13 O69 157.5(3) . . ?
O70 W13 O81 95.6(3) . . ?
O61 W13 O81 164.6(3) . . ?
O71 W13 O81 85.7(3) . . ?
O69 W13 O81 84.1(3) . . ?
O70 W13 O58 173.2(3) . . ?
O61 W13 O58 81.7(3) . . ?
O71 W13 O58 74.0(2) . . ?
O69 W13 O58 84.9(2) . . ?
O81 W13 O58 83.6(3) . . ?
O72 W14 O62 101.3(3) . . ?
O72 W14 O73 102.8(3) . . ?
O62 W14 O73 93.1(3) . . ?
O72 W14 O71 99.2(3) . . ?
O62 W14 O71 96.1(3) . . ?
O73 W14 O71 154.0(3) . . ?
O72 W14 O82 93.4(3) . . ?
O62 W14 O82 165.3(3) . . ?
O73 W14 O82 82.6(3) . . ?
O71 W14 O82 82.4(3) . . ?
O72 W14 O58 170.1(3) . . ?
O62 W14 O58 84.8(3) . . ?
O73 W14 O58 84.5(2) . . ?
O71 W14 O58 72.2(2) . . ?
O82 W14 O58 80.8(3) . . ?
O74 W15 O64 102.0(3) . . ?
O74 W15 O73 102.8(3) . . ?
O64 W15 O73 93.4(3) . . ?
O74 W15 O75 99.2(3) . . ?
O64 W15 O75 95.7(3) . . ?
O73 W15 O75 153.9(3) . . ?
O74 W15 O83 92.8(3) . . ?
O64 W15 O83 165.2(3) . . ?
O73 W15 O83 82.3(3) . . ?
O75 W15 O83 82.8(3) . . ?
O74 W15 O63 170.3(3) . . ?
O64 W15 O63 84.2(3) . . ?
O73 W15 O63 84.1(2) . . ?
O75 W15 O63 72.6(2) . . ?
O83 W15 O63 81.2(2) . . ?
O74 W15 Na10 78.3(3) . . ?
O64 W15 Na10 50.4(3) . . ?
O73 W15 Na10 142.1(3) . . ?
O75 W15 Na10 56.7(3) . . ?
O83 W15 Na10 135.6(3) . . ?
O63 W15 Na10 100.6(3) . . ?
O76 W16 O65 100.4(3) . . ?
O76 W16 O75 100.6(3) . . ?
O65 W16 O75 94.8(3) . . ?
O76 W16 O77 101.5(3) . . ?
O65 W16 O77 91.1(3) . . ?
O75 W16 O77 155.7(3) . . ?
O76 W16 O84 93.9(3) . . ?
O65 W16 O84 165.3(3) . . ?
O75 W16 O84 86.0(3) . . ?
O77 W16 O84 82.5(3) . . ?
O76 W16 O63 173.3(3) . . ?
O65 W16 O63 84.1(3) . . ?
O75 W16 O63 73.9(2) . . ?
O77 W16 O63 83.4(2) . . ?
O84 W16 O63 82.0(2) . . ?
O78 W17 O66 101.7(3) . . ?
O78 W17 O77 102.8(3) . . ?
O66 W17 O77 92.4(3) . . ?
O78 W17 O79 98.7(3) . . ?
O66 W17 O79 93.4(3) . . ?
O77 W17 O79 156.2(3) . . ?
O78 W17 O85 93.6(3) . . ?
O66 W17 O85 164.8(3) . . ?
O77 W17 O85 84.2(3) . . ?
O79 W17 O85 84.2(3) . . ?
O78 W17 O60 170.4(3) . . ?
O66 W17 O60 84.2(3) . . ?
O77 W17 O60 84.4(3) . . ?
O79 W17 O60 73.2(2) . . ?
O85 W17 O60 80.7(2) . . ?
O68 W18 O59 100.9(3) . . ?
O68 W18 O69 101.2(3) . . ?
O59 W18 O69 93.1(3) . . ?
O68 W18 O79 100.5(3) . . ?
O59 W18 O79 92.7(3) . . ?
O69 W18 O79 156.0(3) . . ?
O68 W18 O80 94.0(3) . . ?
O59 W18 O80 165.1(3) . . ?
O69 W18 O80 83.9(3) . . ?
O79 W18 O80 84.4(3) . . ?
O68 W18 O60 171.8(3) . . ?
O59 W18 O60 84.2(3) . . ?
O69 W18 O60 84.8(3) . . ?
O79 W18 O60 72.7(2) . . ?
O80 W18 O60 80.9(2) . . ?
O88 W19 O81 100.1(4) . . ?
O88 W19 O87 100.9(3) . . ?
O81 W19 O87 89.4(3) . . ?
O88 W19 O89 100.2(3) . . ?
O81 W19 O89 91.1(3) . . ?
O87 W19 O89 158.5(3) . . ?
O88 W19 O103 97.5(4) . . ?
O81 W19 O103 162.2(3) . . ?
O87 W19 O103 84.9(3) . . ?
O89 W19 O103 88.1(3) . . ?
O88 W19 O99 173.3(3) . . ?
O81 W19 O99 81.9(3) . . ?
O87 W19 O99 85.5(3) . . ?
O89 W19 O99 73.3(3) . . ?
O103 W19 O99 80.8(3) . . ?
O90 W20 O82 101.4(3) . . ?
O90 W20 O91 100.3(3) . . ?
O82 W20 O91 92.2(3) . . ?
O90 W20 O89 99.4(3) . . ?
O82 W20 O89 92.8(3) . . ?
O91 W20 O89 158.3(3) . . ?
O90 W20 O104 96.0(3) . . ?
O82 W20 O104 162.5(3) . . ?
O91 W20 O104 82.3(3) . . ?
O89 W20 O104 86.6(3) . . ?
O90 W20 O99 171.7(3) . . ?
O82 W20 O99 83.5(3) . . ?
O91 W20 O99 86.1(3) . . ?
O89 W20 O99 73.5(3) . . ?
O104 W20 O99 79.6(3) . . ?
O92 W21 O83 101.2(3) . . ?
O92 W21 O91 101.1(3) . . ?
O83 W21 O91 91.6(3) . . ?
O92 W21 O93 98.6(3) . . ?
O83 W21 O93 93.4(3) . . ?
O91 W21 O93 158.2(3) . . ?
O92 W21 O105 95.5(3) . . ?
O83 W21 O105 163.1(3) . . ?
O91 W21 O105 82.6(3) . . ?
O93 W21 O105 86.5(3) . . ?
O92 W21 O100 171.6(3) . . ?
O83 W21 O100 83.8(3) . . ?
O91 W21 O100 85.4(3) . . ?
O93 W21 O100 74.1(3) . . ?
O105 W21 O100 80.0(3) . . ?
O94 W22 O84 100.1(3) . . ?
O94 W22 O95 101.5(3) . . ?
O84 W22 O95 90.8(3) . . ?
O94 W22 O93 97.8(3) . . ?
O84 W22 O93 92.0(3) . . ?
O95 W22 O93 159.6(3) . . ?
O94 W22 O106 96.7(3) . . ?
O84 W22 O106 163.1(3) . . ?
O95 W22 O106 83.9(3) . . ?
O93 W22 O106 87.6(3) . . ?
O94 W22 O100 172.5(3) . . ?
O84 W22 O100 82.1(3) . . ?
O95 W22 O100 85.5(3) . . ?
O93 W22 O100 74.9(3) . . ?
O106 W22 O100 81.5(3) . . ?
O94 W22 Na7 52.9(2) . . ?
O84 W22 Na7 83.6(3) . . ?
O95 W22 Na7 151.8(2) . . ?
O93 W22 Na7 48.6(2) . . ?
O106 W22 Na7 108.4(3) . . ?
O100 W22 Na7 120.7(2) . . ?
O96 W23 O85 101.1(3) . . ?
O96 W23 O95 101.5(3) . . ?
O85 W23 O95 90.5(3) . . ?
O96 W23 O97 99.5(3) . . ?
O85 W23 O97 92.8(3) . . ?
O95 W23 O97 157.7(3) . . ?
O96 W23 O101 96.0(3) . . ?
O85 W23 O101 162.7(3) . . ?
O95 W23 O101 83.8(3) . . ?
O97 W23 O101 86.7(3) . . ?
O96 W23 O98 172.6(3) . . ?
O85 W23 O98 83.2(3) . . ?
O95 W23 O98 84.3(3) . . ?
O97 W23 O98 74.2(3) . . ?
O101 W23 O98 80.0(3) . . ?
O86 W24 O80 100.1(4) . . ?
O86 W24 O97 98.9(3) . . ?
O80 W24 O97 91.7(3) . . ?
O86 W24 O87 102.1(3) . . ?
O80 W24 O87 90.2(3) . . ?
O97 W24 O87 158.3(3) . . ?
O86 W24 O102 97.1(4) . . ?
O80 W24 O102 162.6(3) . . ?
O97 W24 O102 88.0(3) . . ?
O87 W24 O102 83.8(3) . . ?
O86 W24 O98 172.0(3) . . ?
O80 W24 O98 83.1(3) . . ?
O97 W24 O98 73.6(3) . . ?
O87 W24 O98 85.2(3) . . ?
O102 W24 O98 80.1(3) . . ?
O109 W25 O103 103.1(4) . . ?
O109 W25 O102 103.4(4) . . ?
O103 W25 O102 86.0(3) . . ?
O109 W25 O110 100.0(4) . . ?
O103 W25 O110 88.7(3) . . ?
O102 W25 O110 156.7(3) . . ?
O109 W25 O108 99.7(4) . . ?
O103 W25 O108 157.1(4) . . ?
O102 W25 O108 87.5(3) . . ?
O110 W25 O108 88.7(3) . . ?
O109 W25 O19 169.3(3) . . ?
O103 W25 O19 84.8(3) . . ?
O102 W25 O19 84.2(3) . . ?
O110 W25 O19 72.7(3) . . ?
O108 W25 O19 72.7(3) . . ?
O111 W26 O104 104.5(3) . . ?
O111 W26 O105 103.8(3) . . ?
O104 W26 O105 88.5(3) . . ?
O111 W26 O112 99.7(3) . . ?
O104 W26 O112 155.6(3) . . ?
O105 W26 O112 88.6(3) . . ?
O111 W26 O110 99.4(4) . . ?
O104 W26 O110 87.5(3) . . ?
O105 W26 O110 156.7(3) . . ?
O112 W26 O110 85.6(3) . . ?
O111 W26 O19 167.9(3) . . ?
O104 W26 O19 83.8(3) . . ?
O105 W26 O19 84.9(3) . . ?
O112 W26 O19 71.8(3) . . ?
O110 W26 O19 71.8(3) . . ?
O107 W27 O106 102.3(3) . . ?
O107 W27 O101 102.9(3) . . ?
O106 W27 O101 88.0(3) . . ?
O107 W27 O112 100.6(4) . . ?
O106 W27 O112 89.0(3) . . ?
O101 W27 O112 156.5(3) . . ?
O107 W27 O108 100.5(4) . . ?
O106 W27 O108 157.2(3) . . ?
O101 W27 O108 86.9(3) . . ?
O112 W27 O108 87.0(3) . . ?
O107 W27 O19 169.6(3) . . ?
O106 W27 O19 85.3(3) . . ?
O101 W27 O19 84.3(3) . . ?
O112 W27 O19 72.2(3) . . ?
O108 W27 O19 72.2(3) . . ?
O14 W28 O31 100.0(3) . . ?
O14 W28 O26 101.9(3) . . ?
O31 W28 O26 90.8(3) . . ?
O14 W28 O15 98.3(3) . . ?
O31 W28 O15 92.7(3) . . ?
O26 W28 O15 158.6(3) . . ?
O14 W28 O7 95.4(3) . . ?
O31 W28 O7 164.5(3) . . ?
O26 W28 O7 84.4(3) . . ?
O15 W28 O7 86.7(3) . . ?
O14 W28 O27 172.0(3) . . ?
O31 W28 O27 83.6(3) . . ?
O26 W28 O27 85.1(2) . . ?
O15 W28 O27 74.3(2) . . ?
O7 W28 O27 81.3(3) . . ?
O52 Fe1 O61 95.5(3) . . ?
O52 Fe1 O59 91.3(3) . . ?
O61 Fe1 O59 87.0(3) . . ?
O52 Fe1 O53 98.6(3) . . ?
O61 Fe1 O53 93.0(3) . . ?
O59 Fe1 O53 170.1(3) . . ?
O52 Fe1 O51 93.0(3) . . ?
O61 Fe1 O51 171.5(3) . . ?
O59 Fe1 O51 92.1(3) . . ?
O53 Fe1 O51 86.4(3) . . ?
O52 Fe1 O67 172.7(3) . . ?
O61 Fe1 O67 91.5(3) . . ?
O59 Fe1 O67 86.9(3) . . ?
O53 Fe1 O67 83.2(3) . . ?
O51 Fe1 O67 80.0(3) . . ?
O55 Fe2 O65 94.3(3) . . ?
O55 Fe2 O66 89.5(3) . . ?
O65 Fe2 O66 88.6(3) . . ?
O55 Fe2 O54 101.7(3) . . ?
O65 Fe2 O54 92.5(3) . . ?
O66 Fe2 O54 168.6(3) . . ?
O55 Fe2 O51 93.2(3) . . ?
O65 Fe2 O51 172.5(3) . . ?
O66 Fe2 O51 90.8(3) . . ?
O54 Fe2 O51 86.8(3) . . ?
O55 Fe2 O67 170.4(3) . . ?
O65 Fe2 O67 93.7(3) . . ?
O66 Fe2 O67 85.4(3) . . ?
O54 Fe2 O67 83.3(3) . . ?
O51 Fe2 O67 78.8(3) . . ?
O45 Cu1 O35 89.9(3) . . ?
O45 Cu1 O47 171.3(3) . . ?
O35 Cu1 O47 90.2(3) . . ?
O45 Cu1 O56 86.4(3) . . ?
O35 Cu1 O56 175.3(3) . . ?
O47 Cu1 O56 93.9(3) . . ?
O45 Cu1 O46 98.6(3) . . ?
O35 Cu1 O46 91.4(3) . . ?
O47 Cu1 O46 90.1(3) . . ?
O56 Cu1 O46 86.3(3) . . ?
O45 Cu1 O48 92.6(3) . . ?
O35 Cu1 O48 92.1(3) . . ?
O47 Cu1 O48 78.7(2) . . ?
O56 Cu1 O48 90.9(3) . . ?
O46 Cu1 O48 168.2(3) . . ?
O45 Cu1 Na5 81.9(2) . . ?
O35 Cu1 Na5 130.2(2) . . ?
O47 Cu1 Na5 104.5(2) . . ?
O56 Cu1 Na5 46.3(2) . . ?
O46 Cu1 Na5 42.5(3) . . ?
O48 Cu1 Na5 137.0(2) . . ?
O37 Cu2 O30 90.2(3) . . ?
O37 Cu2 O47 176.6(3) . . ?
O30 Cu2 O47 90.5(3) . . ?
O37 Cu2 O57 86.7(3) . . ?
O30 Cu2 O57 169.5(3) . . ?
O47 Cu2 O57 93.2(3) . . ?
O37 Cu2 O48 92.4(3) . . ?
O30 Cu2 O48 96.8(3) . . ?
O47 Cu2 O48 84.2(3) . . ?
O57 Cu2 O48 93.4(3) . . ?
O37 Cu2 O36 91.8(3) . . ?
O30 Cu2 O36 85.1(3) . . ?
O47 Cu2 O36 91.6(3) . . ?
O57 Cu2 O36 84.9(3) . . ?
O48 Cu2 O36 175.3(3) . . ?
O64 Cu3 O62 87.8(3) . . ?
O64 Cu3 O53 172.9(3) . . ?
O62 Cu3 O53 92.2(3) . . ?
O64 Cu3 O54 90.9(3) . . ?
O62 Cu3 O54 173.4(3) . . ?
O53 Cu3 O54 88.3(3) . . ?
O64 Cu3 O67 93.5(3) . . ?
O62 Cu3 O67 94.1(3) . . ?
O53 Cu3 O67 79.5(3) . . ?
O54 Cu3 O67 79.6(3) . . ?
O64 Cu3 O1W 84.9(4) . . ?
O62 Cu3 O1W 89.0(3) . . ?
O53 Cu3 O1W 102.2(4) . . ?
O54 Cu3 O1W 97.3(3) . . ?
O67 Cu3 O1W 176.5(3) . . ?
O29 P1 O28 111.3(4) . . ?
O29 P1 O27 111.1(4) . . ?
O28 P1 O27 110.8(4) . . ?
O29 P1 O13 108.1(4) . . ?
O28 P1 O13 107.8(4) . . ?
O27 P1 O13 107.6(4) . . ?
O48 P2 O49 110.0(4) . . ?
O48 P2 O50 110.7(4) . . ?
O49 P2 O50 110.2(4) . . ?
O48 P2 O51 109.5(4) . . ?
O49 P2 O51 107.8(4) . . ?
O50 P2 O51 108.6(4) . . ?
O63 P3 O58 109.9(4) . . ?
O63 P3 O60 111.2(4) . . ?
O58 P3 O60 110.7(4) . . ?
O63 P3 O67 108.8(4) . . ?
O58 P3 O67 109.4(4) . . ?
O60 P3 O67 106.9(4) . . ?
O98 P4 O99 112.7(4) . . ?
O98 P4 O100 111.2(4) . . ?
O99 P4 O100 111.4(4) . . ?
O98 P4 O19 107.4(4) . . ?
O99 P4 O19 107.4(4) . . ?
O100 P4 O19 106.4(4) . . ?
W3 O2 W1 123.6(4) . . ?
W3 O3 Na19 140.7(6) . . ?
W3 O4 W2 123.1(4) . . ?
W1 O6 W2 123.0(4) . . ?
W1 O6 Na11 119.5(4) . . ?
W2 O6 Na11 117.5(4) . . ?
W1 O7 W28 147.9(4) . . ?
W3 O8 W4 152.6(4) . . ?
W5 O9 W3 150.9(4) . . ?
W2 O10 W6 147.4(4) . . ?
W2 O11 W7 149.3(4) . . ?
W1 O12 W8 150.1(4) . . ?
P1 O13 W1 124.1(4) . . ?
P1 O13 W2 122.8(4) . . ?
W1 O13 W2 92.4(3) . . ?
P1 O13 W3 124.5(4) . . ?
W1 O13 W3 92.1(2) . . ?
W2 O13 W3 91.6(2) . . ?
W4 O15 W28 121.6(3) . . ?
W4 O15 Na18 125.5(4) . 2_666 ?
W28 O15 Na18 112.7(4) . 2_666 ?
W4 O16 Na6 156.2(5) . 2_666 ?
W5 O17 W4 151.6(4) . . ?
W5 O18 Na1 142.5(4) . 2_566 ?
W5 O18 Na15 112.3(4) . . ?
Na1 O18 Na15 86.4(3) 2_566 . ?
P4 O19 W27 124.0(4) . . ?
P4 O19 W26 123.8(4) . . ?
W27 O19 W26 92.3(3) . . ?
P4 O19 W25 123.7(4) . . ?
W27 O19 W25 91.8(2) . . ?
W26 O19 W25 91.9(3) . . ?
W6 O20 W5 121.4(3) . . ?
W6 O21 Na6 136.2(4) . 2_566 ?
W6 O21 Na10 112.0(4) . 2_566 ?
Na6 O21 Na10 87.2(4) 2_566 2_566 ?
W6 O22 W7 158.0(4) . . ?
W6 O22 Na9 100.4(3) . . ?
W7 O22 Na9 101.4(3) . . ?
W7 O23 Na18 158.6(5) . 2_566 ?
W7 O24 W8 120.4(4) . . ?
W8 O25 Na8 138.2(4) . 2_556 ?
W28 O26 W8 155.4(4) . . ?
W28 O26 Na17 100.1(3) . 2_656 ?
W8 O26 Na17 103.8(3) . 2_656 ?
P1 O27 W28 128.7(4) . . ?
P1 O27 W4 127.7(4) . . ?
W28 O27 W4 90.3(2) . . ?
P1 O28 W6 128.5(4) . . ?
P1 O28 W5 128.4(4) . . ?
W6 O28 W5 90.2(2) . . ?
P1 O29 W7 129.7(4) . . ?
P1 O29 W8 128.7(4) . . ?
W7 O29 W8 89.6(2) . . ?
W8 O30 Cu2 159.9(4) . . ?
W28 O31 W9 160.9(4) . . ?
W4 O32 W10 164.8(4) . . ?
W5 O33 W11 165.5(4) . . ?
W6 O34 W12 160.0(4) . . ?
W7 O35 Cu1 162.2(4) . . ?
W9 O37 Cu2 144.0(4) . . ?
W9 O38 Na17 146.5(4) . . ?
W9 O38 Na4 104.4(4) . . ?
Na17 O38 Na4 106.7(4) . . ?
W10 O39 W9 121.6(3) . . ?
W10 O41 W11 152.0(4) . . ?
W11 O42 Na15 119.7(4) . . ?
W11 O42 Na10 105.1(4) . . ?
Na15 O42 Na10 107.6(4) . . ?
W11 O42 Na13 90.7(3) . 2_566 ?
Na15 O42 Na13 73.8(3) . 2_566 ?
Na10 O42 Na13 50.7(4) . 2_566 ?
W11 O43 W12 123.1(3) . . ?
W11 O43 Na13 105.3(4) . 2_566 ?
W12 O43 Na13 131.2(4) . 2_566 ?
W11 O43 Na13 139.6(4) . . ?
W12 O43 Na13 92.6(3) . . ?
Na13 O43 Na13 46.0(5) 2_566 . ?
W12 O44 Na15 140.3(4) . 2_566 ?
W12 O44 Na13 96.2(4) . . ?
Na15 O44 Na13 82.6(3) 2_566 . ?
W12 O45 Cu1 143.7(4) . . ?
Cu1 O46 Na5 96.5(4) . . ?
Cu1 O46 Na17 137.4(5) . 1_455 ?
Na5 O46 Na17 100.7(6) . 1_455 ?
Cu1 O47 Cu2 105.2(3) . . ?
P2 O48 Cu2 135.4(4) . . ?
P2 O48 Cu1 130.6(4) . . ?
Cu2 O48 Cu1 90.8(2) . . ?
P2 O49 W9 125.5(4) . . ?
P2 O49 W10 126.1(4) . . ?
W9 O49 W10 92.7(2) . . ?
P2 O50 W12 126.7(4) . . ?
P2 O50 W11 125.6(4) . . ?
W12 O50 W11 92.1(2) . . ?
P2 O51 Fe1 124.1(4) . . ?
P2 O51 Fe2 121.5(4) . . ?
Fe1 O51 Fe2 103.3(3) . . ?
W9 O52 Fe1 139.5(4) . . ?
W9 O52 Na3 111.5(3) . . ?
Fe1 O52 Na3 105.2(3) . . ?
W10 O53 Cu3 120.5(3) . . ?
W10 O53 Fe1 131.0(4) . . ?
Cu3 O53 Fe1 105.5(3) . . ?
W11 O54 Cu3 123.0(3) . . ?
W11 O54 Fe2 128.7(4) . . ?
Cu3 O54 Fe2 105.5(3) . . ?
W12 O55 Fe2 138.2(4) . . ?
Cu1 O56 Na5 97.9(3) . . ?
Cu1 O56 Na8 117.9(4) . . ?
Na5 O56 Na8 108.4(4) . . ?
Cu2 O57 Na8 118.5(4) . . ?
P3 O58 W13 128.1(4) . . ?
P3 O58 W14 127.8(4) . . ?
W13 O58 W14 91.4(2) . . ?
W18 O59 Fe1 145.2(4) . . ?
P3 O60 W17 124.6(4) . . ?
P3 O60 W18 125.0(4) . . ?
W17 O60 W18 91.8(2) . . ?
W13 O61 Fe1 147.9(4) . . ?
W14 O62 Cu3 143.7(4) . . ?
P3 O63 W16 128.1(4) . . ?
P3 O63 W15 128.6(3) . . ?
W16 O63 W15 90.5(2) . . ?
W15 O64 Cu3 143.9(4) . . ?
W15 O64 Na10 100.7(4) . . ?
Cu3 O64 Na10 112.2(4) . . ?
W16 O65 Fe2 144.3(4) . . ?
W17 O66 Fe2 145.7(4) . . ?
P3 O67 Fe1 124.8(4) . . ?
P3 O67 Fe2 125.1(4) . . ?
Fe1 O67 Fe2 97.9(3) . . ?
P3 O67 Cu3 117.0(3) . . ?
Fe1 O67 Cu3 91.5(2) . . ?
Fe2 O67 Cu3 91.4(3) . . ?
W18 O69 W13 144.3(4) . . ?
W18 O69 Na12 108.0(4) . . ?
W13 O69 Na12 103.7(4) . . ?
W13 O71 W14 122.1(3) . . ?
W14 O72 Na1 158.4(4) . 1_655 ?
W15 O73 W14 142.3(4) . . ?
W15 O74 Na6 142.6(4) . . ?
W16 O75 W15 122.8(3) . . ?
W16 O76 Na1 136.0(4) . . ?
W17 O77 W16 144.9(4) . . ?
W17 O79 W18 121.8(3) . . ?
W17 O79 Na8 107.8(3) . . ?
W18 O79 Na8 108.0(3) . . ?
W17 O79 Na16 106.7(4) . . ?
W18 O79 Na16 111.0(4) . . ?
Na8 O79 Na16 99.2(4) . . ?
W24 O80 W18 162.3(4) . . ?
W19 O81 W13 163.5(4) . . ?
W20 O82 W14 163.1(4) . . ?
W21 O83 W15 163.6(4) . . ?
W22 O84 W16 164.6(4) . . ?
W23 O85 W17 163.1(4) . . ?
W19 O87 W24 152.7(4) . . ?
W19 O89 W20 121.6(4) . . ?
W19 O89 Na14 102.5(4) . . ?
W20 O89 Na14 104.9(4) . . ?
W20 O90 Na2 161.3(5) . . ?
W21 O91 W20 155.0(4) . . ?
W21 O92 Na20 126.9(5) . . ?
W22 O93 W21 119.8(4) . . ?
W22 O93 Na7 96.8(3) . . ?
W21 O93 Na7 134.5(4) . . ?
W22 O94 Na2 129.7(4) . 1_455 ?
W22 O94 Na7 96.8(3) . . ?
Na2 O94 Na7 122.5(3) 1_455 . ?
W22 O95 W23 154.7(4) . . ?
W24 O97 W23 121.4(4) . . ?
P4 O98 W23 130.2(4) . . ?
P4 O98 W24 128.2(4) . . ?
W23 O98 W24 89.9(2) . . ?
P4 O99 W20 129.3(4) . . ?
P4 O99 W19 128.0(4) . . ?
W20 O99 W19 90.8(2) . . ?
P4 O100 W22 128.9(4) . . ?
P4 O100 W21 129.7(4) . . ?
W22 O100 W21 90.3(2) . . ?
W27 O101 W23 149.8(4) . . ?
W25 O102 W24 151.6(4) . . ?
W25 O103 W19 151.2(4) . . ?
W26 O104 W20 150.7(4) . . ?
W26 O105 W21 149.3(4) . . ?
W26 O105 Na21 109.5(6) . . ?
W21 O105 Na21 101.2(6) . . ?
W27 O106 W22 149.0(4) . . ?
W25 O108 W27 123.3(4) . . ?
W25 O108 Na11 117.3(4) . 1_556 ?
W27 O108 Na11 119.3(4) . 1_556 ?
W25 O110 W26 123.6(4) . . ?
W26 O111 Na19 137.4(6) . 1_556 ?
W27 O112 W26 123.7(4) . . ?
O72 Na1 O12W 99.8(3) 1_455 . ?
O72 Na1 O11W 103.5(3) 1_455 . ?
O12W Na1 O11W 81.3(3) . . ?
O72 Na1 O76 166.3(3) 1_455 . ?
O12W Na1 O76 93.0(3) . . ?
O11W Na1 O76 83.3(3) . . ?
O72 Na1 O18 87.6(3) 1_455 2_566 ?
O12W Na1 O18 81.4(3) . 2_566 ?
O11W Na1 O18 160.8(3) . 2_566 ?
O76 Na1 O18 89.4(3) . 2_566 ?
O72 Na1 O4W 84.7(3) 1_455 . ?
O12W Na1 O4W 171.6(3) . . ?
O11W Na1 O4W 104.7(3) . . ?
O76 Na1 O4W 82.0(3) . . ?
O18 Na1 O4W 91.7(3) 2_566 . ?
O72 Na1 Na15 80.4(2) 1_455 2_566 ?
O12W Na1 Na15 133.2(3) . 2_566 ?
O11W Na1 Na15 144.7(2) . 2_566 ?
O76 Na1 Na15 87.2(2) . 2_566 ?
O18 Na1 Na15 51.8(2) 2_566 2_566 ?
O4W Na1 Na15 40.2(2) . 2_566 ?
O72 Na1 Na2 105.7(2) 1_455 1_455 ?
O12W Na1 Na2 39.8(2) . 1_455 ?
O11W Na1 Na2 41.6(2) . 1_455 ?
O76 Na1 Na2 87.3(2) . 1_455 ?
O18 Na1 Na2 120.7(2) 2_566 1_455 ?
O4W Na1 Na2 145.8(2) . 1_455 ?
Na15 Na1 Na2 170.73(17) 2_566 1_455 ?
O19W Na2 O12W 87.6(3) . 1_655 ?
O19W Na2 O90 93.5(3) . . ?
O12W Na2 O90 87.5(3) 1_655 . ?
O19W Na2 O18W 95.4(5) . . ?
O12W Na2 O18W 171.7(4) 1_655 . ?
O90 Na2 O18W 84.6(4) . . ?
O19W Na2 O11W 166.8(4) . 1_655 ?
O12W Na2 O11W 81.1(3) 1_655 1_655 ?
O90 Na2 O11W 92.9(3) . 1_655 ?
O18W Na2 O11W 96.7(4) . 1_655 ?
O19W Na2 O94 79.5(3) . 1_655 ?
O12W Na2 O94 107.1(3) 1_655 1_655 ?
O90 Na2 O94 163.4(3) . 1_655 ?
O18W Na2 O94 81.1(4) . 1_655 ?
O11W Na2 O94 97.2(3) 1_655 1_655 ?
O19W Na2 Na1 127.5(3) . 1_655 ?
O12W Na2 Na1 40.3(2) 1_655 1_655 ?
O90 Na2 Na1 90.6(2) . 1_655 ?
O18W Na2 Na1 137.1(4) . 1_655 ?
O11W Na2 Na1 40.9(2) 1_655 1_655 ?
O94 Na2 Na1 105.7(2) 1_655 1_655 ?
O21W Na3 O20W 111.9(5) . . ?
O21W Na3 O52 117.2(5) . . ?
O20W Na3 O52 105.5(4) . . ?
O21W Na3 Na4 41.3(4) . . ?
O20W Na3 Na4 108.6(5) . . ?
O52 Na3 Na4 80.0(3) . . ?
O21W Na3 Na17 93.6(4) . . ?
O20W Na3 Na17 37.6(4) . . ?
O52 Na3 Na17 86.8(3) . . ?
Na4 Na3 Na17 73.5(3) . . ?
O21W Na3 Na12 95.8(4) . . ?
O20W Na3 Na12 93.0(5) . . ?
O52 Na3 Na12 130.9(4) . . ?
Na4 Na3 Na12 136.4(4) . . ?
Na17 Na3 Na12 128.6(4) . . ?
O38W Na4 O21W 134.0(9) . . ?
O38W Na4 O7W 47.5(8) . 2_556 ?
O21W Na4 O7W 104.5(5) . 2_556 ?
O38W Na4 O38 127.6(9) . . ?
O21W Na4 O38 98.3(5) . . ?
O7W Na4 O38 127.8(5) 2_556 . ?
O38W Na4 Na17 54.4(8) . 2_656 ?
O21W Na4 Na17 168.5(5) . 2_656 ?
O7W Na4 Na17 75.7(4) 2_556 2_656 ?
O38 Na4 Na17 73.4(3) . 2_656 ?
O38W Na4 Na3 167.1(9) . . ?
O21W Na4 Na3 40.2(3) . . ?
O7W Na4 Na3 138.4(5) 2_556 . ?
O38 Na4 Na3 60.8(3) . . ?
Na17 Na4 Na3 133.7(4) 2_656 . ?
O38W Na4 Na18 94.7(8) . 1_545 ?
O21W Na4 Na18 42.3(4) . 1_545 ?
O7W Na4 Na18 64.1(4) 2_556 1_545 ?
O38 Na4 Na18 133.1(5) . 1_545 ?
Na17 Na4 Na18 139.8(4) 2_656 1_545 ?
Na3 Na4 Na18 82.1(4) . 1_545 ?
O10W Na5 O9W 101.9(4) . . ?
O10W Na5 O8W 88.3(5) . . ?
O9W Na5 O8W 91.2(4) . . ?
O10W Na5 O46 170.0(4) . . ?
O9W Na5 O46 87.8(4) . . ?
O8W Na5 O46 88.9(5) . . ?
O10W Na5 O24W 91.6(6) . . ?
O9W Na5 O24W 83.5(4) . . ?
O8W Na5 O24W 174.6(5) . . ?
O46 Na5 O24W 92.0(5) . . ?
O10W Na5 O56 96.2(4) . . ?
O9W Na5 O56 159.4(4) . . ?
O8W Na5 O56 99.1(4) . . ?
O46 Na5 O56 74.7(3) . . ?
O24W Na5 O56 86.3(4) . . ?
O10W Na5 Cu1 129.1(3) . . ?
O9W Na5 Cu1 128.7(3) . . ?
O8W Na5 Cu1 85.9(4) . . ?
O46 Na5 Cu1 41.0(2) . . ?
O24W Na5 Cu1 98.3(4) . . ?
O56 Na5 Cu1 35.8(2) . . ?
O10W Na5 Na17 145.2(4) . 1_455 ?
O9W Na5 Na17 58.0(3) . 1_455 ?
O8W Na5 Na17 117.7(5) . 1_455 ?
O46 Na5 Na17 43.3(4) . 1_455 ?
O24W Na5 Na17 60.2(5) . 1_455 ?
O56 Na5 Na17 101.4(3) . 1_455 ?
Cu1 Na5 Na17 78.5(3) . 1_455 ?
O16 Na6 O74 87.7(3) 2_666 . ?
O16 Na6 O21 163.8(5) 2_666 2_566 ?
O74 Na6 O21 90.7(3) . 2_566 ?
O16 Na6 Na9 98.3(3) 2_666 2_566 ?
O74 Na6 Na9 161.8(5) . 2_566 ?
O21 Na6 Na9 88.2(3) 2_566 2_566 ?
O16 Na6 O13W 85.3(4) 2_666 . ?
O74 Na6 O13W 102.8(5) . . ?
O21 Na6 O13W 79.3(4) 2_566 . ?
Na9 Na6 O13W 94.9(5) 2_566 . ?
O16 Na6 O27W 100.8(6) 2_666 . ?
O74 Na6 O27W 84.6(5) . . ?
O21 Na6 O27W 95.1(6) 2_566 . ?
Na9 Na6 O27W 77.3(5) 2_566 . ?
O13W Na6 O27W 170.7(6) . . ?
O16 Na6 Na10 142.0(4) 2_666 . ?
O74 Na6 Na10 73.2(3) . . ?
O21 Na6 Na10 51.7(3) 2_566 . ?
Na9 Na6 Na10 92.0(4) 2_566 . ?
O13W Na6 Na10 130.3(4) . . ?
O27W Na6 Na10 46.1(5) . . ?
O17W Na7 O16W 99.3(5) . . ?
O17W Na7 O14W 147.3(6) . . ?
O16W Na7 O14W 81.0(4) . . ?
O17W Na7 O93 85.3(4) . . ?
O16W Na7 O93 144.5(5) . . ?
O14W Na7 O93 113.4(4) . . ?
O17W Na7 O15W 81.5(6) . . ?
O16W Na7 O15W 134.0(5) . . ?
O14W Na7 O15W 75.5(5) . . ?
O93 Na7 O15W 81.4(4) . . ?
O17W Na7 O94 134.9(6) . . ?
O16W Na7 O94 91.0(3) . . ?
O14W Na7 O94 77.5(3) . . ?
O93 Na7 O94 63.1(3) . . ?
O15W Na7 O94 120.9(4) . . ?
O17W Na7 W22 118.0(5) . . ?
O16W Na7 W22 120.9(3) . . ?
O14W Na7 W22 88.1(3) . . ?
O93 Na7 W22 34.68(17) . . ?
O15W Na7 W22 97.4(3) . . ?
O94 Na7 W22 30.32(15) . . ?
O17W Na7 Na20 42.0(5) . . ?
O16W Na7 Na20 125.6(4) . . ?
O14W Na7 Na20 112.1(5) . . ?
O93 Na7 Na20 80.5(3) . . ?
O15W Na7 Na20 39.5(4) . . ?
O94 Na7 Na20 142.6(4) . . ?
W22 Na7 Na20 112.3(3) . . ?
O17W Na7 Na21 46.6(6) . . ?
O16W Na7 Na21 106.8(5) . . ?
O14W Na7 Na21 164.0(4) . . ?
O93 Na7 Na21 52.4(4) . . ?
O15W Na7 Na21 106.3(5) . . ?
O94 Na7 Na21 88.4(4) . . ?
W22 Na7 Na21 76.0(4) . . ?
Na20 Na7 Na21 75.0(4) . . ?
O57 Na8 O79 109.9(4) . . ?
O57 Na8 O56 90.2(4) . . ?
O79 Na8 O56 108.9(4) . . ?
O57 Na8 O42W 110.3(6) . . ?
O79 Na8 O42W 89.6(7) . . ?
O56 Na8 O42W 146.2(7) . . ?
O57 Na8 O25 87.8(4) . 2_556 ?
O79 Na8 O25 155.4(4) . 2_556 ?
O56 Na8 O25 87.1(4) . 2_556 ?
O42W Na8 O25 67.9(6) . 2_556 ?
Na6 Na9 O22W 98.6(6) 2_566 . ?
Na6 Na9 O7W 120.1(5) 2_566 . ?
O22W Na9 O7W 107.6(6) . . ?
Na6 Na9 O22 89.0(4) 2_566 . ?
O22W Na9 O22 129.5(5) . . ?
O7W Na9 O22 111.1(4) . . ?
Na13 Na10 O27W 115.7(7) 2_566 . ?
Na13 Na10 O42 65.8(4) 2_566 . ?
O27W Na10 O42 73.2(5) . . ?
Na13 Na10 O21 113.4(5) 2_566 2_566 ?
O27W Na10 O21 81.7(5) . 2_566 ?
O42 Na10 O21 150.1(6) . 2_566 ?
Na13 Na10 O64 141.0(6) 2_566 . ?
O27W Na10 O64 77.2(5) . . ?
O42 Na10 O64 85.6(4) . . ?
O21 Na10 O64 104.7(4) 2_566 . ?
Na13 Na10 O2W 47.3(4) 2_566 2_566 ?
O27W Na10 O2W 158.8(6) . 2_566 ?
O42 Na10 O2W 103.7(5) . 2_566 ?
O21 Na10 O2W 93.8(4) 2_566 2_566 ?
O64 Na10 O2W 123.9(5) . 2_566 ?
Na13 Na10 Na6 133.7(5) 2_566 . ?
O27W Na10 Na6 42.8(4) . . ?
O42 Na10 Na6 116.0(5) . . ?
O21 Na10 Na6 41.0(2) 2_566 . ?
O64 Na10 Na6 81.8(3) . . ?
O2W Na10 Na6 134.7(4) 2_566 . ?
Na13 Na10 W11 63.3(3) 2_566 . ?
O27W Na10 W11 97.2(5) . . ?
O42 Na10 W11 26.83(18) . . ?
O21 Na10 W11 175.6(5) 2_566 . ?
O64 Na10 W11 79.1(3) . . ?
O2W Na10 W11 85.7(4) 2_566 . ?
Na6 Na10 W11 138.8(4) . . ?
Na13 Na10 W15 161.5(6) 2_566 . ?
O27W Na10 W15 80.1(5) . . ?
O42 Na10 W15 113.6(4) . . ?
O21 Na10 W15 76.8(3) 2_566 . ?
O64 Na10 W15 28.82(19) . . ?
O2W Na10 W15 119.2(5) 2_566 . ?
Na6 Na10 W15 64.2(2) . . ?
W11 Na10 W15 107.2(3) . . ?
Na13 Na10 Na13 10.0(4) 2_566 . ?
O27W Na10 Na13 124.7(6) . . ?
O42 Na10 Na13 67.8(3) . . ?
O21 Na10 Na13 117.0(4) 2_566 . ?
O64 Na10 Na13 134.4(4) . . ?
O2W Na10 Na13 40.1(3) 2_566 . ?
Na6 Na10 Na13 142.7(4) . . ?
W11 Na10 Na13 60.2(2) . . ?
W15 Na10 Na13 151.6(4) . . ?
O5W Na11 O29W 84.1(7) 2_556 . ?
O5W Na11 O6 110.2(7) 2_556 . ?
O29W Na11 O6 121.6(8) . . ?
O5W Na11 O31W 127.2(8) 2_556 . ?
O29W Na11 O31W 44.4(8) . . ?
O6 Na11 O31W 92.7(7) . . ?
O5W Na11 O108 119.5(7) 2_556 1_554 ?
O29W Na11 O108 110.1(7) . 1_554 ?
O6 Na11 O108 109.8(4) . 1_554 ?
O31W Na11 O108 93.6(7) . 1_554 ?
O69 Na12 O23W 104.0(6) . . ?
O69 Na12 Na3 58.3(3) . . ?
O23W Na12 Na3 53.1(4) . . ?
Na13 Na13 O2W 83.1(7) 2_566 . ?
Na13 Na13 O43 67.5(6) 2_566 2_566 ?
O2W Na13 O43 86.7(4) . 2_566 ?
Na13 Na13 O43 66.6(6) 2_566 . ?
O2W Na13 O43 87.9(4) . . ?
O43 Na13 O43 134.0(5) 2_566 . ?
Na13 Na13 Na10 156.7(9) 2_566 2_566 ?
O2W Na13 Na10 79.0(5) . 2_566 ?
O43 Na13 Na10 96.5(5) 2_566 2_566 ?
O43 Na13 Na10 127.0(5) . 2_566 ?
Na13 Na13 O44 118.6(8) 2_566 . ?
O2W Na13 O44 135.8(5) . . ?
O43 Na13 O44 136.2(5) 2_566 . ?
O43 Na13 O44 69.8(3) . . ?
Na10 Na13 O44 84.8(5) 2_566 . ?
Na13 Na13 O2W 54.4(6) 2_566 2_566 ?
O2W Na13 O2W 137.4(5) . 2_566 ?
O43 Na13 O2W 77.6(4) 2_566 2_566 ?
O43 Na13 O2W 76.1(4) . 2_566 ?
Na10 Na13 O2W 141.4(5) 2_566 2_566 ?
O44 Na13 O2W 74.9(4) . 2_566 ?
Na13 Na13 O42 117.9(8) 2_566 2_566 ?
O2W Na13 O42 126.2(5) . 2_566 ?
O43 Na13 O42 62.5(3) 2_566 2_566 ?
O43 Na13 O42 145.4(5) . 2_566 ?
Na10 Na13 O42 63.6(4) 2_566 2_566 ?
O44 Na13 O42 79.7(3) . 2_566 ?
O2W Na13 O42 80.5(4) 2_566 2_566 ?
Na13 Na13 W12 101.8(7) 2_566 . ?
O2W Na13 W12 110.1(4) . . ?
O43 Na13 W12 159.4(5) 2_566 . ?
O43 Na13 W12 39.7(2) . . ?
Na10 Na13 W12 98.3(4) 2_566 . ?
O44 Na13 W12 32.54(19) . . ?
O2W Na13 W12 81.9(3) 2_566 . ?
O42 Na13 W12 112.2(3) 2_566 . ?
Na13 Na13 Na15 98.8(8) 2_566 2_566 ?
O2W Na13 Na15 174.5(5) . 2_566 ?
O43 Na13 Na15 89.2(4) 2_566 2_566 ?
O43 Na13 Na15 97.6(4) . 2_566 ?
Na10 Na13 Na15 97.8(4) 2_566 2_566 ?
O44 Na13 Na15 47.6(3) . 2_566 ?
O2W Na13 Na15 44.7(3) 2_566 2_566 ?
O42 Na13 Na15 48.3(2) 2_566 2_566 ?
W12 Na13 Na15 74.7(2) . 2_566 ?
Na13 Na13 W11 94.8(6) 2_566 2_566 ?
O2W Na13 W11 106.9(4) . 2_566 ?
O43 Na13 W11 32.1(2) 2_566 2_566 ?
O43 Na13 W11 155.1(5) . 2_566 ?
Na10 Na13 W11 76.4(4) 2_566 2_566 ?
O44 Na13 W11 108.8(4) . 2_566 ?
O2W Na13 W11 79.6(3) 2_566 2_566 ?
O42 Na13 W11 30.57(16) 2_566 2_566 ?
W12 Na13 W11 140.8(3) . 2_566 ?
Na15 Na13 W11 67.8(2) 2_566 2_566 ?
Na13 Na13 Na15 54.0(6) 2_566 . ?
O2W Na13 Na15 29.5(3) . . ?
O43 Na13 Na15 80.4(3) 2_566 . ?
O43 Na13 Na15 73.0(3) . . ?
Na10 Na13 Na15 108.4(5) 2_566 . ?
O44 Na13 Na15 140.7(4) . . ?
O2W Na13 Na15 108.1(3) 2_566 . ?
O42 Na13 Na15 139.5(3) 2_566 . ?
W12 Na13 Na15 108.1(3) . . ?
Na15 Na13 Na15 152.7(3) 2_566 . ?
W11 Na13 Na15 110.3(3) 2_566 . ?
O11W Na14 O89 107.5(4) 1_655 . ?
O11W Na14 O26W 129.4(5) 1_655 . ?
O89 Na14 O26W 122.2(5) . . ?
O3W Na15 O2W 168.3(5) . . ?
O3W Na15 O4W 96.0(4) . 2_566 ?
O2W Na15 O4W 83.8(3) . 2_566 ?
O3W Na15 O44 107.7(5) . 2_566 ?
O2W Na15 O44 84.0(3) . 2_566 ?
O4W Na15 O44 88.4(3) 2_566 2_566 ?
O3W Na15 O42 85.0(4) . . ?
O2W Na15 O42 95.9(3) . . ?
O4W Na15 O42 176.8(4) 2_566 . ?
O44 Na15 O42 88.4(3) 2_566 . ?
O3W Na15 O18 85.4(4) . . ?
O2W Na15 O18 82.9(3) . . ?
O4W Na15 O18 83.6(3) 2_566 . ?
O44 Na15 O18 165.3(3) 2_566 . ?
O42 Na15 O18 99.5(3) . . ?
O3W Na15 Na13 133.0(4) . 2_566 ?
O2W Na15 Na13 55.1(3) . 2_566 ?
O4W Na15 Na13 119.8(3) 2_566 2_566 ?
O44 Na15 Na13 49.8(2) 2_566 2_566 ?
O42 Na15 Na13 57.8(3) . 2_566 ?
O18 Na15 Na13 125.1(3) . 2_566 ?
O3W Na15 Na1 87.5(4) . 2_566 ?
O2W Na15 Na1 84.5(3) . 2_566 ?
O4W Na15 Na1 41.9(2) 2_566 2_566 ?
O44 Na15 Na1 129.9(3) 2_566 2_566 ?
O42 Na15 Na1 141.2(3) . 2_566 ?
O18 Na15 Na1 41.88(18) . 2_566 ?
Na13 Na15 Na1 139.4(3) 2_566 2_566 ?
O3W Na15 W11 99.8(4) . . ?
O2W Na15 W11 77.6(3) . . ?
O4W Na15 W11 157.8(3) 2_566 . ?
O44 Na15 W11 101.2(2) 2_566 . ?
O42 Na15 W11 23.70(17) . . ?
O18 Na15 W11 82.4(2) . . ?
Na13 Na15 W11 57.39(19) 2_566 . ?
Na1 Na15 W11 123.30(19) 2_566 . ?
O3W Na15 Na13 158.0(4) . . ?
O2W Na15 Na13 28.1(3) . . ?
O4W Na15 Na13 104.9(3) 2_566 . ?
O44 Na15 Na13 66.9(2) 2_566 . ?
O42 Na15 Na13 73.7(3) . . ?
O18 Na15 Na13 103.3(3) . . ?
Na13 Na15 Na13 27.3(3) 2_566 . ?
Na1 Na15 Na13 112.6(2) 2_566 . ?
W11 Na15 Na13 62.12(17) . . ?
O5W Na16 O79 120.3(8) . . ?
O20W Na17 O46 97.2(6) . 1_655 ?
O20W Na17 O38W 136.5(7) . 2_656 ?
O46 Na17 O38W 42.5(6) 1_655 2_656 ?
O20W Na17 O38 81.7(5) . . ?
O46 Na17 O38 107.3(4) 1_655 . ?
O38W Na17 O38 94.6(7) 2_656 . ?
O20W Na17 O26 88.3(5) . 2_656 ?
O46 Na17 O26 124.9(4) 1_655 2_656 ?
O38W Na17 O26 125.1(7) 2_656 2_656 ?
O38 Na17 O26 127.7(4) . 2_656 ?
O20W Na17 Na4 155.7(5) . 2_656 ?
O46 Na17 Na4 78.2(5) 1_655 2_656 ?
O38W Na17 Na4 36.0(6) 2_656 2_656 ?
O38 Na17 Na4 77.1(5) . 2_656 ?
O26 Na17 Na4 114.0(6) 2_656 2_656 ?
O20W Na17 Na5 61.2(4) . 1_655 ?
O46 Na17 Na5 36.0(3) 1_655 1_655 ?
O38W Na17 Na5 77.2(6) 2_656 1_655 ?
O38 Na17 Na5 100.0(4) . 1_655 ?
O26 Na17 Na5 119.4(5) 2_656 1_655 ?
Na4 Na17 Na5 111.0(4) 2_656 1_655 ?
O20W Na17 Na3 31.7(3) . . ?
O46 Na17 Na3 115.7(5) 1_655 . ?
O38W Na17 Na3 138.0(6) 2_656 . ?
O38 Na17 Na3 52.9(3) . . ?
O26 Na17 Na3 96.9(5) 2_656 . ?
Na4 Na17 Na3 129.9(4) 2_656 . ?
Na5 Na17 Na3 83.0(4) 1_655 . ?
O21W Na18 O23 85.4(6) 1_565 2_566 ?
O21W Na18 O15 98.6(5) 1_565 2_666 ?
O23 Na18 O15 124.0(7) 2_566 2_666 ?
O21W Na18 O6W 107.3(7) 1_565 . ?
O23 Na18 O6W 159.3(8) 2_566 . ?
O15 Na18 O6W 71.3(6) 2_666 . ?
O21W Na18 O13W 155.6(6) 1_565 . ?
O23 Na18 O13W 72.8(4) 2_566 . ?
O15 Na18 O13W 102.7(5) 2_666 . ?
O6W Na18 O13W 90.9(7) . . ?
O21W Na18 Na4 39.7(4) 1_565 1_565 ?
O23 Na18 Na4 61.2(4) 2_566 1_565 ?
O15 Na18 Na4 87.3(5) 2_666 1_565 ?
O6W Na18 Na4 138.3(6) . 1_565 ?
O13W Na18 Na4 129.4(6) . 1_565 ?
O37W Na19 O3 67.3(8) . . ?
O37W Na19 O28W 137.7(11) . . ?
O3 Na19 O28W 84.5(6) . . ?
O37W Na19 O30W 55.1(8) . . ?
O3 Na19 O30W 85.9(7) . . ?
O28W Na19 O30W 156.5(9) . . ?
O37W Na19 O111 126.2(10) . 1_554 ?
O3 Na19 O111 97.0(6) . 1_554 ?
O28W Na19 O111 86.5(6) . 1_554 ?
O30W Na19 O111 73.4(7) . 1_554 ?
O37W Na19 Na20 58.6(7) . 2_666 ?
O3 Na19 Na20 106.9(7) . 2_666 ?
O28W Na19 Na20 104.7(6) . 2_666 ?
O30W Na19 Na20 98.6(7) . 2_666 ?
O111 Na19 Na20 154.3(7) 1_554 2_666 ?
O15W Na20 O17W 83.8(7) . . ?
O15W Na20 O39W 109.7(9) . . ?
O17W Na20 O39W 148.0(10) . . ?
O15W Na20 O92 88.9(6) . . ?
O17W Na20 O92 78.0(6) . . ?
O39W Na20 O92 73.5(7) . . ?
O15W Na20 O13W 72.0(6) . . ?
O17W Na20 O13W 135.5(8) . . ?
O39W Na20 O13W 76.4(8) . . ?
O92 Na20 O13W 136.0(8) . . ?
O15W Na20 Na7 44.5(4) . . ?
O17W Na20 Na7 39.3(4) . . ?
O39W Na20 Na7 143.8(8) . . ?
O92 Na20 Na7 80.2(4) . . ?
O13W Na20 Na7 108.2(6) . . ?
O15W Na20 Na19 144.3(7) . 2_666 ?
O17W Na20 Na19 102.1(7) . 2_666 ?
O39W Na20 Na19 50.2(7) . 2_666 ?
O92 Na20 Na19 58.9(4) . 2_666 ?
O13W Na20 Na19 119.5(6) . 2_666 ?
Na7 Na20 Na19 131.2(6) . 2_666 ?
O105 Na21 O19W 102.0(7) . 2_667 ?
O105 Na21 Na7 88.9(6) . . ?
O19W Na21 Na7 169.0(8) 2_667 . ?
Na13 O2W Na15 122.4(5) . . ?
Na13 O2W Na13 42.6(5) . 2_566 ?
Na15 O2W Na13 80.2(4) . 2_566 ?
Na13 O2W Na10 53.7(4) . 2_566 ?
Na15 O2W Na10 173.4(5) . 2_566 ?
Na13 O2W Na10 95.2(4) 2_566 2_566 ?
Na15 O4W Na1 97.9(3) 2_566 . ?
Na16 O5W Na11 170.7(10) . 2_556 ?
Na9 O7W Na4 133.8(4) . 2_556 ?
Na1 O11W Na2 97.6(3) . 1_455 ?
Na1 O11W Na14 113.9(4) . 1_455 ?
Na2 O11W Na14 111.2(4) 1_455 1_455 ?
Na2 O12W Na1 100.0(3) 1_455 . ?
Na6 O13W Na20 115.8(7) . . ?
Na6 O13W Na18 109.5(6) . . ?
Na20 O13W Na18 112.2(7) . . ?
Na20 O15W Na7 96.0(6) . . ?
Na7 O17W Na20 98.7(7) . . ?
Na2 O19W Na21 116.1(6) . 2_667 ?
Na3 O20W Na17 110.8(6) . . ?
Na3 O21W Na4 98.5(5) . . ?
Na3 O21W Na18 160.8(7) . 1_545 ?
Na4 O21W Na18 98.0(6) . 1_545 ?
Na6 O27W Na10 91.1(7) . . ?
Na4 O38W Na17 89.5(10) . 2_656 ?

loop_
_geom_bond_atom_site_label_1
_geom_bond_atom_site_label_2
_geom_bond_distance
_geom_bond_site_symmetry_2
_geom_bond_publ_flag
W1 O1 1.699(8) . ?
W1 O12 1.844(7) . ?
W1 O7 1.890(8) . ?
W1 O6 1.933(7) . ?
W1 O2 1.957(7) . ?
W1 O13 2.341(7) . ?
W2 O5 1.731(8) . ?
W2 O11 1.841(7) . ?
W2 O10 1.881(7) . ?
W2 O6 1.944(7) . ?
W2 O4 1.974(7) . ?
W2 O13 2.378(7) . ?
W3 O3 1.726(7) . ?
W3 O8 1.888(7) . ?
W3 O2 1.904(7) . ?
W3 O4 1.911(7) . ?
W3 O9 1.929(7) . ?
W3 O13 2.384(7) . ?
W4 O16 1.717(7) . ?
W4 O32 1.831(7) . ?
W4 O15 1.913(6) . ?
W4 O17 1.913(7) . ?
W4 O8 1.948(8) . ?
W4 O27 2.392(6) . ?
W5 O18 1.716(7) . ?
W5 O33 1.858(7) . ?
W5 O17 1.877(7) . ?
W5 O9 1.897(8) . ?
W5 O20 1.930(7) . ?
W5 O28 2.380(6) . ?
W6 O21 1.723(7) . ?
W6 O34 1.832(7) . ?
W6 O22 1.873(6) . ?
W6 O20 1.904(6) . ?
W6 O10 1.979(7) . ?
W6 O28 2.339(6) . ?
W7 O23 1.704(7) . ?
W7 O35 1.764(7) . ?
W7 O24 1.903(7) . ?
W7 O22 1.906(7) . ?
W7 O11 2.048(7) . ?
W7 O29 2.351(6) . ?
W8 O25 1.725(7) . ?
W8 O30 1.785(7) . ?
W8 O26 1.909(6) . ?
W8 O24 1.935(7) . ?
W8 O12 2.022(7) . ?
W8 O29 2.376(6) . ?
W9 O38 1.739(7) . ?
W9 O37 1.795(6) . ?
W9 O52 1.848(7) . ?
W9 O31 1.984(7) . ?
W9 O39 2.030(7) . ?
W9 O49 2.351(6) . ?
W10 O40 1.704(7) . ?
W10 O53 1.874(7) . ?
W10 O39 1.874(7) . ?
W10 O41 1.905(7) . ?
W10 O32 1.966(7) . ?
W10 O49 2.361(6) . ?
W11 O42 1.701(7) . ?
W11 O43 1.842(6) . ?
W11 O54 1.880(7) . ?
W11 O41 1.912(7) . ?
W11 O33 1.931(7) . ?
W11 O50 2.373(6) . ?
W11 Na13 3.344(10) 2_566 ?
W11 Na10 3.639(12) . ?
W11 Na15 3.676(6) . ?
W12 O44 1.724(7) . ?
W12 O45 1.782(7) . ?
W12 O55 1.845(7) . ?
W12 O34 1.984(7) . ?
W12 O43 2.035(6) . ?
W12 O50 2.364(6) . ?
W12 Na13 3.186(10) . ?
W13 O70 1.712(7) . ?
W13 O61 1.794(7) . ?
W13 O71 1.896(6) . ?
W13 O69 1.928(6) . ?
W13 O81 1.985(7) . ?
W13 O58 2.333(6) . ?
W14 O72 1.731(6) . ?
W14 O62 1.796(7) . ?
W14 O73 1.904(6) . ?
W14 O71 1.952(7) . ?
W14 O82 2.044(8) . ?
W14 O58 2.372(6) . ?
W15 O74 1.710(7) . ?
W15 O64 1.794(7) . ?
W15 O73 1.895(6) . ?
W15 O75 1.932(6) . ?
W15 O83 2.068(7) . ?
W15 O63 2.376(6) . ?
W15 Na10 3.657(12) . ?
W16 O76 1.731(7) . ?
W16 O65 1.814(7) . ?
W16 O75 1.891(6) . ?
W16 O77 1.927(6) . ?
W16 O84 1.988(7) . ?
W16 O63 2.351(6) . ?
W17 O78 1.711(7) . ?
W17 O66 1.791(7) . ?
W17 O77 1.892(7) . ?
W17 O79 1.921(6) . ?
W17 O85 1.985(7) . ?
W17 O60 2.335(6) . ?
W18 O68 1.701(7) . ?
W18 O59 1.788(7) . ?
W18 O69 1.886(7) . ?
W18 O79 1.931(6) . ?
W18 O80 2.022(7) . ?
W18 O60 2.351(6) . ?
W19 O88 1.716(8) . ?
W19 O81 1.834(7) . ?
W19 O87 1.871(7) . ?
W19 O89 1.905(7) . ?
W19 O103 1.965(8) . ?
W19 O99 2.363(6) . ?
W20 O90 1.729(7) . ?
W20 O82 1.808(8) . ?
W20 O91 1.900(7) . ?
W20 O89 1.928(7) . ?
W20 O104 1.992(8) . ?
W20 O99 2.339(6) . ?
W21 O92 1.718(7) . ?
W21 O83 1.792(7) . ?
W21 O91 1.890(7) . ?
W21 O93 1.930(7) . ?
W21 O105 1.998(8) . ?
W21 O100 2.360(7) . ?
W22 O94 1.703(6) . ?
W22 O84 1.824(7) . ?
W22 O95 1.867(7) . ?
W22 O93 1.918(7) . ?
W22 O106 1.981(8) . ?
W22 O100 2.338(7) . ?
W22 Na7 3.348(6) . ?
W23 O96 1.720(7) . ?
W23 O85 1.845(7) . ?
W23 O95 1.907(7) . ?
W23 O97 1.918(7) . ?
W23 O101 1.964(8) . ?
W23 O98 2.346(6) . ?
W24 O86 1.702(8) . ?
W24 O80 1.817(7) . ?
W24 O97 1.910(7) . ?
W24 O87 1.921(7) . ?
W24 O102 1.965(8) . ?
W24 O98 2.378(6) . ?
W25 O109 1.698(9) . ?
W25 O103 1.857(8) . ?
W25 O102 1.882(8) . ?
W25 O110 1.900(8) . ?
W25 O108 1.908(8) . ?
W25 O19 2.368(7) . ?
W26 O111 1.701(8) . ?
W26 O104 1.849(7) . ?
W26 O105 1.864(7) . ?
W26 O112 1.942(7) . ?
W26 O110 1.958(7) . ?
W26 O19 2.366(7) . ?
W27 O107 1.714(8) . ?
W27 O106 1.868(7) . ?
W27 O101 1.889(8) . ?
W27 O112 1.926(7) . ?
W27 O108 1.950(8) . ?
W27 O19 2.362(7) . ?
W28 O14 1.706(7) . ?
W28 O31 1.835(7) . ?
W28 O26 1.886(6) . ?
W28 O15 1.927(6) . ?
W28 O7 1.979(8) . ?
W28 O27 2.336(6) . ?
Fe1 O52 1.937(7) . ?
Fe1 O61 1.966(7) . ?
Fe1 O59 1.978(7) . ?
Fe1 O53 2.017(7) . ?
Fe1 O51 2.046(7) . ?
Fe1 O67 2.145(7) . ?
Fe2 O55 1.931(7) . ?
Fe2 O65 1.949(7) . ?
Fe2 O66 1.968(7) . ?
Fe2 O54 2.015(7) . ?
Fe2 O51 2.090(7) . ?
Fe2 O67 2.155(7) . ?
Cu1 O45 1.932(7) . ?
Cu1 O35 1.940(8) . ?
Cu1 O47 1.967(6) . ?
Cu1 O56 2.056(8) . ?
Cu1 O46 2.300(9) . ?
Cu1 O48 2.314(7) . ?
Cu1 Na5 3.483(6) . ?
Cu2 O37 1.940(6) . ?
Cu2 O30 1.947(7) . ?
Cu2 O47 1.981(6) . ?
Cu2 O57 2.046(8) . ?
Cu2 O48 2.085(7) . ?
Cu2 O36 2.127(7) . ?
Cu3 O64 1.938(7) . ?
Cu3 O62 1.942(7) . ?
Cu3 O53 1.997(7) . ?
Cu3 O54 2.006(7) . ?
Cu3 O67 2.311(6) . ?
Cu3 O1W 2.386(13) . ?
P1 O29 1.523(7) . ?
P1 O28 1.531(7) . ?
P1 O27 1.535(7) . ?
P1 O13 1.574(8) . ?
P2 O48 1.526(7) . ?
P2 O49 1.527(6) . ?
P2 O50 1.537(7) . ?
P2 O51 1.576(7) . ?
P3 O63 1.522(7) . ?
P3 O58 1.536(7) . ?
P3 O60 1.538(7) . ?
P3 O67 1.560(8) . ?
P4 O98 1.514(7) . ?
P4 O99 1.528(7) . ?
P4 O100 1.531(7) . ?
P4 O19 1.571(8) . ?
O3 Na19 2.44(2) . ?
O6 Na11 2.723(14) . ?
O15 Na18 2.689(13) 2_666 ?
O16 Na6 2.366(9) 2_666 ?
O18 Na1 2.421(8) 2_566 ?
O18 Na15 2.849(10) . ?
O21 Na6 2.379(8) 2_566 ?
O21 Na10 2.846(14) 2_566 ?
O22 Na9 3.011(12) . ?
O23 Na18 2.659(16) 2_566 ?
O25 Na8 2.963(12) 2_556 ?
O26 Na17 2.985(13) 2_656 ?
O38 Na17 2.814(13) . ?
O38 Na4 2.984(12) . ?
O42 Na15 2.523(9) . ?
O42 Na10 2.805(14) . ?
O42 Na13 2.857(12) 2_566 ?
O43 Na13 2.346(11) 2_566 ?
O43 Na13 2.361(12) . ?
O44 Na15 2.415(9) 2_566 ?
O44 Na13 2.499(11) . ?
O46 Na5 2.369(12) . ?
O46 Na17 2.767(14) 1_455 ?
O52 Na3 2.839(12) . ?
O56 Na5 2.544(9) . ?
O56 Na8 2.690(12) . ?
O57 Na8 2.667(12) . ?
O64 Na10 2.869(13) . ?
O69 Na12 2.954(16) . ?
O72 Na1 2.348(8) 1_655 ?
O74 Na6 2.368(9) . ?
O76 Na1 2.407(7) . ?
O79 Na8 2.686(12) . ?
O79 Na16 2.886(16) . ?
O89 Na14 2.848(13) . ?
O90 Na2 2.363(8) . ?
O92 Na20 2.693(18) . ?
O93 Na7 2.528(9) . ?
O94 Na2 2.458(8) 1_455 ?
O94 Na7 2.689(9) . ?
O105 Na21 2.87(2) . ?
O108 Na11 2.788(14) 1_556 ?
O111 Na19 2.66(2) 1_556 ?
Na1 O72 2.348(8) 1_455 ?
Na1 O12W 2.387(9) . ?
Na1 O11W 2.401(9) . ?
Na1 O18 2.421(8) 2_566 ?
Na1 O4W 2.442(9) . ?
Na1 Na15 3.620(7) 2_566 ?
Na1 Na2 3.638(6) 1_455 ?
Na2 O19W 2.360(10) . ?
Na2 O12W 2.363(9) 1_655 ?
Na2 O18W 2.383(13) . ?
Na2 O11W 2.435(9) 1_655 ?
Na2 O94 2.458(8) 1_655 ?
Na2 Na1 3.638(6) 1_655 ?
Na3 O21W 2.320(12) . ?
Na3 O20W 2.346(13) . ?
Na3 Na4 3.555(16) . ?
Na3 Na17 4.18(2) . ?
Na3 Na12 4.22(2) . ?
Na4 O38W 2.01(3) . ?
Na4 O21W 2.372(18) . ?
Na4 O7W 2.894(14) 2_556 ?
Na4 Na17 3.41(2) 2_656 ?
Na4 Na18 3.68(2) 1_545 ?
Na5 O10W 2.270(12) . ?
Na5 O9W 2.290(10) . ?
Na5 O8W 2.296(15) . ?
Na5 O24W 2.387(15) . ?
Na5 Na17 3.962(14) 1_455 ?
Na6 O16 2.366(9) 2_666 ?
Na6 O21 2.379(8) 2_566 ?
Na6 Na9 2.410(13) 2_566 ?
Na6 O13W 2.443(18) . ?
Na6 O27W 2.460(19) . ?
Na6 Na10 3.620(15) . ?
Na7 O17W 2.308(15) . ?
Na7 O16W 2.309(10) . ?
Na7 O14W 2.434(14) . ?
Na7 O15W 2.537(15) . ?
Na7 Na20 3.601(17) . ?
Na7 Na21 4.13(3) . ?
Na8 O42W 2.82(3) . ?
Na8 O25 2.963(12) 2_556 ?
Na9 Na6 2.410(13) 2_566 ?
Na9 O22W 2.69(2) . ?
Na9 O7W 2.715(12) . ?
Na10 Na13 2.423(16) 2_566 ?
Na10 O27W 2.61(2) . ?
Na10 O21 2.846(14) 2_566 ?
Na10 O2W 2.952(16) 2_566 ?
Na10 Na13 4.176(17) . ?
Na11 O5W 2.37(2) 2_556 ?
Na11 O29W 2.39(2) . ?
Na11 O31W 2.74(3) . ?
Na11 O108 2.788(14) 1_554 ?
Na12 O23W 2.99(2) . ?
Na13 Na13 1.84(2) 2_566 ?
Na13 O2W 2.209(14) . ?
Na13 O43 2.346(11) 2_566 ?
Na13 Na10 2.423(16) 2_566 ?
Na13 O2W 2.699(15) 2_566 ?
Na13 O42 2.857(12) 2_566 ?
Na13 Na15 3.243(12) 2_566 ?
Na13 W11 3.344(10) 2_566 ?
Na13 Na15 3.964(11) . ?
Na14 O11W 2.787(12) 1_655 ?
Na14 O26W 2.99(3) . ?
Na15 O3W 2.247(12) . ?
Na15 O2W 2.313(10) . ?
Na15 O4W 2.359(10) 2_566 ?
Na15 O44 2.415(9) 2_566 ?
Na15 Na13 3.243(12) 2_566 ?
Na15 Na1 3.620(7) 2_566 ?
Na16 O5W 2.27(2) . ?
Na17 O20W 2.72(2) . ?
Na17 O46 2.767(14) 1_655 ?
Na17 O38W 2.78(3) 2_656 ?
Na17 O26 2.985(13) 2_656 ?
Na17 Na4 3.41(2) 2_656 ?
Na17 Na5 3.962(14) 1_655 ?
Na18 O21W 2.498(17) 1_565 ?
Na18 O23 2.659(16) 2_566 ?
Na18 O15 2.689(13) 2_666 ?
Na18 O6W 2.76(3) . ?
Na18 O13W 2.96(2) . ?
Na18 Na4 3.68(2) 1_565 ?
Na19 O37W 1.85(2) . ?
Na19 O28W 2.56(2) . ?
Na19 O30W 2.59(3) . ?
Na19 O111 2.66(2) 1_554 ?
Na19 Na20 4.14(2) 2_666 ?
Na20 O15W 2.30(2) . ?
Na20 O17W 2.44(2) . ?
Na20 O39W 2.51(3) . ?
Na20 O13W 2.72(2) . ?
Na20 Na19 4.14(2) 2_666 ?
Na21 O19W 2.90(3) 2_667 ?
O2W Na13 2.699(15) 2_566 ?
O2W Na10 2.952(16) 2_566 ?
O4W Na15 2.359(10) 2_566 ?
O5W Na11 2.37(2) 2_556 ?
O7W Na4 2.894(14) 2_556 ?
O11W Na2 2.435(9) 1_455 ?
O11W Na14 2.787(12) 1_455 ?
O12W Na2 2.363(9) 1_455 ?
O19W Na21 2.90(3) 2_667 ?
O21W Na18 2.498(17) 1_545 ?
O38W Na17 2.78(3) 2_656 ?

loop_
_geom_torsion_atom_site_label_1
_geom_torsion_atom_site_label_2
_geom_torsion_atom_site_label_3
_geom_torsion_atom_site_label_4
_geom_torsion
_geom_torsion_site_symmetry_1
_geom_torsion_site_symmetry_2
_geom_torsion_site_symmetry_3
_geom_torsion_site_symmetry_4
_geom_torsion_publ_flag
O3 W3 O2 W1 -170.8(5) . . . . ?
O8 W3 O2 W1 86.0(5) . . . . ?
O4 W3 O2 W1 -70.5(5) . . . . ?
O9 W3 O2 W1 12.0(11) . . . . ?
O13 W3 O2 W1 1.9(4) . . . . ?
O1 W1 O2 W3 170.6(5) . . . . ?
O12 W1 O2 W3 -8.3(11) . . . . ?
O7 W1 O2 W3 -87.5(5) . . . . ?
O6 W1 O2 W3 71.5(5) . . . . ?
O13 W1 O2 W3 -1.9(4) . . . . ?
O8 W3 O3 Na19 70.6(10) . . . . ?
O2 W3 O3 Na19 -20.7(10) . . . . ?
O4 W3 O3 Na19 -112.0(9) . . . . ?
O9 W3 O3 Na19 158.1(9) . . . . ?
O13 W3 O3 Na19 -66(2) . . . . ?
O3 W3 O4 W2 171.0(4) . . . . ?
O8 W3 O4 W2 -15.3(10) . . . . ?
O2 W3 O4 W2 69.8(5) . . . . ?
O9 W3 O4 W2 -86.7(4) . . . . ?
O13 W3 O4 W2 -1.6(4) . . . . ?
O5 W2 O4 W3 -170.3(4) . . . . ?
O11 W2 O4 W3 7.7(10) . . . . ?
O10 W2 O4 W3 87.2(4) . . . . ?
O6 W2 O4 W3 -70.7(4) . . . . ?
O13 W2 O4 W3 1.6(4) . . . . ?
O1 W1 O6 W2 -175.6(4) . . . . ?
O12 W1 O6 W2 80.8(4) . . . . ?
O7 W1 O6 W2 -8.5(10) . . . . ?
O2 W1 O6 W2 -76.8(4) . . . . ?
O13 W1 O6 W2 -4.0(3) . . . . ?
O1 W1 O6 Na11 7.9(5) . . . . ?
O12 W1 O6 Na11 -95.7(4) . . . . ?
O7 W1 O6 Na11 175.0(7) . . . . ?
O2 W1 O6 Na11 106.6(5) . . . . ?
O13 W1 O6 Na11 179.5(5) . . . . ?
O5 W2 O6 W1 175.7(4) . . . . ?
O11 W2 O6 W1 -81.0(4) . . . . ?
O10 W2 O6 W1 9.6(10) . . . . ?
O4 W2 O6 W1 76.8(4) . . . . ?
O13 W2 O6 W1 3.9(3) . . . . ?
O5 W2 O6 Na11 -7.7(5) . . . . ?
O11 W2 O6 Na11 95.6(4) . . . . ?
O10 W2 O6 Na11 -173.8(6) . . . . ?
O4 W2 O6 Na11 -106.6(4) . . . . ?
O13 W2 O6 Na11 -179.5(5) . . . . ?
O1 W1 O7 W28 -129.4(7) . . . . ?
O12 W1 O7 W28 -26.0(8) . . . . ?
O6 W1 O7 W28 63.6(12) . . . . ?
O2 W1 O7 W28 131.6(8) . . . . ?
O13 W1 O7 W28 59.2(7) . . . . ?
O14 W28 O7 W1 128.9(8) . . . . ?
O31 W28 O7 W1 -44.9(15) . . . . ?
O26 W28 O7 W1 27.5(7) . . . . ?
O15 W28 O7 W1 -133.1(8) . . . . ?
O27 W28 O7 W1 -58.4(7) . . . . ?
O3 W3 O8 W4 129.9(8) . . . . ?
O2 W3 O8 W4 -129.0(8) . . . . ?
O4 W3 O8 W4 -43.7(13) . . . . ?
O9 W3 O8 W4 28.3(8) . . . . ?
O13 W3 O8 W4 -56.9(8) . . . . ?
O16 W4 O8 W3 -130.7(8) . . . . ?
O32 W4 O8 W3 40.5(15) . . . . ?
O15 W4 O8 W3 130.0(8) . . . . ?
O17 W4 O8 W3 -30.7(8) . . . . ?
O27 W4 O8 W3 56.8(8) . . . . ?
O18 W5 O9 W3 131.7(8) . . . . ?
O33 W5 O9 W3 -41.9(14) . . . . ?
O17 W5 O9 W3 30.4(8) . . . . ?
O20 W5 O9 W3 -129.9(8) . . . . ?
O28 W5 O9 W3 -56.6(8) . . . . ?
O3 W3 O9 W5 -130.1(8) . . . . ?
O8 W3 O9 W5 -27.7(8) . . . . ?
O2 W3 O9 W5 47.0(13) . . . . ?
O4 W3 O9 W5 129.9(8) . . . . ?
O13 W3 O9 W5 56.7(8) . . . . ?
O5 W2 O10 W6 126.3(7) . . . . ?
O11 W2 O10 W6 23.0(7) . . . . ?
O6 W2 O10 W6 -67.7(10) . . . . ?
O4 W2 O10 W6 -134.8(7) . . . . ?
O13 W2 O10 W6 -62.3(6) . . . . ?
O21 W6 O10 W2 -123.7(7) . . . . ?
O34 W6 O10 W2 51.7(13) . . . . ?
O22 W6 O10 W2 -23.2(7) . . . . ?
O20 W6 O10 W2 137.1(7) . . . . ?
O28 W6 O10 W2 62.0(6) . . . . ?
O5 W2 O11 W7 -130.6(7) . . . . ?
O10 W2 O11 W7 -27.2(7) . . . . ?
O6 W2 O11 W7 128.8(7) . . . . ?
O4 W2 O11 W7 51.4(12) . . . . ?
O13 W2 O11 W7 57.2(7) . . . . ?
O23 W7 O11 W2 129.5(8) . . . . ?
O35 W7 O11 W2 -39.9(16) . . . . ?
O24 W7 O11 W2 -131.5(8) . . . . ?
O22 W7 O11 W2 28.4(7) . . . . ?
O29 W7 O11 W2 -56.3(7) . . . . ?
O1 W1 O12 W8 128.5(7) . . . . ?
O7 W1 O12 W8 26.1(8) . . . . ?
O6 W1 O12 W8 -131.3(8) . . . . ?
O2 W1 O12 W8 -52.6(12) . . . . ?
O13 W1 O12 W8 -58.7(7) . . . . ?
O25 W8 O12 W1 -127.6(8) . . . . ?
O30 W8 O12 W1 48.6(14) . . . . ?
O26 W8 O12 W1 -27.1(7) . . . . ?
O24 W8 O12 W1 132.6(8) . . . . ?
O29 W8 O12 W1 58.4(7) . . . . ?
O29 P1 O13 W1 -59.5(5) . . . . ?
O28 P1 O13 W1 -179.9(4) . . . . ?
O27 P1 O13 W1 60.6(5) . . . . ?
O29 P1 O13 W2 60.3(5) . . . . ?
O28 P1 O13 W2 -60.1(5) . . . . ?
O27 P1 O13 W2 -179.7(4) . . . . ?
O29 P1 O13 W3 179.2(4) . . . . ?
O28 P1 O13 W3 58.8(5) . . . . ?
O27 P1 O13 W3 -60.7(5) . . . . ?
O1 W1 O13 P1 -175.9(13) . . . . ?
O12 W1 O13 P1 43.7(4) . . . . ?
O7 W1 O13 P1 -45.9(4) . . . . ?
O6 W1 O13 P1 135.8(5) . . . . ?
O2 W1 O13 P1 -133.9(5) . . . . ?
O1 W1 O13 W2 51.0(15) . . . . ?
O12 W1 O13 W2 -89.5(3) . . . . ?
O7 W1 O13 W2 -179.0(3) . . . . ?
O6 W1 O13 W2 2.7(2) . . . . ?
O2 W1 O13 W2 93.0(3) . . . . ?
O1 W1 O13 W3 -40.7(15) . . . . ?
O12 W1 O13 W3 178.8(3) . . . . ?
O7 W1 O13 W3 89.2(3) . . . . ?
O6 W1 O13 W3 -89.0(3) . . . . ?
O2 W1 O13 W3 1.3(3) . . . . ?
O5 W2 O13 P1 177.7(13) . . . . ?
O11 W2 O13 P1 -44.9(4) . . . . ?
O10 W2 O13 P1 45.6(4) . . . . ?
O6 W2 O13 P1 -136.7(5) . . . . ?
O4 W2 O13 P1 132.7(5) . . . . ?
O5 W2 O13 W1 -48.3(15) . . . . ?
O11 W2 O13 W1 89.1(3) . . . . ?
O10 W2 O13 W1 179.6(3) . . . . ?
O6 W2 O13 W1 -2.7(2) . . . . ?
O4 W2 O13 W1 -93.3(3) . . . . ?
O5 W2 O13 W3 43.9(15) . . . . ?
O11 W2 O13 W3 -178.7(3) . . . . ?
O10 W2 O13 W3 -88.2(3) . . . . ?
O6 W2 O13 W3 89.5(3) . . . . ?
O4 W2 O13 W3 -1.1(2) . . . . ?
O3 W3 O13 P1 -180(28) . . . . ?
O8 W3 O13 P1 43.0(5) . . . . ?
O2 W3 O13 P1 133.6(5) . . . . ?
O4 W3 O13 P1 -131.5(5) . . . . ?
O9 W3 O13 P1 -42.4(5) . . . . ?
O3 W3 O13 W1 45.5(17) . . . . ?
O8 W3 O13 W1 -91.9(3) . . . . ?
O2 W3 O13 W1 -1.3(3) . . . . ?
O4 W3 O13 W1 93.6(3) . . . . ?
O9 W3 O13 W1 -177.2(3) . . . . ?
O3 W3 O13 W2 -47.0(17) . . . . ?
O8 W3 O13 W2 175.6(3) . . . . ?
O2 W3 O13 W2 -93.8(3) . . . . ?
O4 W3 O13 W2 1.1(3) . . . . ?
O9 W3 O13 W2 90.3(3) . . . . ?
O16 W4 O15 W28 174.1(4) . . . . ?
O32 W4 O15 W28 73.7(4) . . . . ?
O17 W4 O15 W28 -20.8(11) . . . . ?
O8 W4 O15 W28 -87.9(4) . . . . ?
O27 W4 O15 W28 -6.9(4) . . . . ?
O16 W4 O15 Na18 -11.3(6) . . . 2_666 ?
O32 W4 O15 Na18 -111.7(6) . . . 2_666 ?
O17 W4 O15 Na18 153.9(8) . . . 2_666 ?
O8 W4 O15 Na18 86.7(6) . . . 2_666 ?
O27 W4 O15 Na18 167.8(6) . . . 2_666 ?
O14 W28 O15 W4 -176.0(4) . . . . ?
O31 W28 O15 W4 -75.5(4) . . . . ?
O26 W28 O15 W4 23.7(11) . . . . ?
O7 W28 O15 W4 89.0(4) . . . . ?
O27 W28 O15 W4 7.0(4) . . . . ?
O14 W28 O15 Na18 8.7(5) . . . 2_666 ?
O31 W28 O15 Na18 109.2(5) . . . 2_666 ?
O26 W28 O15 Na18 -151.6(8) . . . 2_666 ?
O7 W28 O15 Na18 -86.3(5) . . . 2_666 ?
O27 W28 O15 Na18 -168.3(5) . . . 2_666 ?
O32 W4 O16 Na6 19.2(11) . . . 2_666 ?
O15 W4 O16 Na6 -73.6(11) . . . 2_666 ?
O17 W4 O16 Na6 111.7(11) . . . 2_666 ?
O8 W4 O16 Na6 -163.6(11) . . . 2_666 ?
O27 W4 O16 Na6 -81(3) . . . 2_666 ?
O18 W5 O17 W4 -139.7(9) . . . . ?
O33 W5 O17 W4 121.9(9) . . . . ?
O9 W5 O17 W4 -39.6(9) . . . . ?
O20 W5 O17 W4 35.3(15) . . . . ?
O28 W5 O17 W4 42.5(8) . . . . ?
O16 W4 O17 W5 136.0(9) . . . . ?
O32 W4 O17 W5 -123.6(9) . . . . ?
O15 W4 O17 W5 -29.1(15) . . . . ?
O8 W4 O17 W5 39.0(8) . . . . ?
O27 W4 O17 W5 -42.3(9) . . . . ?
O33 W5 O18 Na1 -128.6(6) . . . 2_566 ?
O17 W5 O18 Na1 140.8(6) . . . 2_566 ?
O9 W5 O18 Na1 53.5(7) . . . 2_566 ?
O20 W5 O18 Na1 -37.4(7) . . . 2_566 ?
O28 W5 O18 Na1 -54(3) . . . 2_566 ?
O33 W5 O18 Na15 -13.6(4) . . . . ?
O17 W5 O18 Na15 -104.1(4) . . . . ?
O9 W5 O18 Na15 168.5(3) . . . . ?
O20 W5 O18 Na15 77.6(4) . . . . ?
O28 W5 O18 Na15 61(2) . . . . ?
O98 P4 O19 W27 -58.6(5) . . . . ?
O99 P4 O19 W27 180.0(4) . . . . ?
O100 P4 O19 W27 60.6(5) . . . . ?
O98 P4 O19 W26 -179.3(4) . . . . ?
O99 P4 O19 W26 59.3(5) . . . . ?
O100 P4 O19 W26 -60.1(5) . . . . ?
O98 P4 O19 W25 61.1(5) . . . . ?
O99 P4 O19 W25 -60.3(5) . . . . ?
O100 P4 O19 W25 -179.7(4) . . . . ?
O107 W27 O19 P4 178.1(15) . . . . ?
O106 W27 O19 P4 -44.7(5) . . . . ?
O101 W27 O19 P4 43.7(5) . . . . ?
O112 W27 O19 P4 -135.1(5) . . . . ?
O108 W27 O19 P4 132.3(5) . . . . ?
O107 W27 O19 W26 -47.6(17) . . . . ?
O106 W27 O19 W26 89.6(3) . . . . ?
O101 W27 O19 W26 178.1(3) . . . . ?
O112 W27 O19 W26 -0.8(3) . . . . ?
O108 W27 O19 W26 -93.4(3) . . . . ?
O107 W27 O19 W25 44.4(17) . . . . ?
O106 W27 O19 W25 -178.4(3) . . . . ?
O101 W27 O19 W25 -90.0(3) . . . . ?
O112 W27 O19 W25 91.1(3) . . . . ?
O108 W27 O19 W25 -1.5(3) . . . . ?
O111 W26 O19 P4 -177.7(13) . . . . ?
O104 W26 O19 P4 -43.9(5) . . . . ?
O105 W26 O19 P4 45.1(5) . . . . ?
O112 W26 O19 P4 135.3(5) . . . . ?
O110 W26 O19 P4 -133.4(5) . . . . ?
O111 W26 O19 W27 47.8(15) . . . . ?
O104 W26 O19 W27 -178.4(3) . . . . ?
O105 W26 O19 W27 -89.4(3) . . . . ?
O112 W26 O19 W27 0.8(3) . . . . ?
O110 W26 O19 W27 92.1(3) . . . . ?
O111 W26 O19 W25 -44.1(15) . . . . ?
O104 W26 O19 W25 89.7(3) . . . . ?
O105 W26 O19 W25 178.8(3) . . . . ?
O112 W26 O19 W25 -91.1(3) . . . . ?
O110 W26 O19 W25 0.3(3) . . . . ?
O109 W25 O19 P4 -178.7(15) . . . . ?
O103 W25 O19 P4 43.2(5) . . . . ?
O102 W25 O19 P4 -43.3(5) . . . . ?
O110 W25 O19 P4 133.4(5) . . . . ?
O108 W25 O19 P4 -132.5(5) . . . . ?
O109 W25 O19 W27 -44.8(18) . . . . ?
O103 W25 O19 W27 177.2(3) . . . . ?
O102 W25 O19 W27 90.6(3) . . . . ?
O110 W25 O19 W27 -92.6(3) . . . . ?
O108 W25 O19 W27 1.5(3) . . . . ?
O109 W25 O19 W26 47.6(18) . . . . ?
O103 W25 O19 W26 -90.5(3) . . . . ?
O102 W25 O19 W26 -177.0(3) . . . . ?
O110 W25 O19 W26 -0.3(3) . . . . ?
O108 W25 O19 W26 93.8(3) . . . . ?
O21 W6 O20 W5 177.6(4) . . . . ?
O34 W6 O20 W5 76.6(4) . . . . ?
O22 W6 O20 W5 -22.9(11) . . . . ?
O10 W6 O20 W5 -87.1(4) . . . . ?
O28 W6 O20 W5 -5.7(4) . . . . ?
O18 W5 O20 W6 -171.8(5) . . . . ?
O33 W5 O20 W6 -73.2(4) . . . . ?
O17 W5 O20 W6 13.1(12) . . . . ?
O9 W5 O20 W6 87.3(4) . . . . ?
O28 W5 O20 W6 5.7(4) . . . . ?
O34 W6 O21 Na6 -79.7(6) . . . 2_566 ?
O22 W6 O21 Na6 13.8(7) . . . 2_566 ?
O20 W6 O21 Na6 -173.8(6) . . . 2_566 ?
O10 W6 O21 Na6 99.0(6) . . . 2_566 ?
O28 W6 O21 Na6 157(2) . . . 2_566 ?
O34 W6 O21 Na10 30.4(5) . . . 2_566 ?
O22 W6 O21 Na10 124.0(4) . . . 2_566 ?
O20 W6 O21 Na10 -63.7(5) . . . 2_566 ?
O10 W6 O21 Na10 -150.9(4) . . . 2_566 ?
O28 W6 O21 Na10 -93(3) . . . 2_566 ?
O21 W6 O22 W7 137.0(11) . . . . ?
O34 W6 O22 W7 -122.1(11) . . . . ?
O20 W6 O22 W7 -22.4(18) . . . . ?
O10 W6 O22 W7 42.2(11) . . . . ?
O28 W6 O22 W7 -39.0(11) . . . . ?
O21 W6 O22 Na9 -36.4(4) . . . . ?
O34 W6 O22 Na9 64.5(4) . . . . ?
O20 W6 O22 Na9 164.2(8) . . . . ?
O10 W6 O22 Na9 -131.2(4) . . . . ?
O28 W6 O22 Na9 147.6(4) . . . . ?
O23 W7 O22 W6 -134.1(11) . . . . ?
O35 W7 O22 W6 123.3(11) . . . . ?
O24 W7 O22 W6 14.0(17) . . . . ?
O11 W7 O22 W6 -42.8(11) . . . . ?
O29 W7 O22 W6 38.6(11) . . . . ?
O23 W7 O22 Na9 39.3(4) . . . . ?
O35 W7 O22 Na9 -63.3(4) . . . . ?
O24 W7 O22 Na9 -172.6(7) . . . . ?
O11 W7 O22 Na9 130.6(4) . . . . ?
O29 W7 O22 Na9 -148.0(4) . . . . ?
O35 W7 O23 Na18 152.0(14) . . . 2_566 ?
O24 W7 O23 Na18 -111.3(14) . . . 2_566 ?
O22 W7 O23 Na18 56.0(14) . . . 2_566 ?
O11 W7 O23 Na18 -25.3(14) . . . 2_566 ?
O29 W7 O23 Na18 -67(3) . . . 2_566 ?
O23 W7 O24 W8 -174.4(4) . . . . ?
O35 W7 O24 W8 -71.7(4) . . . . ?
O22 W7 O24 W8 37.3(10) . . . . ?
O11 W7 O24 W8 93.3(4) . . . . ?
O29 W7 O24 W8 11.9(4) . . . . ?
O25 W8 O24 W7 172.2(4) . . . . ?
O30 W8 O24 W7 71.2(4) . . . . ?
O26 W8 O24 W7 -33.3(10) . . . . ?
O12 W8 O24 W7 -92.6(4) . . . . ?
O29 W8 O24 W7 -11.9(4) . . . . ?
O30 W8 O25 Na8 110.2(6) . . . 2_556 ?
O26 W8 O25 Na8 -154.5(6) . . . 2_556 ?
O24 W8 O25 Na8 15.4(6) . . . 2_556 ?
O12 W8 O25 Na8 -70.9(6) . . . 2_556 ?
O29 W8 O25 Na8 -17(3) . . . 2_556 ?
O14 W28 O26 W8 -135.5(10) . . . . ?
O31 W28 O26 W8 124.1(10) . . . . ?
O15 W28 O26 W8 24.6(16) . . . . ?
O7 W28 O26 W8 -41.1(10) . . . . ?
O27 W28 O26 W8 40.7(10) . . . . ?
O14 W28 O26 Na17 30.4(5) . . . 2_656 ?
O31 W28 O26 Na17 -69.9(5) . . . 2_656 ?
O15 W28 O26 Na17 -169.5(8) . . . 2_656 ?
O7 W28 O26 Na17 124.8(5) . . . 2_656 ?
O27 W28 O26 Na17 -153.4(5) . . . 2_656 ?
O25 W8 O26 W28 134.9(10) . . . . ?
O30 W8 O26 W28 -123.8(10) . . . . ?
O24 W8 O26 W28 -19.5(15) . . . . ?
O12 W8 O26 W28 40.3(10) . . . . ?
O29 W8 O26 W28 -40.1(10) . . . . ?
O25 W8 O26 Na17 -30.8(5) . . . 2_656 ?
O30 W8 O26 Na17 70.4(5) . . . 2_656 ?
O24 W8 O26 Na17 174.8(7) . . . 2_656 ?
O12 W8 O26 Na17 -125.4(5) . . . 2_656 ?
O29 W8 O26 Na17 154.2(5) . . . 2_656 ?
O29 P1 O27 W28 53.8(6) . . . . ?
O28 P1 O27 W28 178.0(4) . . . . ?
O13 P1 O27 W28 -64.4(5) . . . . ?
O29 P1 O27 W4 -177.4(4) . . . . ?
O28 P1 O27 W4 -53.1(6) . . . . ?
O13 P1 O27 W4 64.5(5) . . . . ?
O14 W28 O27 P1 115(2) . . . . ?
O31 W28 O27 P1 -128.1(5) . . . . ?
O26 W28 O27 P1 -36.8(5) . . . . ?
O15 W28 O27 P1 137.2(6) . . . . ?
O7 W28 O27 P1 48.2(5) . . . . ?
O14 W28 O27 W4 -27(2) . . . . ?
O31 W28 O27 W4 89.9(3) . . . . ?
O26 W28 O27 W4 -178.7(3) . . . . ?
O15 W28 O27 W4 -4.8(3) . . . . ?
O7 W28 O27 W4 -93.7(3) . . . . ?
O16 W4 O27 P1 -130(2) . . . . ?
O32 W4 O27 P1 128.4(5) . . . . ?
O15 W4 O27 P1 -137.8(6) . . . . ?
O17 W4 O27 P1 37.3(5) . . . . ?
O8 W4 O27 P1 -46.4(5) . . . . ?
O16 W4 O27 W28 12(2) . . . . ?
O32 W4 O27 W28 -89.0(3) . . . . ?
O15 W4 O27 W28 4.8(3) . . . . ?
O17 W4 O27 W28 179.9(3) . . . . ?
O8 W4 O27 W28 96.2(3) . . . . ?
O29 P1 O28 W6 -52.3(6) . . . . ?
O27 P1 O28 W6 -176.5(4) . . . . ?
O13 P1 O28 W6 66.1(5) . . . . ?
O29 P1 O28 W5 178.2(4) . . . . ?
O27 P1 O28 W5 54.0(6) . . . . ?
O13 P1 O28 W5 -63.5(5) . . . . ?
O21 W6 O28 P1 -109(3) . . . . ?
O34 W6 O28 P1 126.9(5) . . . . ?
O22 W6 O28 P1 34.8(5) . . . . ?
O20 W6 O28 P1 -138.9(6) . . . . ?
O10 W6 O28 P1 -50.2(5) . . . . ?
O21 W6 O28 W5 34(3) . . . . ?
O34 W6 O28 W5 -90.2(3) . . . . ?
O22 W6 O28 W5 177.6(3) . . . . ?
O20 W6 O28 W5 4.0(3) . . . . ?
O10 W6 O28 W5 92.7(3) . . . . ?
O18 W5 O28 P1 156(2) . . . . ?
O33 W5 O28 P1 -127.8(5) . . . . ?
O17 W5 O28 P1 -38.4(5) . . . . ?
O9 W5 O28 P1 47.2(5) . . . . ?
O20 W5 O28 P1 138.9(6) . . . . ?
O18 W5 O28 W6 13(2) . . . . ?
O33 W5 O28 W6 89.3(3) . . . . ?
O17 W5 O28 W6 178.7(3) . . . . ?
O9 W5 O28 W6 -95.7(3) . . . . ?
O20 W5 O28 W6 -3.9(3) . . . . ?
O28 P1 O29 W7 52.5(6) . . . . ?
O27 P1 O29 W7 176.5(4) . . . . ?
O13 P1 O29 W7 -65.7(6) . . . . ?
O28 P1 O29 W8 -176.8(4) . . . . ?
O27 P1 O29 W8 -52.8(6) . . . . ?
O13 P1 O29 W8 65.1(6) . . . . ?
O23 W7 O29 P1 89(2) . . . . ?
O35 W7 O29 P1 -128.4(6) . . . . ?
O24 W7 O29 P1 135.4(6) . . . . ?
O22 W7 O29 P1 -34.4(5) . . . . ?
O11 W7 O29 P1 47.4(5) . . . . ?
O23 W7 O29 W8 -54(2) . . . . ?
O35 W7 O29 W8 87.9(3) . . . . ?
O24 W7 O29 W8 -8.4(3) . . . . ?
O22 W7 O29 W8 -178.2(3) . . . . ?
O11 W7 O29 W8 -96.3(3) . . . . ?
O25 W8 O29 P1 -103(2) . . . . ?
O30 W8 O29 P1 129.2(5) . . . . ?
O26 W8 O29 P1 35.4(5) . . . . ?
O24 W8 O29 P1 -136.1(6) . . . . ?
O12 W8 O29 P1 -48.0(5) . . . . ?
O25 W8 O29 W7 41(2) . . . . ?
O30 W8 O29 W7 -86.4(3) . . . . ?
O26 W8 O29 W7 179.8(3) . . . . ?
O24 W8 O29 W7 8.3(3) . . . . ?
O12 W8 O29 W7 96.4(3) . . . . ?
O25 W8 O30 Cu2 120.3(11) . . . . ?
O26 W8 O30 Cu2 18.3(11) . . . . ?
O24 W8 O30 Cu2 -138.9(11) . . . . ?
O12 W8 O30 Cu2 -56.0(17) . . . . ?
O29 W8 O30 Cu2 -65.7(11) . . . . ?
O37 Cu2 O30 W8 -26.0(11) . . . . ?
O47 Cu2 O30 W8 150.7(11) . . . . ?
O57 Cu2 O30 W8 -98.9(18) . . . . ?
O48 Cu2 O30 W8 66.5(11) . . . . ?
O36 Cu2 O30 W8 -117.7(11) . . . . ?
O14 W28 O31 W9 -100.8(12) . . . . ?
O26 W28 O31 W9 1.4(12) . . . . ?
O15 W28 O31 W9 160.3(11) . . . . ?
O7 W28 O31 W9 72.9(17) . . . . ?
O27 W28 O31 W9 86.4(12) . . . . ?
O38 W9 O31 W28 102.2(12) . . . . ?
O37 W9 O31 W28 0.1(12) . . . . ?
O52 W9 O31 W28 -110.4(12) . . . . ?
O39 W9 O31 W28 -161.1(12) . . . . ?
O49 W9 O31 W28 -88.6(12) . . . . ?
O16 W4 O32 W10 96.1(14) . . . . ?
O15 W4 O32 W10 -164.2(14) . . . . ?
O17 W4 O32 W10 -5.0(14) . . . . ?
O8 W4 O32 W10 -75.1(18) . . . . ?
O27 W4 O32 W10 -91.4(14) . . . . ?
O40 W10 O32 W4 -93.2(14) . . . . ?
O53 W10 O32 W4 77.0(19) . . . . ?
O39 W10 O32 W4 165.6(14) . . . . ?
O41 W10 O32 W4 8.1(14) . . . . ?
O49 W10 O32 W4 91.4(14) . . . . ?
O18 W5 O33 W11 -86.4(15) . . . . ?
O17 W5 O33 W11 15.5(15) . . . . ?
O9 W5 O33 W11 87.3(17) . . . . ?
O20 W5 O33 W11 175.1(15) . . . . ?
O28 W5 O33 W11 102.1(15) . . . . ?
O42 W11 O33 W5 83.2(15) . . . . ?
O43 W11 O33 W5 -175.9(15) . . . . ?
O54 W11 O33 W5 -81.9(19) . . . . ?
O41 W11 O33 W5 -18.5(15) . . . . ?
O50 W11 O33 W5 -102.0(15) . . . . ?
Na13 W11 O33 W5 142.2(15) 2_566 . . . ?
Na10 W11 O33 W5 118.8(15) . . . . ?
Na15 W11 O33 W5 98.5(15) . . . . ?
O21 W6 O34 W12 95.4(11) . . . . ?
O22 W6 O34 W12 -6.0(11) . . . . ?
O20 W6 O34 W12 -164.5(11) . . . . ?
O10 W6 O34 W12 -79.9(15) . . . . ?
O28 W6 O34 W12 -90.2(11) . . . . ?
O44 W12 O34 W6 -101.9(11) . . . . ?
O45 W12 O34 W6 1.1(11) . . . . ?
O55 W12 O34 W6 112.5(12) . . . . ?
O43 W12 O34 W6 163.8(11) . . . . ?
O50 W12 O34 W6 91.9(11) . . . . ?
Na13 W12 O34 W6 -147.8(11) . . . . ?
O23 W7 O35 Cu1 -110.8(13) . . . . ?
O24 W7 O35 Cu1 148.9(13) . . . . ?
O22 W7 O35 Cu1 -8.3(13) . . . . ?
O11 W7 O35 Cu1 58(2) . . . . ?
O29 W7 O35 Cu1 74.7(13) . . . . ?
O45 Cu1 O35 W7 15.1(13) . . . . ?
O47 Cu1 O35 W7 -156.2(13) . . . . ?
O56 Cu1 O35 W7 53(4) . . . . ?
O46 Cu1 O35 W7 113.7(13) . . . . ?
O48 Cu1 O35 W7 -77.5(13) . . . . ?
Na5 Cu1 O35 W7 94.4(13) . . . . ?
O38 W9 O37 Cu2 143.1(7) . . . . ?
O52 W9 O37 Cu2 41.4(7) . . . . ?
O31 W9 O37 Cu2 -120.7(7) . . . . ?
O39 W9 O37 Cu2 -55.9(13) . . . . ?
O49 W9 O37 Cu2 -38.7(7) . . . . ?
O30 Cu2 O37 W9 129.7(7) . . . . ?
O47 Cu2 O37 W9 28(6) . . . . ?
O57 Cu2 O37 W9 -60.4(7) . . . . ?
O48 Cu2 O37 W9 32.8(7) . . . . ?
O36 Cu2 O37 W9 -145.2(7) . . . . ?
O37 W9 O38 Na17 -179.6(10) . . . . ?
O52 W9 O38 Na17 -80.5(10) . . . . ?
O31 W9 O38 Na17 89.3(10) . . . . ?
O39 W9 O38 Na17 7.1(10) . . . . ?
O49 W9 O38 Na17 10(2) . . . . ?
O37 W9 O38 Na4 -21.8(4) . . . . ?
O52 W9 O38 Na4 77.3(4) . . . . ?
O31 W9 O38 Na4 -112.9(4) . . . . ?
O39 W9 O38 Na4 164.9(4) . . . . ?
O49 W9 O38 Na4 167.8(15) . . . . ?
O40 W10 O39 W9 177.0(4) . . . . ?
O53 W10 O39 W9 78.0(4) . . . . ?
O41 W10 O39 W9 -17.0(10) . . . . ?
O32 W10 O39 W9 -87.8(4) . . . . ?
O49 W10 O39 W9 -3.8(4) . . . . ?
O38 W9 O39 W10 -176.7(4) . . . . ?
O37 W9 O39 W10 22.0(11) . . . . ?
O52 W9 O39 W10 -77.2(4) . . . . ?
O31 W9 O39 W10 88.1(4) . . . . ?
O49 W9 O39 W10 3.8(4) . . . . ?
O40 W10 O41 W11 -124.6(9) . . . . ?
O53 W10 O41 W11 -26.3(9) . . . . ?
O39 W10 O41 W11 69.5(13) . . . . ?
O32 W10 O41 W11 140.5(9) . . . . ?
O49 W10 O41 W11 56.6(9) . . . . ?
O42 W11 O41 W10 126.6(9) . . . . ?
O43 W11 O41 W10 -63.7(13) . . . . ?
O54 W11 O41 W10 27.2(9) . . . . ?
O33 W11 O41 W10 -139.6(9) . . . . ?
O50 W11 O41 W10 -56.3(9) . . . . ?
Na13 W11 O41 W10 123.5(9) 2_566 . . . ?
Na10 W11 O41 W10 80.6(9) . . . . ?
Na15 W11 O41 W10 163.7(8) . . . . ?
O43 W11 O42 Na15 -66.4(4) . . . . ?
O54 W11 O42 Na15 -161.2(4) . . . . ?
O41 W11 O42 Na15 109.5(4) . . . . ?
O33 W11 O42 Na15 22.6(4) . . . . ?
O50 W11 O42 Na15 -41(3) . . . . ?
Na13 W11 O42 Na15 -71.7(4) 2_566 . . . ?
Na10 W11 O42 Na15 -121.0(5) . . . . ?
O43 W11 O42 Na10 54.6(4) . . . . ?
O54 W11 O42 Na10 -40.2(4) . . . . ?
O41 W11 O42 Na10 -129.6(4) . . . . ?
O33 W11 O42 Na10 143.6(4) . . . . ?
O50 W11 O42 Na10 80(3) . . . . ?
Na13 W11 O42 Na10 49.2(4) 2_566 . . . ?
Na15 W11 O42 Na10 121.0(5) . . . . ?
O43 W11 O42 Na13 5.4(4) . . . 2_566 ?
O54 W11 O42 Na13 -89.4(3) . . . 2_566 ?
O41 W11 O42 Na13 -178.8(3) . . . 2_566 ?
O33 W11 O42 Na13 94.4(3) . . . 2_566 ?
O50 W11 O42 Na13 31(3) . . . 2_566 ?
Na10 W11 O42 Na13 -49.2(4) . . . 2_566 ?
Na15 W11 O42 Na13 71.7(4) . . . 2_566 ?
O42 W11 O43 W12 179.2(4) . . . . ?
O54 W11 O43 W12 -80.3(4) . . . . ?
O41 W11 O43 W12 9.5(11) . . . . ?
O33 W11 O43 W12 85.0(4) . . . . ?
O50 W11 O43 W12 1.8(4) . . . . ?
Na13 W11 O43 W12 -174.0(7) 2_566 . . . ?
Na10 W11 O43 W12 -141.4(5) . . . . ?
Na15 W11 O43 W12 146.0(4) . . . . ?
O42 W11 O43 Na13 -6.8(5) . . . 2_566 ?
O54 W11 O43 Na13 93.8(4) . . . 2_566 ?
O41 W11 O43 Na13 -176.5(7) . . . 2_566 ?
O33 W11 O43 Na13 -101.0(4) . . . 2_566 ?
O50 W11 O43 Na13 175.8(5) . . . 2_566 ?
Na10 W11 O43 Na13 32.7(4) . . . 2_566 ?
Na15 W11 O43 Na13 -40.0(4) . . . 2_566 ?
O42 W11 O43 Na13 31.1(7) . . . . ?
O54 W11 O43 Na13 131.6(7) . . . . ?
O41 W11 O43 Na13 -138.6(8) . . . . ?
O33 W11 O43 Na13 -63.1(7) . . . . ?
O50 W11 O43 Na13 -146.3(7) . . . . ?
Na13 W11 O43 Na13 37.9(8) 2_566 . . . ?
Na10 W11 O43 Na13 70.5(7) . . . . ?
Na15 W11 O43 Na13 -2.1(7) . . . . ?
O44 W12 O43 W11 178.9(5) . . . . ?
O45 W12 O43 W11 -20.8(12) . . . . ?
O55 W12 O43 W11 78.6(4) . . . . ?
O34 W12 O43 W11 -85.8(4) . . . . ?
O50 W12 O43 W11 -1.9(4) . . . . ?
Na13 W12 O43 W11 -159.9(6) . . . . ?
O44 W12 O43 Na13 6.5(6) . . . 2_566 ?
O45 W12 O43 Na13 166.9(8) . . . 2_566 ?
O55 W12 O43 Na13 -93.7(6) . . . 2_566 ?
O34 W12 O43 Na13 101.8(6) . . . 2_566 ?
O50 W12 O43 Na13 -174.2(6) . . . 2_566 ?
Na13 W12 O43 Na13 27.7(7) . . . 2_566 ?
O44 W12 O43 Na13 -21.2(4) . . . . ?
O45 W12 O43 Na13 139.2(9) . . . . ?
O55 W12 O43 Na13 -121.4(4) . . . . ?
O34 W12 O43 Na13 74.1(4) . . . . ?
O50 W12 O43 Na13 158.1(4) . . . . ?
O45 W12 O44 Na15 120.7(6) . . . 2_566 ?
O55 W12 O44 Na15 21.3(6) . . . 2_566 ?
O34 W12 O44 Na15 -147.3(6) . . . 2_566 ?
O43 W12 O44 Na15 -65.8(6) . . . 2_566 ?
O50 W12 O44 Na15 -68.7(15) . . . 2_566 ?
Na13 W12 O44 Na15 -85.9(6) . . . 2_566 ?
O45 W12 O44 Na13 -153.4(4) . . . . ?
O55 W12 O44 Na13 107.2(4) . . . . ?
O34 W12 O44 Na13 -61.5(4) . . . . ?
O43 W12 O44 Na13 20.1(4) . . . . ?
O50 W12 O44 Na13 17.2(14) . . . . ?
O44 W12 O45 Cu1 -142.1(7) . . . . ?
O55 W12 O45 Cu1 -39.7(7) . . . . ?
O34 W12 O45 Cu1 121.6(7) . . . . ?
O43 W12 O45 Cu1 57.9(14) . . . . ?
O50 W12 O45 Cu1 40.1(7) . . . . ?
Na13 W12 O45 Cu1 -179.5(5) . . . . ?
O35 Cu1 O45 W12 -126.0(7) . . . . ?
O47 Cu1 O45 W12 -35(3) . . . . ?
O56 Cu1 O45 W12 56.9(7) . . . . ?
O46 Cu1 O45 W12 142.6(7) . . . . ?
O48 Cu1 O45 W12 -33.9(7) . . . . ?
Na5 Cu1 O45 W12 103.3(7) . . . . ?
O45 Cu1 O46 Na5 -68.0(4) . . . . ?
O35 Cu1 O46 Na5 -158.2(4) . . . . ?
O47 Cu1 O46 Na5 111.6(4) . . . . ?
O56 Cu1 O46 Na5 17.8(4) . . . . ?
O48 Cu1 O46 Na5 94.2(16) . . . . ?
O45 Cu1 O46 Na17 178.5(9) . . . 1_455 ?
O35 Cu1 O46 Na17 88.4(9) . . . 1_455 ?
O47 Cu1 O46 Na17 -1.8(9) . . . 1_455 ?
O56 Cu1 O46 Na17 -95.7(9) . . . 1_455 ?
O48 Cu1 O46 Na17 -19(2) . . . 1_455 ?
Na5 Cu1 O46 Na17 -113.4(10) . . . 1_455 ?
O45 Cu1 O47 Cu2 -7(2) . . . . ?
O35 Cu1 O47 Cu2 83.6(3) . . . . ?
O56 Cu1 O47 Cu2 -98.7(3) . . . . ?
O46 Cu1 O47 Cu2 175.0(4) . . . . ?
O48 Cu1 O47 Cu2 -8.6(3) . . . . ?
Na5 Cu1 O47 Cu2 -144.5(3) . . . . ?
O37 Cu2 O47 Cu1 15(5) . . . . ?
O30 Cu2 O47 Cu1 -87.4(3) . . . . ?
O57 Cu2 O47 Cu1 102.5(3) . . . . ?
O48 Cu2 O47 Cu1 9.4(3) . . . . ?
O36 Cu2 O47 Cu1 -172.6(3) . . . . ?
O49 P2 O48 Cu2 42.8(7) . . . . ?
O50 P2 O48 Cu2 164.8(5) . . . . ?
O51 P2 O48 Cu2 -75.5(7) . . . . ?
O49 P2 O48 Cu1 -163.4(5) . . . . ?
O50 P2 O48 Cu1 -41.4(7) . . . . ?
O51 P2 O48 Cu1 78.3(6) . . . . ?
O37 Cu2 O48 P2 -26.9(7) . . . . ?
O30 Cu2 O48 P2 -117.5(6) . . . . ?
O47 Cu2 O48 P2 152.8(7) . . . . ?
O57 Cu2 O48 P2 59.9(6) . . . . ?
O36 Cu2 O48 P2 128(4) . . . . ?
O37 Cu2 O48 Cu1 172.6(3) . . . . ?
O30 Cu2 O48 Cu1 82.1(3) . . . . ?
O47 Cu2 O48 Cu1 -7.7(3) . . . . ?
O57 Cu2 O48 Cu1 -100.5(3) . . . . ?
O36 Cu2 O48 Cu1 -33(4) . . . . ?
O45 Cu1 O48 P2 26.1(6) . . . . ?
O35 Cu1 O48 P2 116.1(6) . . . . ?
O47 Cu1 O48 P2 -154.1(6) . . . . ?
O56 Cu1 O48 P2 -60.3(6) . . . . ?
O46 Cu1 O48 P2 -136.3(14) . . . . ?
Na5 Cu1 O48 P2 -54.9(7) . . . . ?
O45 Cu1 O48 Cu2 -171.9(3) . . . . ?
O35 Cu1 O48 Cu2 -81.9(3) . . . . ?
O47 Cu1 O48 Cu2 7.9(3) . . . . ?
O56 Cu1 O48 Cu2 101.6(3) . . . . ?
O46 Cu1 O48 Cu2 25.7(17) . . . . ?
Na5 Cu1 O48 Cu2 107.1(3) . . . . ?
O48 P2 O49 W9 -50.5(6) . . . . ?
O50 P2 O49 W9 -172.8(4) . . . . ?
O51 P2 O49 W9 68.8(5) . . . . ?
O48 P2 O49 W10 -176.7(4) . . . . ?
O50 P2 O49 W10 61.0(6) . . . . ?
O51 P2 O49 W10 -57.4(5) . . . . ?
O38 W9 O49 P2 -144.8(15) . . . . ?
O37 W9 O49 P2 44.5(5) . . . . ?
O52 W9 O49 P2 -52.5(5) . . . . ?
O31 W9 O49 P2 134.5(5) . . . . ?
O39 W9 O49 P2 -141.8(5) . . . . ?
O38 W9 O49 W10 -5.6(17) . . . . ?
O37 W9 O49 W10 -176.3(3) . . . . ?
O52 W9 O49 W10 86.7(3) . . . . ?
O31 W9 O49 W10 -86.3(3) . . . . ?
O39 W9 O49 W10 -2.6(3) . . . . ?
O40 W10 O49 P2 151(4) . . . . ?
O53 W10 O49 P2 46.5(5) . . . . ?
O39 W10 O49 P2 141.6(5) . . . . ?
O41 W10 O49 P2 -43.7(5) . . . . ?
O32 W10 O49 P2 -129.9(5) . . . . ?
O40 W10 O49 W9 12(4) . . . . ?
O53 W10 O49 W9 -92.3(3) . . . . ?
O39 W10 O49 W9 2.8(3) . . . . ?
O41 W10 O49 W9 177.4(3) . . . . ?
O32 W10 O49 W9 91.2(3) . . . . ?
O48 P2 O50 W12 52.2(6) . . . . ?
O49 P2 O50 W12 174.1(4) . . . . ?
O51 P2 O50 W12 -68.1(5) . . . . ?
O48 P2 O50 W11 178.3(4) . . . . ?
O49 P2 O50 W11 -59.8(5) . . . . ?
O51 P2 O50 W11 58.1(5) . . . . ?
O44 W12 O50 P2 143.2(11) . . . . ?
O45 W12 O50 P2 -46.0(5) . . . . ?
O55 W12 O50 P2 50.6(5) . . . . ?
O34 W12 O50 P2 -136.4(5) . . . . ?
O43 W12 O50 P2 140.1(5) . . . . ?
Na13 W12 O50 P2 158.0(4) . . . . ?
O44 W12 O50 W11 4.3(14) . . . . ?
O45 W12 O50 W11 175.1(3) . . . . ?
O55 W12 O50 W11 -88.3(3) . . . . ?
O34 W12 O50 W11 84.7(3) . . . . ?
O43 W12 O50 W11 1.2(2) . . . . ?
Na13 W12 O50 W11 19.0(3) . . . . ?
O42 W11 O50 P2 -167(3) . . . . ?
O43 W11 O50 P2 -140.9(5) . . . . ?
O54 W11 O50 P2 -46.0(5) . . . . ?
O41 W11 O50 P2 42.2(5) . . . . ?
O33 W11 O50 P2 128.9(5) . . . . ?
Na13 W11 O50 P2 -137.8(4) 2_566 . . . ?
Na10 W11 O50 P2 -91.9(5) . . . . ?
Na15 W11 O50 P2 156.6(3) . . . . ?
O42 W11 O50 W12 -28(3) . . . . ?
O43 W11 O50 W12 -1.3(3) . . . . ?
O54 W11 O50 W12 93.6(3) . . . . ?
O41 W11 O50 W12 -178.3(3) . . . . ?
O33 W11 O50 W12 -91.5(3) . . . . ?
Na13 W11 O50 W12 1.8(3) 2_566 . . . ?
Na10 W11 O50 W12 47.7(4) . . . . ?
Na15 W11 O50 W12 -63.8(3) . . . . ?
O48 P2 O51 Fe1 110.0(4) . . . . ?
O49 P2 O51 Fe1 -9.7(5) . . . . ?
O50 P2 O51 Fe1 -129.1(4) . . . . ?
O48 P2 O51 Fe2 -112.4(4) . . . . ?
O49 P2 O51 Fe2 128.0(4) . . . . ?
O50 P2 O51 Fe2 8.6(5) . . . . ?
O52 Fe1 O51 P2 -38.4(5) . . . . ?
O61 Fe1 O51 P2 146.4(16) . . . . ?
O59 Fe1 O51 P2 -129.9(4) . . . . ?
O53 Fe1 O51 P2 60.0(4) . . . . ?
O67 Fe1 O51 P2 143.7(5) . . . . ?
O52 Fe1 O51 Fe2 177.7(3) . . . . ?
O61 Fe1 O51 Fe2 2.6(19) . . . . ?
O59 Fe1 O51 Fe2 86.3(3) . . . . ?
O53 Fe1 O51 Fe2 -83.9(3) . . . . ?
O67 Fe1 O51 Fe2 -0.1(3) . . . . ?
O55 Fe2 O51 P2 40.4(4) . . . . ?
O65 Fe2 O51 P2 -145.4(19) . . . . ?
O66 Fe2 O51 P2 130.0(4) . . . . ?
O54 Fe2 O51 P2 -61.1(4) . . . . ?
O67 Fe2 O51 P2 -144.9(4) . . . . ?
O55 Fe2 O51 Fe1 -174.6(3) . . . . ?
O65 Fe2 O51 Fe1 0(2) . . . . ?
O66 Fe2 O51 Fe1 -85.0(3) . . . . ?
O54 Fe2 O51 Fe1 83.9(3) . . . . ?
O67 Fe2 O51 Fe1 0.1(3) . . . . ?
O38 W9 O52 Fe1 142.5(5) . . . . ?
O37 W9 O52 Fe1 -114.0(6) . . . . ?
O31 W9 O52 Fe1 -4.6(12) . . . . ?
O39 W9 O52 Fe1 45.5(5) . . . . ?
O49 W9 O52 Fe1 -26.5(5) . . . . ?
O38 W9 O52 Na3 -10.9(4) . . . . ?
O37 W9 O52 Na3 92.6(4) . . . . ?
O31 W9 O52 Na3 -158.0(7) . . . . ?
O39 W9 O52 Na3 -107.9(3) . . . . ?
O49 W9 O52 Na3 -179.9(3) . . . . ?
O61 Fe1 O52 W9 -118.7(5) . . . . ?
O59 Fe1 O52 W9 154.2(6) . . . . ?
O53 Fe1 O52 W9 -24.8(6) . . . . ?
O51 Fe1 O52 W9 62.0(6) . . . . ?
O67 Fe1 O52 W9 79(2) . . . . ?
O61 Fe1 O52 Na3 35.7(3) . . . . ?
O59 Fe1 O52 Na3 -51.4(3) . . . . ?
O53 Fe1 O52 Na3 129.6(3) . . . . ?
O51 Fe1 O52 Na3 -143.6(3) . . . . ?
O67 Fe1 O52 Na3 -127(2) . . . . ?
O40 W10 O53 Cu3 61.0(4) . . . . ?
O39 W10 O53 Cu3 163.0(4) . . . . ?
O41 W10 O53 Cu3 -40.7(4) . . . . ?
O32 W10 O53 Cu3 -109.1(11) . . . . ?
O49 W10 O53 Cu3 -123.6(4) . . . . ?
O40 W10 O53 Fe1 -141.8(5) . . . . ?
O39 W10 O53 Fe1 -39.9(5) . . . . ?
O41 W10 O53 Fe1 116.5(5) . . . . ?
O32 W10 O53 Fe1 48.0(13) . . . . ?
O49 W10 O53 Fe1 33.6(4) . . . . ?
O64 Cu3 O53 W10 162(2) . . . . ?
O62 Cu3 O53 W10 -108.5(4) . . . . ?
O54 Cu3 O53 W10 78.1(4) . . . . ?
O67 Cu3 O53 W10 157.8(4) . . . . ?
O1W Cu3 O53 W10 -19.1(5) . . . . ?
O64 Cu3 O53 Fe1 0(3) . . . . ?
O62 Cu3 O53 Fe1 89.2(3) . . . . ?
O54 Cu3 O53 Fe1 -84.2(3) . . . . ?
O67 Cu3 O53 Fe1 -4.5(3) . . . . ?
O1W Cu3 O53 Fe1 178.7(3) . . . . ?
O52 Fe1 O53 W10 18.0(5) . . . . ?
O61 Fe1 O53 W10 114.0(5) . . . . ?
O59 Fe1 O53 W10 -156.3(14) . . . . ?
O51 Fe1 O53 W10 -74.5(5) . . . . ?
O67 Fe1 O53 W10 -154.9(5) . . . . ?
O52 Fe1 O53 Cu3 177.7(3) . . . . ?
O61 Fe1 O53 Cu3 -86.3(3) . . . . ?
O59 Fe1 O53 Cu3 3.4(18) . . . . ?
O51 Fe1 O53 Cu3 85.2(3) . . . . ?
O67 Fe1 O53 Cu3 4.8(3) . . . . ?
O42 W11 O54 Cu3 -62.4(4) . . . . ?
O43 W11 O54 Cu3 -164.1(4) . . . . ?
O41 W11 O54 Cu3 39.3(4) . . . . ?
O33 W11 O54 Cu3 102.5(10) . . . . ?
O50 W11 O54 Cu3 122.6(4) . . . . ?
Na13 W11 O54 Cu3 -121.4(4) 2_566 . . . ?
Na10 W11 O54 Cu3 -94.9(5) . . . . ?
Na15 W11 O54 Cu3 -77.9(5) . . . . ?
O42 W11 O54 Fe2 139.6(4) . . . . ?
O43 W11 O54 Fe2 38.0(5) . . . . ?
O41 W11 O54 Fe2 -118.6(5) . . . . ?
O33 W11 O54 Fe2 -55.4(13) . . . . ?
O50 W11 O54 Fe2 -35.4(4) . . . . ?
Na13 W11 O54 Fe2 80.6(4) 2_566 . . . ?
Na10 W11 O54 Fe2 107.1(5) . . . . ?
Na15 W11 O54 Fe2 124.1(4) . . . . ?
O64 Cu3 O54 W11 108.4(4) . . . . ?
O62 Cu3 O54 W11 -173(2) . . . . ?
O53 Cu3 O54 W11 -78.6(4) . . . . ?
O67 Cu3 O54 W11 -158.2(4) . . . . ?
O1W Cu3 O54 W11 23.4(5) . . . . ?
O64 Cu3 O54 Fe2 -89.3(3) . . . . ?
O62 Cu3 O54 Fe2 -11(3) . . . . ?
O53 Cu3 O54 Fe2 83.7(3) . . . . ?
O67 Cu3 O54 Fe2 4.1(3) . . . . ?
O1W Cu3 O54 Fe2 -174.3(4) . . . . ?
O55 Fe2 O54 W11 -15.1(5) . . . . ?
O65 Fe2 O54 W11 -109.9(5) . . . . ?
O66 Fe2 O54 W11 155.2(13) . . . . ?
O51 Fe2 O54 W11 77.6(5) . . . . ?
O67 Fe2 O54 W11 156.6(5) . . . . ?
O55 Fe2 O54 Cu3 -176.0(3) . . . . ?
O65 Fe2 O54 Cu3 89.1(3) . . . . ?
O66 Fe2 O54 Cu3 -5.8(17) . . . . ?
O51 Fe2 O54 Cu3 -83.4(3) . . . . ?
O67 Fe2 O54 Cu3 -4.3(3) . . . . ?
O44 W12 O55 Fe2 -134.9(5) . . . . ?
O45 W12 O55 Fe2 120.7(6) . . . . ?
O34 W12 O55 Fe2 10.3(12) . . . . ?
O43 W12 O55 Fe2 -40.3(5) . . . . ?
O50 W12 O55 Fe2 31.0(5) . . . . ?
Na13 W12 O55 Fe2 -82.5(6) . . . . ?
O65 Fe2 O55 W12 113.2(6) . . . . ?
O66 Fe2 O55 W12 -158.3(6) . . . . ?
O54 Fe2 O55 W12 19.8(6) . . . . ?
O51 Fe2 O55 W12 -67.6(6) . . . . ?
O67 Fe2 O55 W12 -100.5(17) . . . . ?
O45 Cu1 O56 Na5 82.3(3) . . . . ?
O35 Cu1 O56 Na5 44(4) . . . . ?
O47 Cu1 O56 Na5 -106.4(3) . . . . ?
O46 Cu1 O56 Na5 -16.6(3) . . . . ?
O48 Cu1 O56 Na5 174.9(3) . . . . ?
O45 Cu1 O56 Na8 -162.0(4) . . . . ?
O35 Cu1 O56 Na8 160(3) . . . . ?
O47 Cu1 O56 Na8 9.3(4) . . . . ?
O46 Cu1 O56 Na8 99.2(4) . . . . ?
O48 Cu1 O56 Na8 -69.4(4) . . . . ?
Na5 Cu1 O56 Na8 115.8(5) . . . . ?
O37 Cu2 O57 Na8 162.4(4) . . . . ?
O30 Cu2 O57 Na8 -124.4(14) . . . . ?
O47 Cu2 O57 Na8 -14.1(4) . . . . ?
O48 Cu2 O57 Na8 70.2(4) . . . . ?
O36 Cu2 O57 Na8 -105.5(4) . . . . ?
O63 P3 O58 W13 177.7(4) . . . . ?
O60 P3 O58 W13 54.4(6) . . . . ?
O67 P3 O58 W13 -63.0(5) . . . . ?
O63 P3 O58 W14 -52.0(6) . . . . ?
O60 P3 O58 W14 -175.2(4) . . . . ?
O67 P3 O58 W14 67.4(5) . . . . ?
O70 W13 O58 P3 151(2) . . . . ?
O61 W13 O58 P3 49.4(5) . . . . ?
O71 W13 O58 P3 146.5(6) . . . . ?
O69 W13 O58 P3 -41.6(5) . . . . ?
O81 W13 O58 P3 -126.1(5) . . . . ?
O70 W13 O58 W14 8(3) . . . . ?
O61 W13 O58 W14 -93.6(3) . . . . ?
O71 W13 O58 W14 3.5(3) . . . . ?
O69 W13 O58 W14 175.4(3) . . . . ?
O81 W13 O58 W14 90.9(3) . . . . ?
O72 W14 O58 P3 -177.1(15) . . . . ?
O62 W14 O58 P3 -48.5(5) . . . . ?
O73 W14 O58 P3 45.1(5) . . . . ?
O71 W14 O58 P3 -146.6(6) . . . . ?
O82 W14 O58 P3 128.5(5) . . . . ?
O72 W14 O58 W13 -33.9(18) . . . . ?
O62 W14 O58 W13 94.6(3) . . . . ?
O73 W14 O58 W13 -171.8(3) . . . . ?
O71 W14 O58 W13 -3.4(3) . . . . ?
O82 W14 O58 W13 -88.4(3) . . . . ?
O68 W18 O59 Fe1 -133.6(6) . . . . ?
O69 W18 O59 Fe1 -31.6(7) . . . . ?
O79 W18 O59 Fe1 125.1(6) . . . . ?
O80 W18 O59 Fe1 46.6(14) . . . . ?
O60 W18 O59 Fe1 52.9(6) . . . . ?
O52 Fe1 O59 W18 130.3(6) . . . . ?
O61 Fe1 O59 W18 34.9(6) . . . . ?
O53 Fe1 O59 W18 -55.4(19) . . . . ?
O51 Fe1 O59 W18 -136.6(6) . . . . ?
O67 Fe1 O59 W18 -56.7(6) . . . . ?
O63 P3 O60 W17 57.8(5) . . . . ?
O58 P3 O60 W17 -179.7(4) . . . . ?
O67 P3 O60 W17 -60.7(5) . . . . ?
O63 P3 O60 W18 179.9(4) . . . . ?
O58 P3 O60 W18 -57.7(6) . . . . ?
O67 P3 O60 W18 61.3(5) . . . . ?
O78 W17 O60 P3 173.1(17) . . . . ?
O66 W17 O60 P3 45.0(5) . . . . ?
O77 W17 O60 P3 -48.0(5) . . . . ?
O79 W17 O60 P3 140.3(5) . . . . ?
O85 W17 O60 P3 -133.0(5) . . . . ?
O78 W17 O60 W18 37(2) . . . . ?
O66 W17 O60 W18 -91.0(3) . . . . ?
O77 W17 O60 W18 176.0(3) . . . . ?
O79 W17 O60 W18 4.3(3) . . . . ?
O85 W17 O60 W18 91.0(3) . . . . ?
O68 W18 O60 P3 -174(2) . . . . ?
O59 W18 O60 P3 -45.4(5) . . . . ?
O69 W18 O60 P3 48.3(5) . . . . ?
O79 W18 O60 P3 -140.0(5) . . . . ?
O80 W18 O60 P3 133.0(5) . . . . ?
O68 W18 O60 W17 -39(2) . . . . ?
O59 W18 O60 W17 90.3(3) . . . . ?
O69 W18 O60 W17 -176.0(3) . . . . ?
O79 W18 O60 W17 -4.3(3) . . . . ?
O80 W18 O60 W17 -91.3(2) . . . . ?
O70 W13 O61 Fe1 138.0(7) . . . . ?
O71 W13 O61 Fe1 -121.8(7) . . . . ?
O69 W13 O61 Fe1 36.1(7) . . . . ?
O81 W13 O61 Fe1 -31.8(15) . . . . ?
O58 W13 O61 Fe1 -48.7(7) . . . . ?
O52 Fe1 O61 W13 -130.3(7) . . . . ?
O59 Fe1 O61 W13 -39.3(7) . . . . ?
O53 Fe1 O61 W13 130.8(7) . . . . ?
O51 Fe1 O61 W13 45(2) . . . . ?
O67 Fe1 O61 W13 47.5(7) . . . . ?
O72 W14 O62 Cu3 -141.6(6) . . . . ?
O73 W14 O62 Cu3 -37.9(6) . . . . ?
O71 W14 O62 Cu3 117.7(6) . . . . ?
O82 W14 O62 Cu3 34.5(15) . . . . ?
O58 W14 O62 Cu3 46.3(6) . . . . ?
O64 Cu3 O62 W14 44.2(6) . . . . ?
O53 Cu3 O62 W14 -128.7(6) . . . . ?
O54 Cu3 O62 W14 -35(3) . . . . ?
O67 Cu3 O62 W14 -49.1(6) . . . . ?
O1W Cu3 O62 W14 129.1(7) . . . . ?
O58 P3 O63 W16 -177.9(4) . . . . ?
O60 P3 O63 W16 -55.0(6) . . . . ?
O67 P3 O63 W16 62.4(5) . . . . ?
O58 P3 O63 W15 52.5(6) . . . . ?
O60 P3 O63 W15 175.3(4) . . . . ?
O67 P3 O63 W15 -67.2(5) . . . . ?
O76 W16 O63 P3 179(100) . . . . ?
O65 W16 O63 P3 -49.9(5) . . . . ?
O75 W16 O63 P3 -146.6(5) . . . . ?
O77 W16 O63 P3 41.9(5) . . . . ?
O84 W16 O63 P3 125.3(5) . . . . ?
O76 W16 O63 W15 -38(3) . . . . ?
O65 W16 O63 W15 93.1(3) . . . . ?
O75 W16 O63 W15 -3.6(3) . . . . ?
O77 W16 O63 W15 -175.1(3) . . . . ?
O84 W16 O63 W15 -91.7(3) . . . . ?
O74 W15 O63 P3 179(25) . . . . ?
O64 W15 O63 P3 48.4(5) . . . . ?
O73 W15 O63 P3 -45.6(5) . . . . ?
O75 W15 O63 P3 146.2(6) . . . . ?
O83 W15 O63 P3 -128.7(5) . . . . ?
Na10 W15 O63 P3 96.4(5) . . . . ?
O74 W15 O63 W16 36.1(19) . . . . ?
O64 W15 O63 W16 -94.3(3) . . . . ?
O73 W15 O63 W16 171.7(3) . . . . ?
O75 W15 O63 W16 3.6(3) . . . . ?
O83 W15 O63 W16 88.7(2) . . . . ?
Na10 W15 O63 W16 -46.3(3) . . . . ?
O74 W15 O64 Cu3 140.4(6) . . . . ?
O73 W15 O64 Cu3 36.5(6) . . . . ?
O75 W15 O64 Cu3 -119.0(6) . . . . ?
O83 W15 O64 Cu3 -35.8(15) . . . . ?
O63 W15 O64 Cu3 -47.2(6) . . . . ?
Na10 W15 O64 Cu3 -156.0(8) . . . . ?
O74 W15 O64 Na10 -63.6(4) . . . . ?
O73 W15 O64 Na10 -167.5(4) . . . . ?
O75 W15 O64 Na10 37.0(4) . . . . ?
O83 W15 O64 Na10 120.2(11) . . . . ?
O63 W15 O64 Na10 108.8(4) . . . . ?
O62 Cu3 O64 W15 -43.2(6) . . . . ?
O53 Cu3 O64 W15 47(3) . . . . ?
O54 Cu3 O64 W15 130.4(6) . . . . ?
O67 Cu3 O64 W15 50.8(6) . . . . ?
O1W Cu3 O64 W15 -132.3(7) . . . . ?
O62 Cu3 O64 Na10 162.4(4) . . . . ?
O53 Cu3 O64 Na10 -108(2) . . . . ?
O54 Cu3 O64 Na10 -24.1(4) . . . . ?
O67 Cu3 O64 Na10 -103.7(4) . . . . ?
O1W Cu3 O64 Na10 73.2(5) . . . . ?
O76 W16 O65 Fe2 -140.3(6) . . . . ?
O75 W16 O65 Fe2 118.1(6) . . . . ?
O77 W16 O65 Fe2 -38.4(6) . . . . ?
O84 W16 O65 Fe2 25.6(15) . . . . ?
O63 W16 O65 Fe2 44.9(6) . . . . ?
O55 Fe2 O65 W16 131.0(6) . . . . ?
O66 Fe2 O65 W16 41.6(6) . . . . ?
O54 Fe2 O65 W16 -127.1(6) . . . . ?
O51 Fe2 O65 W16 -43(2) . . . . ?
O67 Fe2 O65 W16 -43.7(6) . . . . ?
O78 W17 O66 Fe2 132.5(7) . . . . ?
O77 W17 O66 Fe2 28.9(7) . . . . ?
O79 W17 O66 Fe2 -127.9(7) . . . . ?
O85 W17 O66 Fe2 -47.6(15) . . . . ?
O60 W17 O66 Fe2 -55.2(7) . . . . ?
O55 Fe2 O66 W17 -129.1(7) . . . . ?
O65 Fe2 O66 W17 -34.9(7) . . . . ?
O54 Fe2 O66 W17 60.4(18) . . . . ?
O51 Fe2 O66 W17 137.7(7) . . . . ?
O67 Fe2 O66 W17 59.0(7) . . . . ?
O63 P3 O67 Fe1 173.2(4) . . . . ?
O58 P3 O67 Fe1 53.2(5) . . . . ?
O60 P3 O67 Fe1 -66.7(5) . . . . ?
O63 P3 O67 Fe2 -52.9(5) . . . . ?
O58 P3 O67 Fe2 -172.9(4) . . . . ?
O60 P3 O67 Fe2 67.3(5) . . . . ?
O63 P3 O67 Cu3 60.3(4) . . . . ?
O58 P3 O67 Cu3 -59.8(4) . . . . ?
O60 P3 O67 Cu3 -179.6(3) . . . . ?
O52 Fe1 O67 P3 127(2) . . . . ?
O61 Fe1 O67 P3 -35.9(4) . . . . ?
O59 Fe1 O67 P3 51.0(4) . . . . ?
O53 Fe1 O67 P3 -128.8(5) . . . . ?
O51 Fe1 O67 P3 143.6(5) . . . . ?
O52 Fe1 O67 Fe2 -17(2) . . . . ?
O61 Fe1 O67 Fe2 -179.5(3) . . . . ?
O59 Fe1 O67 Fe2 -92.6(3) . . . . ?
O53 Fe1 O67 Fe2 87.7(3) . . . . ?
O51 Fe1 O67 Fe2 0.1(2) . . . . ?
O52 Fe1 O67 Cu3 -109(2) . . . . ?
O61 Fe1 O67 Cu3 88.9(3) . . . . ?
O59 Fe1 O67 Cu3 175.8(3) . . . . ?
O53 Fe1 O67 Cu3 -4.0(3) . . . . ?
O51 Fe1 O67 Cu3 -91.5(3) . . . . ?
O55 Fe2 O67 P3 -109.8(17) . . . . ?
O65 Fe2 O67 P3 36.5(5) . . . . ?
O66 Fe2 O67 P3 -51.8(5) . . . . ?
O54 Fe2 O67 P3 128.5(5) . . . . ?
O51 Fe2 O67 P3 -143.5(5) . . . . ?
O55 Fe2 O67 Fe1 33.5(18) . . . . ?
O65 Fe2 O67 Fe1 179.8(3) . . . . ?
O66 Fe2 O67 Fe1 91.6(3) . . . . ?
O54 Fe2 O67 Fe1 -88.1(3) . . . . ?
O51 Fe2 O67 Fe1 -0.1(2) . . . . ?
O55 Fe2 O67 Cu3 125.3(16) . . . . ?
O65 Fe2 O67 Cu3 -88.4(3) . . . . ?
O66 Fe2 O67 Cu3 -176.7(3) . . . . ?
O54 Fe2 O67 Cu3 3.6(3) . . . . ?
O51 Fe2 O67 Cu3 91.6(3) . . . . ?
O64 Cu3 O67 P3 -44.6(4) . . . . ?
O62 Cu3 O67 P3 43.4(4) . . . . ?
O53 Cu3 O67 P3 134.9(4) . . . . ?
O54 Cu3 O67 P3 -134.9(4) . . . . ?
O1W Cu3 O67 P3 -107(6) . . . . ?
O64 Cu3 O67 Fe1 -175.4(3) . . . . ?
O62 Cu3 O67 Fe1 -87.4(3) . . . . ?
O53 Cu3 O67 Fe1 4.1(3) . . . . ?
O54 Cu3 O67 Fe1 94.3(3) . . . . ?
O1W Cu3 O67 Fe1 123(6) . . . . ?
O64 Cu3 O67 Fe2 86.6(3) . . . . ?
O62 Cu3 O67 Fe2 174.7(3) . . . . ?
O53 Cu3 O67 Fe2 -93.9(3) . . . . ?
O54 Cu3 O67 Fe2 -3.7(3) . . . . ?
O1W Cu3 O67 Fe2 25(6) . . . . ?
O68 W18 O69 W13 123.9(7) . . . . ?
O59 W18 O69 W13 22.1(7) . . . . ?
O79 W18 O69 W13 -81.7(10) . . . . ?
O80 W18 O69 W13 -143.2(7) . . . . ?
O60 W18 O69 W13 -61.8(7) . . . . ?
O68 W18 O69 Na12 -27.8(5) . . . . ?
O59 W18 O69 Na12 -129.6(4) . . . . ?
O79 W18 O69 Na12 126.6(7) . . . . ?
O80 W18 O69 Na12 65.2(4) . . . . ?
O60 W18 O69 Na12 146.6(4) . . . . ?
O70 W13 O69 W18 -122.3(7) . . . . ?
O61 W13 O69 W18 -22.5(7) . . . . ?
O71 W13 O69 W18 79.7(11) . . . . ?
O81 W13 O69 W18 143.2(7) . . . . ?
O58 W13 O69 W18 59.1(7) . . . . ?
O70 W13 O69 Na12 30.0(5) . . . . ?
O61 W13 O69 Na12 129.8(4) . . . . ?
O71 W13 O69 Na12 -128.0(8) . . . . ?
O81 W13 O69 Na12 -64.5(4) . . . . ?
O58 W13 O69 Na12 -148.6(4) . . . . ?
O70 W13 O71 W14 175.5(4) . . . . ?
O61 W13 O71 W14 75.0(5) . . . . ?
O69 W13 O71 W14 -26.4(11) . . . . ?
O81 W13 O71 W14 -89.6(4) . . . . ?
O58 W13 O71 W14 -5.0(4) . . . . ?
O72 W14 O71 W13 179.9(4) . . . . ?
O62 W14 O71 W13 -77.6(5) . . . . ?
O73 W14 O71 W13 32.3(9) . . . . ?
O82 W14 O71 W13 87.7(4) . . . . ?
O58 W14 O71 W13 5.0(4) . . . . ?
O62 W14 O72 Na1 -161.5(10) . . . 1_655 ?
O73 W14 O72 Na1 102.7(11) . . . 1_655 ?
O71 W14 O72 Na1 -63.4(11) . . . 1_655 ?
O82 W14 O72 Na1 19.5(11) . . . 1_655 ?
O58 W14 O72 Na1 -34(3) . . . 1_655 ?
O74 W15 O73 W14 -121.9(6) . . . . ?
O64 W15 O73 W14 -18.8(6) . . . . ?
O75 W15 O73 W14 91.4(9) . . . . ?
O83 W15 O73 W14 147.0(6) . . . . ?
O63 W15 O73 W14 65.0(6) . . . . ?
Na10 W15 O73 W14 -34.6(8) . . . . ?
O72 W14 O73 W15 121.6(6) . . . . ?
O62 W14 O73 W15 19.3(6) . . . . ?
O71 W14 O73 W15 -91.3(9) . . . . ?
O82 W14 O73 W15 -146.6(6) . . . . ?
O58 W14 O73 W15 -65.2(6) . . . . ?
O64 W15 O74 Na6 60.5(7) . . . . ?
O73 W15 O74 Na6 156.8(7) . . . . ?
O75 W15 O74 Na6 -37.4(7) . . . . ?
O83 W15 O74 Na6 -120.5(7) . . . . ?
O63 W15 O74 Na6 -69(2) . . . . ?
Na10 W15 O74 Na6 15.6(7) . . . . ?
O76 W16 O75 W15 -178.6(4) . . . . ?
O65 W16 O75 W15 -77.1(5) . . . . ?
O77 W16 O75 W15 26.3(10) . . . . ?
O84 W16 O75 W15 88.1(4) . . . . ?
O63 W16 O75 W15 5.3(4) . . . . ?
O74 W15 O75 W16 180.0(4) . . . . ?
O64 W15 O75 W16 76.9(5) . . . . ?
O73 W15 O75 W16 -32.9(9) . . . . ?
O83 W15 O75 W16 -88.3(4) . . . . ?
O63 W15 O75 W16 -5.3(4) . . . . ?
Na10 W15 O75 W16 110.6(5) . . . . ?
O65 W16 O76 Na1 80.7(6) . . . . ?
O75 W16 O76 Na1 177.7(5) . . . . ?
O77 W16 O76 Na1 -12.5(6) . . . . ?
O84 W16 O76 Na1 -95.7(6) . . . . ?
O63 W16 O76 Na1 -149(2) . . . . ?
O78 W17 O77 W16 -122.2(7) . . . . ?
O66 W17 O77 W16 -19.7(7) . . . . ?
O79 W17 O77 W16 84.2(10) . . . . ?
O85 W17 O77 W16 145.4(7) . . . . ?
O60 W17 O77 W16 64.2(7) . . . . ?
O76 W16 O77 W17 123.4(7) . . . . ?
O65 W16 O77 W17 22.6(7) . . . . ?
O75 W16 O77 W17 -81.6(10) . . . . ?
O84 W16 O77 W17 -144.1(7) . . . . ?
O63 W16 O77 W17 -61.3(7) . . . . ?
O78 W17 O79 W18 179.0(4) . . . . ?
O66 W17 O79 W18 76.7(4) . . . . ?
O77 W17 O79 W18 -27.1(10) . . . . ?
O85 W17 O79 W18 -88.2(4) . . . . ?
O60 W17 O79 W18 -6.2(4) . . . . ?
O78 W17 O79 Na8 53.6(4) . . . . ?
O66 W17 O79 Na8 -48.8(4) . . . . ?
O77 W17 O79 Na8 -152.5(6) . . . . ?
O85 W17 O79 Na8 146.3(4) . . . . ?
O60 W17 O79 Na8 -131.7(4) . . . . ?
O78 W17 O79 Na16 -52.2(5) . . . . ?
O66 W17 O79 Na16 -154.5(4) . . . . ?
O77 W17 O79 Na16 101.8(8) . . . . ?
O85 W17 O79 Na16 40.6(4) . . . . ?
O60 W17 O79 Na16 122.6(5) . . . . ?
O68 W18 O79 W17 -178.5(4) . . . . ?
O59 W18 O79 W17 -76.9(4) . . . . ?
O69 W18 O79 W17 27.0(10) . . . . ?
O80 W18 O79 W17 88.4(4) . . . . ?
O60 W18 O79 W17 6.2(4) . . . . ?
O68 W18 O79 Na8 -53.1(4) . . . . ?
O59 W18 O79 Na8 48.5(4) . . . . ?
O69 W18 O79 Na8 152.4(6) . . . . ?
O80 W18 O79 Na8 -146.2(4) . . . . ?
O60 W18 O79 Na8 131.6(4) . . . . ?
O68 W18 O79 Na16 54.6(5) . . . . ?
O59 W18 O79 Na16 156.2(5) . . . . ?
O69 W18 O79 Na16 -99.9(8) . . . . ?
O80 W18 O79 Na16 -38.5(4) . . . . ?
O60 W18 O79 Na16 -120.7(5) . . . . ?
O86 W24 O80 W18 -100.4(12) . . . . ?
O97 W24 O80 W18 160.2(12) . . . . ?
O87 W24 O80 W18 1.9(12) . . . . ?
O102 W24 O80 W18 71.5(17) . . . . ?
O98 W24 O80 W18 87.0(12) . . . . ?
O68 W18 O80 W24 98.9(12) . . . . ?
O59 W18 O80 W24 -81.3(17) . . . . ?
O69 W18 O80 W24 -1.9(12) . . . . ?
O79 W18 O80 W24 -160.9(13) . . . . ?
O60 W18 O80 W24 -87.6(12) . . . . ?
O88 W19 O81 W13 96.6(14) . . . . ?
O87 W19 O81 W13 -4.3(14) . . . . ?
O89 W19 O81 W13 -162.8(14) . . . . ?
O103 W19 O81 W13 -75.7(18) . . . . ?
O99 W19 O81 W13 -89.8(14) . . . . ?
O70 W13 O81 W19 -96.8(14) . . . . ?
O61 W13 O81 W19 73.1(19) . . . . ?
O71 W13 O81 W19 164.4(14) . . . . ?
O69 W13 O81 W19 4.5(14) . . . . ?
O58 W13 O81 W19 90.0(14) . . . . ?
O90 W20 O82 W14 -95.3(14) . . . . ?
O91 W20 O82 W14 5.6(14) . . . . ?
O89 W20 O82 W14 164.6(13) . . . . ?
O104 W20 O82 W14 77.0(18) . . . . ?
O99 W20 O82 W14 91.5(13) . . . . ?
O72 W14 O82 W20 96.0(13) . . . . ?
O62 W14 O82 W20 -80.1(18) . . . . ?
O73 W14 O82 W20 -6.5(13) . . . . ?
O71 W14 O82 W20 -165.2(14) . . . . ?
O58 W14 O82 W20 -92.1(13) . . . . ?
O92 W21 O83 W15 97.5(13) . . . . ?
O91 W21 O83 W15 -4.2(13) . . . . ?
O93 W21 O83 W15 -163.0(13) . . . . ?
O105 W21 O83 W15 -73.6(18) . . . . ?
O100 W21 O83 W15 -89.4(13) . . . . ?
O74 W15 O83 W21 -97.6(13) . . . . ?
O64 W15 O83 W21 78.7(18) . . . . ?
O73 W15 O83 W21 5.0(13) . . . . ?
O75 W15 O83 W21 163.5(14) . . . . ?
O63 W15 O83 W21 90.1(13) . . . . ?
Na10 W15 O83 W21 -173.7(12) . . . . ?
O94 W22 O84 W16 -90.5(15) . . . . ?
O95 W22 O84 W16 11.4(15) . . . . ?
O93 W22 O84 W16 171.2(15) . . . . ?
O106 W22 O84 W16 82.8(18) . . . . ?
O100 W22 O84 W16 96.8(15) . . . . ?
Na7 W22 O84 W16 -140.9(15) . . . . ?
O76 W16 O84 W22 89.1(15) . . . . ?
O65 W16 O84 W22 -76.9(19) . . . . ?
O75 W16 O84 W22 -170.5(15) . . . . ?
O77 W16 O84 W22 -11.9(14) . . . . ?
O63 W16 O84 W22 -96.3(15) . . . . ?
O96 W23 O85 W17 99.1(13) . . . . ?
O95 W23 O85 W17 -2.7(13) . . . . ?
O97 W23 O85 W17 -160.7(13) . . . . ?
O101 W23 O85 W17 -72.9(18) . . . . ?
O98 W23 O85 W17 -86.9(13) . . . . ?
O78 W17 O85 W23 -99.5(13) . . . . ?
O66 W17 O85 W23 80.6(18) . . . . ?
O77 W17 O85 W23 3.0(13) . . . . ?
O79 W17 O85 W23 162.1(13) . . . . ?
O60 W17 O85 W23 88.2(13) . . . . ?
O88 W19 O87 W24 131.7(10) . . . . ?
O81 W19 O87 W24 -128.1(10) . . . . ?
O89 W19 O87 W24 -36.6(16) . . . . ?
O103 W19 O87 W24 35.0(10) . . . . ?
O99 W19 O87 W24 -46.2(10) . . . . ?
O86 W24 O87 W19 -130.8(10) . . . . ?
O80 W24 O87 W19 128.7(10) . . . . ?
O97 W24 O87 W19 33.5(16) . . . . ?
O102 W24 O87 W19 -34.8(10) . . . . ?
O98 W24 O87 W19 45.7(10) . . . . ?
O88 W19 O89 W20 173.7(5) . . . . ?
O81 W19 O89 W20 73.2(5) . . . . ?
O87 W19 O89 W20 -18.0(12) . . . . ?
O103 W19 O89 W20 -89.0(5) . . . . ?
O99 W19 O89 W20 -8.1(4) . . . . ?
O88 W19 O89 Na14 57.2(5) . . . . ?
O81 W19 O89 Na14 -43.3(4) . . . . ?
O87 W19 O89 Na14 -134.5(8) . . . . ?
O103 W19 O89 Na14 154.5(4) . . . . ?
O99 W19 O89 Na14 -124.5(4) . . . . ?
O90 W20 O89 W19 -176.2(5) . . . . ?
O82 W20 O89 W19 -74.2(5) . . . . ?
O91 W20 O89 W19 29.0(11) . . . . ?
O104 W20 O89 W19 88.3(5) . . . . ?
O99 W20 O89 W19 8.1(4) . . . . ?
O90 W20 O89 Na14 -60.9(4) . . . . ?
O82 W20 O89 Na14 41.1(4) . . . . ?
O91 W20 O89 Na14 144.3(8) . . . . ?
O104 W20 O89 Na14 -156.5(4) . . . . ?
O99 W20 O89 Na14 123.4(4) . . . . ?
O82 W20 O90 Na2 -35.9(15) . . . . ?
O91 W20 O90 Na2 -130.3(14) . . . . ?
O89 W20 O90 Na2 58.9(15) . . . . ?
O104 W20 O90 Na2 146.4(14) . . . . ?
O99 W20 O90 Na2 89(3) . . . . ?
O92 W21 O91 W20 140.1(10) . . . . ?
O83 W21 O91 W20 -118.1(10) . . . . ?
O93 W21 O91 W20 -14.7(17) . . . . ?
O105 W21 O91 W20 46.0(10) . . . . ?
O100 W21 O91 W20 -34.5(10) . . . . ?
O90 W20 O91 W21 -140.0(10) . . . . ?
O82 W20 O91 W21 118.1(10) . . . . ?
O89 W20 O91 W21 14.8(17) . . . . ?
O104 W20 O91 W21 -45.2(10) . . . . ?
O99 W20 O91 W21 34.8(10) . . . . ?
O83 W21 O92 Na20 43.2(7) . . . . ?
O91 W21 O92 Na20 137.1(6) . . . . ?
O93 W21 O92 Na20 -52.1(7) . . . . ?
O105 W21 O92 Na20 -139.4(6) . . . . ?
O100 W21 O92 Na20 -83(2) . . . . ?
O94 W22 O93 W21 -172.8(4) . . . . ?
O84 W22 O93 W21 -72.3(4) . . . . ?
O95 W22 O93 W21 25.4(12) . . . . ?
O106 W22 O93 W21 90.8(4) . . . . ?
O100 W22 O93 W21 9.0(4) . . . . ?
Na7 W22 O93 W21 -151.8(6) . . . . ?
O94 W22 O93 Na7 -20.9(4) . . . . ?
O84 W22 O93 Na7 79.6(4) . . . . ?
O95 W22 O93 Na7 177.3(8) . . . . ?
O106 W22 O93 Na7 -117.3(4) . . . . ?
O100 W22 O93 Na7 160.8(4) . . . . ?
O92 W21 O93 W22 175.5(4) . . . . ?
O83 W21 O93 W22 73.6(4) . . . . ?
O91 W21 O93 W22 -29.5(11) . . . . ?
O105 W21 O93 W22 -89.5(4) . . . . ?
O100 W21 O93 W22 -9.0(4) . . . . ?
O92 W21 O93 Na7 36.6(6) . . . . ?
O83 W21 O93 Na7 -65.3(6) . . . . ?
O91 W21 O93 Na7 -168.4(7) . . . . ?
O105 W21 O93 Na7 131.6(6) . . . . ?
O100 W21 O93 Na7 -147.8(6) . . . . ?
O84 W22 O94 Na2 69.5(5) . . . 1_455 ?
O95 W22 O94 Na2 -23.3(5) . . . 1_455 ?
O93 W22 O94 Na2 163.0(5) . . . 1_455 ?
O106 W22 O94 Na2 -108.5(5) . . . 1_455 ?
O100 W22 O94 Na2 176(2) . . . 1_455 ?
Na7 W22 O94 Na2 143.4(6) . . . 1_455 ?
O84 W22 O94 Na7 -73.9(4) . . . . ?
O95 W22 O94 Na7 -166.8(3) . . . . ?
O93 W22 O94 Na7 19.6(4) . . . . ?
O106 W22 O94 Na7 108.1(3) . . . . ?
O100 W22 O94 Na7 33(2) . . . . ?
O94 W22 O95 W23 -135.8(10) . . . . ?
O84 W22 O95 W23 123.8(10) . . . . ?
O93 W22 O95 W23 25.8(17) . . . . ?
O106 W22 O95 W23 -40.1(10) . . . . ?
O100 W22 O95 W23 41.7(10) . . . . ?
Na7 W22 O95 W23 -158.5(7) . . . . ?
O96 W23 O95 W22 133.8(10) . . . . ?
O85 W23 O95 W22 -124.7(10) . . . . ?
O97 W23 O95 W22 -26.2(16) . . . . ?
O101 W23 O95 W22 38.9(10) . . . . ?
O98 W23 O95 W22 -41.6(10) . . . . ?
O86 W24 O97 W23 -174.4(5) . . . . ?
O80 W24 O97 W23 -73.9(5) . . . . ?
O87 W24 O97 W23 21.1(12) . . . . ?
O102 W24 O97 W23 88.7(5) . . . . ?
O98 W24 O97 W23 8.4(4) . . . . ?
O96 W23 O97 W24 175.4(5) . . . . ?
O85 W23 O97 W24 73.6(5) . . . . ?
O95 W23 O97 W24 -24.4(12) . . . . ?
O101 W23 O97 W24 -89.0(5) . . . . ?
O98 W23 O97 W24 -8.5(4) . . . . ?
O99 P4 O98 W23 -177.2(4) . . . . ?
O100 P4 O98 W23 -51.3(6) . . . . ?
O19 P4 O98 W23 64.8(6) . . . . ?
O99 P4 O98 W24 51.3(6) . . . . ?
O100 P4 O98 W24 177.2(4) . . . . ?
O19 P4 O98 W24 -66.7(5) . . . . ?
O96 W23 O98 P4 -107(2) . . . . ?
O85 W23 O98 P4 127.0(6) . . . . ?
O95 W23 O98 P4 35.9(6) . . . . ?
O97 W23 O98 P4 -138.1(6) . . . . ?
O101 W23 O98 P4 -48.8(5) . . . . ?
O96 W23 O98 W24 37(3) . . . . ?
O85 W23 O98 W24 -89.0(3) . . . . ?
O95 W23 O98 W24 179.8(3) . . . . ?
O97 W23 O98 W24 5.8(3) . . . . ?
O101 W23 O98 W24 95.2(3) . . . . ?
O86 W24 O98 P4 119(2) . . . . ?
O80 W24 O98 P4 -126.9(5) . . . . ?
O97 W24 O98 P4 139.3(6) . . . . ?
O87 W24 O98 P4 -36.0(5) . . . . ?
O102 W24 O98 P4 48.5(5) . . . . ?
O86 W24 O98 W23 -26(3) . . . . ?
O80 W24 O98 W23 88.0(3) . . . . ?
O97 W24 O98 W23 -5.9(3) . . . . ?
O87 W24 O98 W23 178.8(3) . . . . ?
O102 W24 O98 W23 -96.7(3) . . . . ?
O98 P4 O99 W20 176.4(4) . . . . ?
O100 P4 O99 W20 50.6(6) . . . . ?
O19 P4 O99 W20 -65.6(6) . . . . ?
O98 P4 O99 W19 -52.1(6) . . . . ?
O100 P4 O99 W19 -177.9(4) . . . . ?
O19 P4 O99 W19 65.9(6) . . . . ?
O90 W20 O99 P4 107(2) . . . . ?
O82 W20 O99 P4 -126.9(6) . . . . ?
O91 W20 O99 P4 -34.2(5) . . . . ?
O89 W20 O99 P4 138.2(6) . . . . ?
O104 W20 O99 P4 48.7(5) . . . . ?
O90 W20 O99 W19 -37(2) . . . . ?
O82 W20 O99 W19 89.3(3) . . . . ?
O91 W20 O99 W19 -178.0(3) . . . . ?
O89 W20 O99 W19 -5.6(3) . . . . ?
O104 W20 O99 W19 -95.1(3) . . . . ?
O88 W19 O99 P4 -124(3) . . . . ?
O81 W19 O99 P4 127.5(5) . . . . ?
O87 W19 O99 P4 37.4(5) . . . . ?
O89 W19 O99 P4 -138.9(6) . . . . ?
O103 W19 O99 P4 -48.2(5) . . . . ?
O88 W19 O99 W20 20(3) . . . . ?
O81 W19 O99 W20 -87.9(3) . . . . ?
O87 W19 O99 W20 -178.0(3) . . . . ?
O89 W19 O99 W20 5.6(3) . . . . ?
O103 W19 O99 W20 96.4(3) . . . . ?
O98 P4 O100 W22 50.3(6) . . . . ?
O99 P4 O100 W22 176.9(4) . . . . ?
O19 P4 O100 W22 -66.4(6) . . . . ?
O98 P4 O100 W21 -177.1(4) . . . . ?
O99 P4 O100 W21 -50.5(6) . . . . ?
O19 P4 O100 W21 66.3(6) . . . . ?
O94 W22 O100 P4 126(2) . . . . ?
O84 W22 O100 P4 -126.6(6) . . . . ?
O95 W22 O100 P4 -35.2(6) . . . . ?
O93 W22 O100 P4 139.2(6) . . . . ?
O106 W22 O100 P4 49.4(5) . . . . ?
Na7 W22 O100 P4 155.8(5) . . . . ?
O94 W22 O100 W21 -20(2) . . . . ?
O84 W22 O100 W21 87.9(3) . . . . ?
O95 W22 O100 W21 179.3(3) . . . . ?
O93 W22 O100 W21 -6.4(3) . . . . ?
O106 W22 O100 W21 -96.2(3) . . . . ?
Na7 W22 O100 W21 10.2(3) . . . . ?
O92 W21 O100 P4 -107(2) . . . . ?
O83 W21 O100 P4 125.9(6) . . . . ?
O91 W21 O100 P4 33.8(5) . . . . ?
O93 W21 O100 P4 -138.7(6) . . . . ?
O105 W21 O100 P4 -49.5(5) . . . . ?
O92 W21 O100 W22 38(2) . . . . ?
O83 W21 O100 W22 -89.0(3) . . . . ?
O91 W21 O100 W22 178.8(3) . . . . ?
O93 W21 O100 W22 6.4(3) . . . . ?
O105 W21 O100 W22 95.6(3) . . . . ?
O107 W27 O101 W23 127.9(8) . . . . ?
O106 W27 O101 W23 25.7(8) . . . . ?
O112 W27 O101 W23 -57.1(13) . . . . ?
O108 W27 O101 W23 -132.1(8) . . . . ?
O19 W27 O101 W23 -59.8(8) . . . . ?
O96 W23 O101 W27 -127.0(8) . . . . ?
O85 W23 O101 W27 45.1(15) . . . . ?
O95 W23 O101 W27 -26.0(8) . . . . ?
O97 W23 O101 W27 133.8(8) . . . . ?
O98 W23 O101 W27 59.2(8) . . . . ?
O109 W25 O102 W24 -130.1(9) . . . . ?
O103 W25 O102 W24 -27.5(9) . . . . ?
O110 W25 O102 W24 49.8(14) . . . . ?
O108 W25 O102 W24 130.5(9) . . . . ?
O19 W25 O102 W24 57.7(9) . . . . ?
O86 W24 O102 W25 130.0(9) . . . . ?
O80 W24 O102 W25 -42.0(16) . . . . ?
O97 W24 O102 W25 -131.3(9) . . . . ?
O87 W24 O102 W25 28.5(9) . . . . ?
O98 W24 O102 W25 -57.6(9) . . . . ?
O109 W25 O103 W19 130.1(9) . . . . ?
O102 W25 O103 W19 27.3(9) . . . . ?
O110 W25 O103 W19 -130.0(9) . . . . ?
O108 W25 O103 W19 -46.5(14) . . . . ?
O19 W25 O103 W19 -57.2(9) . . . . ?
O88 W19 O103 W25 -129.2(9) . . . . ?
O81 W19 O103 W25 43.2(15) . . . . ?
O87 W19 O103 W25 -28.8(9) . . . . ?
O89 W19 O103 W25 130.8(9) . . . . ?
O99 W19 O103 W25 57.4(8) . . . . ?
O111 W26 O104 W20 -127.5(8) . . . . ?
O105 W26 O104 W20 -23.6(8) . . . . ?
O112 W26 O104 W20 59.7(13) . . . . ?
O110 W26 O104 W20 133.4(8) . . . . ?
O19 W26 O104 W20 61.4(8) . . . . ?
O90 W20 O104 W26 125.7(8) . . . . ?
O82 W20 O104 W26 -46.7(15) . . . . ?
O91 W20 O104 W26 26.1(8) . . . . ?
O89 W20 O104 W26 -135.3(8) . . . . ?
O99 W20 O104 W26 -61.4(8) . . . . ?
O111 W26 O105 W21 129.4(7) . . . . ?
O104 W26 O105 W21 24.9(8) . . . . ?
O112 W26 O105 W21 -130.9(8) . . . . ?
O110 W26 O105 W21 -55.4(12) . . . . ?
O19 W26 O105 W21 -59.0(7) . . . . ?
O111 W26 O105 Na21 -46.9(6) . . . . ?
O104 W26 O105 Na21 -151.4(6) . . . . ?
O112 W26 O105 Na21 52.8(6) . . . . ?
O110 W26 O105 Na21 128.3(8) . . . . ?
O19 W26 O105 Na21 124.7(6) . . . . ?
O92 W21 O105 W26 -128.7(8) . . . . ?
O83 W21 O105 W26 42.5(14) . . . . ?
O91 W21 O105 W26 -28.1(7) . . . . ?
O93 W21 O105 W26 133.0(8) . . . . ?
O100 W21 O105 W26 58.5(7) . . . . ?
O92 W21 O105 Na21 47.8(5) . . . . ?
O83 W21 O105 Na21 -141.1(10) . . . . ?
O91 W21 O105 Na21 148.3(5) . . . . ?
O93 W21 O105 Na21 -50.6(5) . . . . ?
O100 W21 O105 Na21 -125.1(5) . . . . ?
O107 W27 O106 W22 -131.4(8) . . . . ?
O101 W27 O106 W22 -28.7(8) . . . . ?
O112 W27 O106 W22 128.0(8) . . . . ?
O108 W27 O106 W22 48.3(13) . . . . ?
O19 W27 O106 W22 55.8(7) . . . . ?
O94 W22 O106 W27 131.6(8) . . . . ?
O84 W22 O106 W27 -41.7(15) . . . . ?
O95 W22 O106 W27 30.6(7) . . . . ?
O93 W22 O106 W27 -130.8(8) . . . . ?
O100 W22 O106 W27 -55.8(7) . . . . ?
Na7 W22 O106 W27 -175.4(7) . . . . ?
O109 W25 O108 W27 170.0(5) . . . . ?
O103 W25 O108 W27 -13.3(12) . . . . ?
O102 W25 O108 W27 -86.9(5) . . . . ?
O110 W25 O108 W27 70.1(5) . . . . ?
O19 W25 O108 W27 -2.2(4) . . . . ?
O109 W25 O108 Na11 -9.2(5) . . . 1_556 ?
O103 W25 O108 Na11 167.5(7) . . . 1_556 ?
O102 W25 O108 Na11 93.9(5) . . . 1_556 ?
O110 W25 O108 Na11 -109.1(5) . . . 1_556 ?
O19 W25 O108 Na11 178.7(5) . . . 1_556 ?
O107 W27 O108 W25 -170.3(5) . . . . ?
O106 W27 O108 W25 10.0(12) . . . . ?
O101 W27 O108 W25 87.2(5) . . . . ?
O112 W27 O108 W25 -70.1(5) . . . . ?
O19 W27 O108 W25 2.2(4) . . . . ?
O107 W27 O108 Na11 8.9(5) . . . 1_556 ?
O106 W27 O108 Na11 -170.8(7) . . . 1_556 ?
O101 W27 O108 Na11 -93.6(5) . . . 1_556 ?
O112 W27 O108 Na11 109.1(5) . . . 1_556 ?
O19 W27 O108 Na11 -178.7(5) . . . 1_556 ?
O109 W25 O110 W26 -171.5(5) . . . . ?
O103 W25 O110 W26 85.3(5) . . . . ?
O102 W25 O110 W26 8.6(11) . . . . ?
O108 W25 O110 W26 -71.9(5) . . . . ?
O19 W25 O110 W26 0.4(4) . . . . ?
O111 W26 O110 W25 171.1(5) . . . . ?
O104 W26 O110 W25 -84.7(5) . . . . ?
O105 W26 O110 W25 -4.2(11) . . . . ?
O112 W26 O110 W25 71.9(5) . . . . ?
O19 W26 O110 W25 -0.4(4) . . . . ?
O104 W26 O111 Na19 -76.8(8) . . . 1_556 ?
O105 W26 O111 Na19 -168.8(8) . . . 1_556 ?
O112 W26 O111 Na19 100.2(8) . . . 1_556 ?
O110 W26 O111 Na19 13.1(8) . . . 1_556 ?
O19 W26 O111 Na19 55.4(18) . . . 1_556 ?
O107 W27 O112 W26 173.5(5) . . . . ?
O106 W27 O112 W26 -84.2(5) . . . . ?
O101 W27 O112 W26 -1.6(11) . . . . ?
O108 W27 O112 W26 73.4(5) . . . . ?
O19 W27 O112 W26 1.2(4) . . . . ?
O111 W26 O112 W27 -172.2(5) . . . . ?
O104 W26 O112 W27 0.7(11) . . . . ?
O105 W26 O112 W27 84.0(5) . . . . ?
O110 W26 O112 W27 -73.4(5) . . . . ?
O19 W26 O112 W27 -1.2(4) . . . . ?
W16 O76 Na1 O72 -76.1(14) . . . 1_455 ?
W16 O76 Na1 O12W 125.2(6) . . . . ?
W16 O76 Na1 O11W 44.3(6) . . . . ?
W16 O76 Na1 O18 -153.4(6) . . . 2_566 ?
W16 O76 Na1 O4W -61.6(6) . . . . ?
W16 O76 Na1 Na15 -101.7(6) . . . 2_566 ?
W16 O76 Na1 Na2 85.8(5) . . . 1_455 ?
W20 O90 Na2 O19W 171.3(14) . . . . ?
W20 O90 Na2 O12W 83.8(14) . . . 1_655 ?
W20 O90 Na2 O18W -93.6(15) . . . . ?
W20 O90 Na2 O11W 2.9(15) . . . 1_655 ?
W20 O90 Na2 O94 -124.4(15) . . . 1_655 ?
W20 O90 Na2 Na1 43.7(14) . . . 1_655 ?
W9 O52 Na3 O21W -59.4(6) . . . . ?
Fe1 O52 Na3 O21W 138.2(5) . . . . ?
W9 O52 Na3 O20W 65.9(5) . . . . ?
Fe1 O52 Na3 O20W -96.5(5) . . . . ?
W9 O52 Na3 Na4 -40.8(4) . . . . ?
Fe1 O52 Na3 Na4 156.8(3) . . . . ?
W9 O52 Na3 Na17 33.0(4) . . . . ?
Fe1 O52 Na3 Na17 -129.4(3) . . . . ?
W9 O52 Na3 Na12 174.1(4) . . . . ?
Fe1 O52 Na3 Na12 11.7(6) . . . . ?
W9 O38 Na4 O38W 78.0(11) . . . . ?
Na17 O38 Na4 O38W -114.5(11) . . . . ?
W9 O38 Na4 O21W -105.0(5) . . . . ?
Na17 O38 Na4 O21W 62.4(6) . . . . ?
W9 O38 Na4 O7W 139.2(6) . . . 2_556 ?
Na17 O38 Na4 O7W -53.3(8) . . . 2_556 ?
W9 O38 Na4 Na17 83.1(4) . . . 2_656 ?
Na17 O38 Na4 Na17 -109.5(5) . . . 2_656 ?
W9 O38 Na4 Na3 -90.2(4) . . . . ?
Na17 O38 Na4 Na3 77.3(5) . . . . ?
W9 O38 Na4 Na18 -132.6(6) . . . 1_545 ?
Na17 O38 Na4 Na18 34.8(8) . . . 1_545 ?
O21W Na3 Na4 O38W 70(4) . . . . ?
O20W Na3 Na4 O38W 172(4) . . . . ?
O52 Na3 Na4 O38W -85(4) . . . . ?
Na17 Na3 Na4 O38W -175(4) . . . . ?
Na12 Na3 Na4 O38W 56(4) . . . . ?
O20W Na3 Na4 O21W 102.3(6) . . . . ?
O52 Na3 Na4 O21W -154.6(6) . . . . ?
Na17 Na3 Na4 O21W 115.8(6) . . . . ?
Na12 Na3 Na4 O21W -13.4(7) . . . . ?
O21W Na3 Na4 O7W -41.6(7) . . . 2_556 ?
O20W Na3 Na4 O7W 60.7(8) . . . 2_556 ?
O52 Na3 Na4 O7W 163.9(6) . . . 2_556 ?
Na17 Na3 Na4 O7W 74.2(6) . . . 2_556 ?
Na12 Na3 Na4 O7W -55.0(9) . . . 2_556 ?
O21W Na3 Na4 O38 -156.8(6) . . . . ?
O20W Na3 Na4 O38 -54.6(4) . . . . ?
O52 Na3 Na4 O38 48.6(3) . . . . ?
Na17 Na3 Na4 O38 -41.0(3) . . . . ?
Na12 Na3 Na4 O38 -170.3(5) . . . . ?
O21W Na3 Na4 Na17 -165.8(8) . . . 2_656 ?
O20W Na3 Na4 Na17 -63.5(7) . . . 2_656 ?
O52 Na3 Na4 Na17 39.6(6) . . . 2_656 ?
Na17 Na3 Na4 Na17 -50.0(6) . . . 2_656 ?
Na12 Na3 Na4 Na17 -179.2(5) . . . 2_656 ?
O21W Na3 Na4 Na18 -6.7(5) . . . 1_545 ?
O20W Na3 Na4 Na18 95.6(4) . . . 1_545 ?
O52 Na3 Na4 Na18 -161.3(3) . . . 1_545 ?
Na17 Na3 Na4 Na18 109.1(3) . . . 1_545 ?
Na12 Na3 Na4 Na18 -20.1(6) . . . 1_545 ?
Cu1 O46 Na5 O10W 11(3) . . . . ?
Na17 O46 Na5 O10W 152(3) 1_455 . . . ?
Cu1 O46 Na5 O9W 176.2(4) . . . . ?
Na17 O46 Na5 O9W -43.0(4) 1_455 . . . ?
Cu1 O46 Na5 O8W 85.0(4) . . . . ?
Na17 O46 Na5 O8W -134.2(5) 1_455 . . . ?
Cu1 O46 Na5 O24W -100.4(4) . . . . ?
Na17 O46 Na5 O24W 40.4(5) 1_455 . . . ?
Cu1 O46 Na5 O56 -14.8(3) . . . . ?
Na17 O46 Na5 O56 126.0(4) 1_455 . . . ?
Na17 O46 Na5 Cu1 140.8(5) 1_455 . . . ?
Cu1 O46 Na5 Na17 -140.8(5) . . . 1_455 ?
Cu1 O56 Na5 O10W -159.0(4) . . . . ?
Na8 O56 Na5 O10W 78.0(5) . . . . ?
Cu1 O56 Na5 O9W 49.4(12) . . . . ?
Na8 O56 Na5 O9W -73.5(12) . . . . ?
Cu1 O56 Na5 O8W -69.7(5) . . . . ?
Na8 O56 Na5 O8W 167.3(5) . . . . ?
Cu1 O56 Na5 O46 16.6(3) . . . . ?
Na8 O56 Na5 O46 -106.3(4) . . . . ?
Cu1 O56 Na5 O24W 109.7(5) . . . . ?
Na8 O56 Na5 O24W -13.2(6) . . . . ?
Na8 O56 Na5 Cu1 -123.0(5) . . . . ?
Cu1 O56 Na5 Na17 51.1(4) . . . 1_455 ?
Na8 O56 Na5 Na17 -71.8(4) . . . 1_455 ?
O45 Cu1 Na5 O10W -65.4(5) . . . . ?
O35 Cu1 Na5 O10W -148.4(5) . . . . ?
O47 Cu1 Na5 O10W 108.6(5) . . . . ?
O56 Cu1 Na5 O10W 27.3(5) . . . . ?
O46 Cu1 Na5 O10W -177.6(6) . . . . ?
O48 Cu1 Na5 O10W 19.8(6) . . . . ?
O45 Cu1 Na5 O9W 107.3(5) . . . . ?
O35 Cu1 Na5 O9W 24.3(5) . . . . ?
O47 Cu1 Na5 O9W -78.6(5) . . . . ?
O56 Cu1 Na5 O9W -159.9(5) . . . . ?
O46 Cu1 Na5 O9W -4.8(5) . . . . ?
O48 Cu1 Na5 O9W -167.5(4) . . . . ?
O45 Cu1 Na5 O8W 19.0(5) . . . . ?
O35 Cu1 Na5 O8W -64.0(5) . . . . ?
O47 Cu1 Na5 O8W -166.9(5) . . . . ?
O56 Cu1 Na5 O8W 111.8(5) . . . . ?
O46 Cu1 Na5 O8W -93.1(6) . . . . ?
O48 Cu1 Na5 O8W 104.2(5) . . . . ?
O45 Cu1 Na5 O46 112.1(4) . . . . ?
O35 Cu1 Na5 O46 29.2(5) . . . . ?
O47 Cu1 Na5 O46 -73.8(4) . . . . ?
O56 Cu1 Na5 O46 -155.1(5) . . . . ?
O48 Cu1 Na5 O46 -162.7(4) . . . . ?
O45 Cu1 Na5 O24W -164.4(5) . . . . ?
O35 Cu1 Na5 O24W 112.6(5) . . . . ?
O47 Cu1 Na5 O24W 9.7(5) . . . . ?
O56 Cu1 Na5 O24W -71.6(5) . . . . ?
O46 Cu1 Na5 O24W 83.5(6) . . . . ?
O48 Cu1 Na5 O24W -79.2(5) . . . . ?
O45 Cu1 Na5 O56 -92.7(4) . . . . ?
O35 Cu1 Na5 O56 -175.7(4) . . . . ?
O47 Cu1 Na5 O56 81.3(4) . . . . ?
O46 Cu1 Na5 O56 155.1(5) . . . . ?
O48 Cu1 Na5 O56 -7.6(4) . . . . ?
O45 Cu1 Na5 Na17 138.4(3) . . . 1_455 ?
O35 Cu1 Na5 Na17 55.4(4) . . . 1_455 ?
O47 Cu1 Na5 Na17 -47.5(3) . . . 1_455 ?
O56 Cu1 Na5 Na17 -128.8(4) . . . 1_455 ?
O46 Cu1 Na5 Na17 26.3(4) . . . 1_455 ?
O48 Cu1 Na5 Na17 -136.4(3) . . . 1_455 ?
W15 O74 Na6 O16 -162.8(7) . . . 2_666 ?
W15 O74 Na6 O21 33.3(8) . . . 2_566 ?
W15 O74 Na6 Na9 -53.1(15) . . . 2_566 ?
W15 O74 Na6 O13W 112.5(7) . . . . ?
W15 O74 Na6 O27W -61.8(8) . . . . ?
W15 O74 Na6 Na10 -16.1(7) . . . . ?
W22 O93 Na7 O17W 161.3(5) . . . . ?
W21 O93 Na7 O17W -53.8(7) . . . . ?
W22 O93 Na7 O16W 61.8(8) . . . . ?
W21 O93 Na7 O16W -153.3(6) . . . . ?
W22 O93 Na7 O14W -46.5(5) . . . . ?
W21 O93 Na7 O14W 98.4(6) . . . . ?
W22 O93 Na7 O15W -116.6(4) . . . . ?
W21 O93 Na7 O15W 28.3(6) . . . . ?
W22 O93 Na7 O94 14.5(3) . . . . ?
W21 O93 Na7 O94 159.4(6) . . . . ?
W21 O93 Na7 W22 144.9(7) . . . . ?
W22 O93 Na7 Na20 -156.6(4) . . . . ?
W21 O93 Na7 Na20 -11.7(6) . . . . ?
W22 O93 Na7 Na21 125.1(5) . . . . ?
W21 O93 Na7 Na21 -90.0(7) . . . . ?
W22 O94 Na7 O17W -66.9(7) . . . . ?
Na2 O94 Na7 O17W 146.0(6) 1_455 . . . ?
W22 O94 Na7 O16W -171.2(4) . . . . ?
Na2 O94 Na7 O16W 41.7(5) 1_455 . . . ?
W22 O94 Na7 O14W 108.2(4) . . . . ?
Na2 O94 Na7 O14W -38.9(5) 1_455 . . . ?
W22 O94 Na7 O93 -16.4(3) . . . . ?
Na2 O94 Na7 O93 -163.5(4) 1_455 . . . ?
W22 O94 Na7 O15W 43.7(6) . . . . ?
Na2 O94 Na7 O15W -103.4(5) 1_455 . . . ?
Na2 O94 Na7 W22 -147.1(6) 1_455 . . . ?
W22 O94 Na7 Na20 -2.0(9) . . . . ?
Na2 O94 Na7 Na20 -149.0(7) 1_455 . . . ?
W22 O94 Na7 Na21 -64.4(4) . . . . ?
Na2 O94 Na7 Na21 148.5(5) 1_455 . . . ?
O94 W22 Na7 O17W 132.5(7) . . . . ?
O84 W22 Na7 O17W -119.7(6) . . . . ?
O95 W22 Na7 O17W 160.8(7) . . . . ?
O93 W22 Na7 O17W -21.2(6) . . . . ?
O106 W22 Na7 O17W 48.1(6) . . . . ?
O100 W22 Na7 O17W -42.8(7) . . . . ?
O94 W22 Na7 O16W 10.3(5) . . . . ?
O84 W22 Na7 O16W 118.1(5) . . . . ?
O95 W22 Na7 O16W 38.6(8) . . . . ?
O93 W22 Na7 O16W -143.4(6) . . . . ?
O106 W22 Na7 O16W -74.1(5) . . . . ?
O100 W22 Na7 O16W -165.0(4) . . . . ?
O94 W22 Na7 O14W -68.1(4) . . . . ?
O84 W22 Na7 O14W 39.7(4) . . . . ?
O95 W22 Na7 O14W -39.8(7) . . . . ?
O93 W22 Na7 O14W 138.2(5) . . . . ?
O106 W22 Na7 O14W -152.5(4) . . . . ?
O100 W22 Na7 O14W 116.6(4) . . . . ?
O94 W22 Na7 O93 153.7(5) . . . . ?
O84 W22 Na7 O93 -98.5(4) . . . . ?
O95 W22 Na7 O93 -178.0(6) . . . . ?
O106 W22 Na7 O93 69.3(4) . . . . ?
O100 W22 Na7 O93 -21.6(4) . . . . ?
O94 W22 Na7 O15W -143.2(5) . . . . ?
O84 W22 Na7 O15W -35.4(4) . . . . ?
O95 W22 Na7 O15W -114.9(6) . . . . ?
O93 W22 Na7 O15W 63.1(5) . . . . ?
O106 W22 Na7 O15W 132.4(4) . . . . ?
O100 W22 Na7 O15W 41.5(5) . . . . ?
O84 W22 Na7 O94 107.9(4) . . . . ?
O95 W22 Na7 O94 28.3(7) . . . . ?
O93 W22 Na7 O94 -153.7(5) . . . . ?
O106 W22 Na7 O94 -84.4(4) . . . . ?
O100 W22 Na7 O94 -175.3(4) . . . . ?
O94 W22 Na7 Na20 178.7(6) . . . . ?
O84 W22 Na7 Na20 -73.4(4) . . . . ?
O95 W22 Na7 Na20 -152.9(6) . . . . ?
O93 W22 Na7 Na20 25.1(4) . . . . ?
O106 W22 Na7 Na20 94.4(4) . . . . ?
O100 W22 Na7 Na20 3.4(5) . . . . ?
O94 W22 Na7 Na21 111.7(5) . . . . ?
O84 W22 Na7 Na21 -140.4(4) . . . . ?
O95 W22 Na7 Na21 140.1(6) . . . . ?
O93 W22 Na7 Na21 -42.0(5) . . . . ?
O106 W22 Na7 Na21 27.3(4) . . . . ?
O100 W22 Na7 Na21 -63.6(4) . . . . ?
Cu2 O57 Na8 O79 -145.6(4) . . . . ?
Cu2 O57 Na8 O56 -35.4(5) . . . . ?
Cu2 O57 Na8 O42W 117.1(7) . . . . ?
Cu2 O57 Na8 O25 51.7(4) . . . 2_556 ?
W17 O79 Na8 O57 114.3(4) . . . . ?
W18 O79 Na8 O57 -19.1(5) . . . . ?
Na16 O79 Na8 O57 -134.8(5) . . . . ?
W17 O79 Na8 O56 16.9(5) . . . . ?
W18 O79 Na8 O56 -116.4(4) . . . . ?
Na16 O79 Na8 O56 127.8(5) . . . . ?
W17 O79 Na8 O42W -134.2(6) . . . . ?
W18 O79 Na8 O42W 92.4(6) . . . . ?
Na16 O79 Na8 O42W -23.3(7) . . . . ?
W17 O79 Na8 O25 -111.6(9) . . . 2_556 ?
W18 O79 Na8 O25 115.1(9) . . . 2_556 ?
Na16 O79 Na8 O25 -0.6(11) . . . 2_556 ?
Cu1 O56 Na8 O57 38.7(5) . . . . ?
Na5 O56 Na8 O57 148.5(4) . . . . ?
Cu1 O56 Na8 O79 149.9(4) . . . . ?
Na5 O56 Na8 O79 -100.3(4) . . . . ?
Cu1 O56 Na8 O42W -90.4(13) . . . . ?
Na5 O56 Na8 O42W 19.5(14) . . . . ?
Cu1 O56 Na8 O25 -49.2(4) . . . 2_556 ?
Na5 O56 Na8 O25 60.7(4) . . . 2_556 ?
W6 O22 Na9 Na6 50.9(4) . . . 2_566 ?
W7 O22 Na9 Na6 -126.6(4) . . . 2_566 ?
W6 O22 Na9 O22W -49.4(8) . . . . ?
W7 O22 Na9 O22W 133.1(7) . . . . ?
W6 O22 Na9 O7W 173.0(5) . . . . ?
W7 O22 Na9 O7W -4.5(6) . . . . ?
W11 O42 Na10 Na13 -78.2(4) . . . 2_566 ?
Na15 O42 Na10 Na13 50.4(4) . . . 2_566 ?
W11 O42 Na10 O27W 152.4(5) . . . . ?
Na15 O42 Na10 O27W -78.9(5) . . . . ?
Na13 O42 Na10 O27W -129.3(6) 2_566 . . . ?
W11 O42 Na10 O21 -173.5(9) . . . 2_566 ?
Na15 O42 Na10 O21 -44.9(11) . . . 2_566 ?
Na13 O42 Na10 O21 -95.2(10) 2_566 . . 2_566 ?
W11 O42 Na10 O64 74.5(4) . . . . ?
Na15 O42 Na10 O64 -156.8(3) . . . . ?
Na13 O42 Na10 O64 152.8(6) 2_566 . . . ?
W11 O42 Na10 O2W -49.3(5) . . . 2_566 ?
Na15 O42 Na10 O2W 79.3(5) . . . 2_566 ?
Na13 O42 Na10 O2W 28.9(3) 2_566 . . 2_566 ?
W11 O42 Na10 Na6 153.2(4) . . . . ?
Na15 O42 Na10 Na6 -78.2(4) . . . . ?
Na13 O42 Na10 Na6 -128.5(6) 2_566 . . . ?
Na15 O42 Na10 W11 128.6(5) . . . . ?
Na13 O42 Na10 W11 78.2(4) 2_566 . . . ?
W11 O42 Na10 W15 81.6(5) . . . . ?
Na15 O42 Na10 W15 -149.8(4) . . . . ?
Na13 O42 Na10 W15 159.8(6) 2_566 . . . ?
W11 O42 Na10 Na13 -67.5(3) . . . . ?
Na15 O42 Na10 Na13 61.1(3) . . . . ?
Na13 O42 Na10 Na13 10.7(4) 2_566 . . . ?
W15 O64 Na10 Na13 -151.9(9) . . . 2_566 ?
Cu3 O64 Na10 Na13 13.1(11) . . . 2_566 ?
W15 O64 Na10 O27W 92.8(5) . . . . ?
Cu3 O64 Na10 O27W -102.1(5) . . . . ?
W15 O64 Na10 O42 166.6(4) . . . . ?
Cu3 O64 Na10 O42 -28.4(5) . . . . ?
W15 O64 Na10 O21 15.1(5) . . . 2_566 ?
Cu3 O64 Na10 O21 -179.8(4) . . . 2_566 ?
W15 O64 Na10 O2W -89.9(6) . . . 2_566 ?
Cu3 O64 Na10 O2W 75.1(6) . . . 2_566 ?
W15 O64 Na10 Na6 49.5(3) . . . . ?
Cu3 O64 Na10 Na6 -145.5(3) . . . . ?
W15 O64 Na10 W11 -167.1(3) . . . . ?
Cu3 O64 Na10 W11 -2.1(4) . . . . ?
Cu3 O64 Na10 W15 165.0(5) . . . . ?
W15 O64 Na10 Na13 -140.7(6) . . . . ?
Cu3 O64 Na10 Na13 24.3(8) . . . . ?
O16 Na6 Na10 Na13 -117.4(8) 2_666 . . 2_566 ?
O74 Na6 Na10 Na13 179.6(8) . . . 2_566 ?
O21 Na6 Na10 Na13 74.9(7) 2_566 . . 2_566 ?
Na9 Na6 Na10 Na13 -11.3(8) 2_566 . . 2_566 ?
O13W Na6 Na10 Na13 86.9(10) . . . 2_566 ?
O27W Na6 Na10 Na13 -81.5(9) . . . 2_566 ?
O16 Na6 Na10 O27W -35.9(8) 2_666 . . . ?
O74 Na6 Na10 O27W -98.9(6) . . . . ?
O21 Na6 Na10 O27W 156.4(7) 2_566 . . . ?
Na9 Na6 Na10 O27W 70.2(7) 2_566 . . . ?
O13W Na6 Na10 O27W 168.4(8) . . . . ?
O16 Na6 Na10 O42 -37.0(8) 2_666 . . . ?
O74 Na6 Na10 O42 -100.0(5) . . . . ?
O21 Na6 Na10 O42 155.3(6) 2_566 . . . ?
Na9 Na6 Na10 O42 69.2(5) 2_566 . . . ?
O13W Na6 Na10 O42 167.3(6) . . . . ?
O27W Na6 Na10 O42 -1.1(6) . . . . ?
O16 Na6 Na10 O21 167.7(7) 2_666 . . 2_566 ?
O74 Na6 Na10 O21 104.7(4) . . . 2_566 ?
Na9 Na6 Na10 O21 -86.2(4) 2_566 . . 2_566 ?
O13W Na6 Na10 O21 12.0(7) . . . 2_566 ?
O27W Na6 Na10 O21 -156.4(7) . . . 2_566 ?
O16 Na6 Na10 O64 44.0(7) 2_666 . . . ?
O74 Na6 Na10 O64 -19.0(3) . . . . ?
O21 Na6 Na10 O64 -123.7(5) 2_566 . . . ?
Na9 Na6 Na10 O64 150.1(4) 2_566 . . . ?
O13W Na6 Na10 O64 -111.7(6) . . . . ?
O27W Na6 Na10 O64 79.9(6) . . . . ?
O16 Na6 Na10 O2W 174.6(6) 2_666 . . 2_566 ?
O74 Na6 Na10 O2W 111.6(7) . . . 2_566 ?
O21 Na6 Na10 O2W 6.9(6) 2_566 . . 2_566 ?
Na9 Na6 Na10 O2W -79.3(7) 2_566 . . 2_566 ?
O13W Na6 Na10 O2W 18.9(10) . . . 2_566 ?
O27W Na6 Na10 O2W -149.5(9) . . . 2_566 ?
O16 Na6 Na10 W11 -19.0(10) 2_666 . . . ?
O74 Na6 Na10 W11 -82.0(6) . . . . ?
O21 Na6 Na10 W11 173.3(7) 2_566 . . . ?
Na9 Na6 Na10 W11 87.2(6) 2_566 . . . ?
O13W Na6 Na10 W11 -174.7(6) . . . . ?
O27W Na6 Na10 W11 16.9(7) . . . . ?
O16 Na6 Na10 W15 68.0(6) 2_666 . . . ?
O74 Na6 Na10 W15 5.0(2) . . . . ?
O21 Na6 Na10 W15 -99.7(4) 2_566 . . . ?
Na9 Na6 Na10 W15 174.2(3) 2_566 . . . ?
O13W Na6 Na10 W15 -87.7(6) . . . . ?
O27W Na6 Na10 W15 103.9(6) . . . . ?
O16 Na6 Na10 Na13 -124.0(7) 2_666 . . . ?
O74 Na6 Na10 Na13 173.1(7) . . . . ?
O21 Na6 Na10 Na13 68.4(7) 2_566 . . . ?
Na9 Na6 Na10 Na13 -17.8(7) 2_566 . . . ?
O13W Na6 Na10 Na13 80.4(9) . . . . ?
O27W Na6 Na10 Na13 -88.0(9) . . . . ?
O42 W11 Na10 Na13 88.8(5) . . . 2_566 ?
O43 W11 Na10 Na13 -34.3(4) . . . 2_566 ?
O54 W11 Na10 Na13 -136.6(5) . . . 2_566 ?
O41 W11 Na10 Na13 159.7(4) . . . 2_566 ?
O33 W11 Na10 Na13 37.7(6) . . . 2_566 ?
O50 W11 Na10 Na13 -83.7(5) . . . 2_566 ?
Na15 W11 Na10 Na13 56.3(4) . . . 2_566 ?
O42 W11 Na10 O27W -26.5(5) . . . . ?
O43 W11 Na10 O27W -149.6(6) . . . . ?
O54 W11 Na10 O27W 108.2(5) . . . . ?
O41 W11 Na10 O27W 44.4(6) . . . . ?
O33 W11 Na10 O27W -77.6(6) . . . . ?
O50 W11 Na10 O27W 161.1(5) . . . . ?
Na13 W11 Na10 O27W -115.3(7) 2_566 . . . ?
Na15 W11 Na10 O27W -59.0(5) . . . . ?
O43 W11 Na10 O42 -123.1(4) . . . . ?
O54 W11 Na10 O42 134.7(5) . . . . ?
O41 W11 Na10 O42 70.9(5) . . . . ?
O33 W11 Na10 O42 -51.1(5) . . . . ?
O50 W11 Na10 O42 -172.4(4) . . . . ?
Na13 W11 Na10 O42 -88.8(5) 2_566 . . . ?
Na15 W11 Na10 O42 -32.5(3) . . . . ?
O42 W11 Na10 O21 48(7) . . . 2_566 ?
O43 W11 Na10 O21 -75(7) . . . 2_566 ?
O54 W11 Na10 O21 -178(7) . . . 2_566 ?
O41 W11 Na10 O21 119(7) . . . 2_566 ?
O33 W11 Na10 O21 -3(7) . . . 2_566 ?
O50 W11 Na10 O21 -125(7) . . . 2_566 ?
Na13 W11 Na10 O21 -41(6) 2_566 . . 2_566 ?
Na15 W11 Na10 O21 15(7) . . . 2_566 ?
O42 W11 Na10 O64 -101.9(5) . . . . ?
O43 W11 Na10 O64 135.0(4) . . . . ?
O54 W11 Na10 O64 32.8(3) . . . . ?
O41 W11 Na10 O64 -31.0(5) . . . . ?
O33 W11 Na10 O64 -153.0(3) . . . . ?
O50 W11 Na10 O64 85.7(4) . . . . ?
Na13 W11 Na10 O64 169.4(6) 2_566 . . . ?
Na15 W11 Na10 O64 -134.4(3) . . . . ?
O42 W11 Na10 O2W 132.4(5) . . . 2_566 ?
O43 W11 Na10 O2W 9.3(3) . . . 2_566 ?
O54 W11 Na10 O2W -93.0(4) . . . 2_566 ?
O41 W11 Na10 O2W -156.7(3) . . . 2_566 ?
O33 W11 Na10 O2W 81.3(5) . . . 2_566 ?
O50 W11 Na10 O2W -40.1(5) . . . 2_566 ?
Na13 W11 Na10 O2W 43.6(4) 2_566 . . 2_566 ?
Na15 W11 Na10 O2W 99.9(3) . . . 2_566 ?
O42 W11 Na10 Na6 -38.0(5) . . . . ?
O43 W11 Na10 Na6 -161.1(6) . . . . ?
O54 W11 Na10 Na6 96.7(6) . . . . ?
O41 W11 Na10 Na6 32.9(7) . . . . ?
O33 W11 Na10 Na6 -89.1(6) . . . . ?
O50 W11 Na10 Na6 149.6(5) . . . . ?
Na13 W11 Na10 Na6 -126.8(8) 2_566 . . . ?
Na15 W11 Na10 Na6 -70.5(5) . . . . ?
O42 W11 Na10 W15 -108.3(5) . . . . ?
O43 W11 Na10 W15 128.6(4) . . . . ?
O54 W11 Na10 W15 26.3(3) . . . . ?
O41 W11 Na10 W15 -37.4(5) . . . . ?
O33 W11 Na10 W15 -159.4(3) . . . . ?
O50 W11 Na10 W15 79.2(4) . . . . ?
Na13 W11 Na10 W15 162.9(6) 2_566 . . . ?
Na15 W11 Na10 W15 -140.8(4) . . . . ?
O42 W11 Na10 Na13 99.6(4) . . . . ?
O43 W11 Na10 Na13 -23.5(3) . . . . ?
O54 W11 Na10 Na13 -125.7(3) . . . . ?
O41 W11 Na10 Na13 170.5(3) . . . . ?
O33 W11 Na10 Na13 48.5(4) . . . . ?
O50 W11 Na10 Na13 -72.8(3) . . . . ?
Na13 W11 Na10 Na13 10.9(4) 2_566 . . . ?
Na15 W11 Na10 Na13 67.1(2) . . . . ?
O74 W15 Na10 Na13 -174.3(17) . . . 2_566 ?
O64 W15 Na10 Na13 69.3(16) . . . 2_566 ?
O73 W15 Na10 Na13 89.8(17) . . . 2_566 ?
O75 W15 Na10 Na13 -64.9(16) . . . 2_566 ?
O83 W15 Na10 Na13 -92.3(17) . . . 2_566 ?
O63 W15 Na10 Na13 -4.1(17) . . . 2_566 ?
O74 W15 Na10 O27W 35.2(5) . . . . ?
O64 W15 Na10 O27W -81.3(5) . . . . ?
O73 W15 Na10 O27W -60.7(7) . . . . ?
O75 W15 Na10 O27W 144.5(6) . . . . ?
O83 W15 Na10 O27W 117.2(5) . . . . ?
O63 W15 Na10 O27W -154.6(5) . . . . ?
O74 W15 Na10 O42 101.8(5) . . . . ?
O64 W15 Na10 O42 -14.6(4) . . . . ?
O73 W15 Na10 O42 5.9(8) . . . . ?
O75 W15 Na10 O42 -148.8(6) . . . . ?
O83 W15 Na10 O42 -176.2(3) . . . . ?
O63 W15 Na10 O42 -88.0(5) . . . . ?
O74 W15 Na10 O21 -48.5(3) . . . 2_566 ?
O64 W15 Na10 O21 -165.0(5) . . . 2_566 ?
O73 W15 Na10 O21 -144.4(4) . . . 2_566 ?
O75 W15 Na10 O21 60.9(3) . . . 2_566 ?
O83 W15 Na10 O21 33.5(5) . . . 2_566 ?
O63 W15 Na10 O21 121.7(3) . . . 2_566 ?
O74 W15 Na10 O64 116.5(4) . . . . ?
O73 W15 Na10 O64 20.6(6) . . . . ?
O75 W15 Na10 O64 -134.2(5) . . . . ?
O83 W15 Na10 O64 -161.6(4) . . . . ?
O63 W15 Na10 O64 -73.3(4) . . . . ?
O74 W15 Na10 O2W -135.5(5) . . . 2_566 ?
O64 W15 Na10 O2W 108.0(6) . . . 2_566 ?
O73 W15 Na10 O2W 128.6(5) . . . 2_566 ?
O75 W15 Na10 O2W -26.1(4) . . . 2_566 ?
O83 W15 Na10 O2W -53.5(6) . . . 2_566 ?
O63 W15 Na10 O2W 34.7(5) . . . 2_566 ?
O74 W15 Na10 Na6 -6.8(3) . . . . ?
O64 W15 Na10 Na6 -123.3(4) . . . . ?
O73 W15 Na10 Na6 -102.7(4) . . . . ?
O75 W15 Na10 Na6 102.5(3) . . . . ?
O83 W15 Na10 Na6 75.1(4) . . . . ?
O63 W15 Na10 Na6 163.4(2) . . . . ?
O74 W15 Na10 W11 129.7(4) . . . . ?
O64 W15 Na10 W11 13.2(3) . . . . ?
O73 W15 Na10 W11 33.8(7) . . . . ?
O75 W15 Na10 W11 -121.0(5) . . . . ?
O83 W15 Na10 W11 -148.3(3) . . . . ?
O63 W15 Na10 W11 -60.1(4) . . . . ?
O74 W15 Na10 Na13 -171.5(8) . . . . ?
O64 W15 Na10 Na13 72.0(8) . . . . ?
O73 W15 Na10 Na13 92.6(9) . . . . ?
O75 W15 Na10 Na13 -62.2(8) . . . . ?
O83 W15 Na10 Na13 -89.6(8) . . . . ?
O63 W15 Na10 Na13 -1.3(8) . . . . ?
W1 O6 Na11 O5W 41.5(7) . . . 2_556 ?
W2 O6 Na11 O5W -135.3(6) . . . 2_556 ?
W1 O6 Na11 O29W 137.1(8) . . . . ?
W2 O6 Na11 O29W -39.6(9) . . . . ?
W1 O6 Na11 O31W 173.0(7) . . . . ?
W2 O6 Na11 O31W -3.8(7) . . . . ?
W1 O6 Na11 O108 -92.2(5) . . . 1_554 ?
W2 O6 Na11 O108 91.1(5) . . . 1_554 ?
W18 O69 Na12 O23W 56.0(6) . . . . ?
W13 O69 Na12 O23W -107.4(5) . . . . ?
W18 O69 Na12 Na3 84.1(3) . . . . ?
W13 O69 Na12 Na3 -79.3(3) . . . . ?
O21W Na3 Na12 O69 -139.8(5) . . . . ?
O20W Na3 Na12 O69 107.8(5) . . . . ?
O52 Na3 Na12 O69 -5.8(5) . . . . ?
Na4 Na3 Na12 O69 -131.0(5) . . . . ?
Na17 Na3 Na12 O69 120.9(4) . . . . ?
O21W Na3 Na12 O23W 5.3(5) . . . . ?
O20W Na3 Na12 O23W -107.1(5) . . . . ?
O52 Na3 Na12 O23W 139.4(6) . . . . ?
Na4 Na3 Na12 O23W 14.2(6) . . . . ?
Na17 Na3 Na12 O23W -93.9(5) . . . . ?
W11 O43 Na13 Na13 -55.4(10) . . . 2_566 ?
W12 O43 Na13 Na13 150.9(7) . . . 2_566 ?
W11 O43 Na13 O2W 28.0(8) . . . . ?
W12 O43 Na13 O2W -125.7(4) . . . . ?
Na13 O43 Na13 O2W 83.4(6) 2_566 . . . ?
W11 O43 Na13 O43 -55.4(10) . . . 2_566 ?
W12 O43 Na13 O43 150.9(7) . . . 2_566 ?
Na13 O43 Na13 O43 0.000(1) 2_566 . . 2_566 ?
W11 O43 Na13 Na10 102.5(8) . . . 2_566 ?
W12 O43 Na13 Na10 -51.2(7) . . . 2_566 ?
Na13 O43 Na13 Na10 157.9(11) 2_566 . . 2_566 ?
W11 O43 Na13 O44 169.0(7) . . . . ?
W12 O43 Na13 O44 15.3(3) . . . . ?
Na13 O43 Na13 O44 -135.6(8) 2_566 . . . ?
W11 O43 Na13 O2W -112.2(7) . . . 2_566 ?
W12 O43 Na13 O2W 94.1(3) . . . 2_566 ?
Na13 O43 Na13 O2W -56.8(6) 2_566 . . 2_566 ?
W11 O43 Na13 O42 -161.1(6) . . . 2_566 ?
W12 O43 Na13 O42 45.2(9) . . . 2_566 ?
Na13 O43 Na13 O42 -105.7(12) 2_566 . . 2_566 ?
W11 O43 Na13 W12 153.7(8) . . . . ?
Na13 O43 Na13 W12 -150.9(7) 2_566 . . . ?
W11 O43 Na13 Na15 -151.7(6) . . . 2_566 ?
W12 O43 Na13 Na15 54.6(3) . . . 2_566 ?
Na13 O43 Na13 Na15 -96.3(7) 2_566 . . 2_566 ?
W11 O43 Na13 W11 -99.7(11) . . . 2_566 ?
W12 O43 Na13 W11 106.6(9) . . . 2_566 ?
Na13 O43 Na13 W11 -44.3(7) 2_566 . . 2_566 ?
W11 O43 Na13 Na15 2.1(6) . . . . ?
W12 O43 Na13 Na15 -151.6(3) . . . . ?
Na13 O43 Na13 Na15 57.5(6) 2_566 . . . ?
W12 O44 Na13 Na13 -65.3(9) . . . 2_566 ?
Na15 O44 Na13 Na13 74.8(9) 2_566 . . 2_566 ?
W12 O44 Na13 O2W 46.0(8) . . . . ?
Na15 O44 Na13 O2W -173.9(8) 2_566 . . . ?
W12 O44 Na13 O43 -151.6(7) . . . 2_566 ?
Na15 O44 Na13 O43 -11.6(8) 2_566 . . 2_566 ?
W12 O44 Na13 O43 -18.3(4) . . . . ?
Na15 O44 Na13 O43 121.8(4) 2_566 . . . ?
W12 O44 Na13 Na10 114.4(4) . . . 2_566 ?
Na15 O44 Na13 Na10 -105.5(4) 2_566 . . 2_566 ?
W12 O44 Na13 O2W -98.7(4) . . . 2_566 ?
Na15 O44 Na13 O2W 41.4(3) 2_566 . . 2_566 ?
W12 O44 Na13 O42 178.4(4) . . . 2_566 ?
Na15 O44 Na13 O42 -41.5(3) 2_566 . . 2_566 ?
Na15 O44 Na13 W12 140.1(4) 2_566 . . . ?
W12 O44 Na13 Na15 -140.1(4) . . . 2_566 ?
W12 O44 Na13 W11 -171.9(3) . . . 2_566 ?
Na15 O44 Na13 W11 -31.8(4) 2_566 . . 2_566 ?
W12 O44 Na13 Na15 1.6(8) . . . . ?
Na15 O44 Na13 Na15 141.7(6) 2_566 . . . ?
O44 W12 Na13 Na13 125.4(9) . . . 2_566 ?
O45 W12 Na13 Na13 174.8(6) . . . 2_566 ?
O55 W12 Na13 Na13 37.8(8) . . . 2_566 ?
O34 W12 Na13 Na13 -121.1(8) . . . 2_566 ?
O43 W12 Na13 Na13 -27.1(6) . . . 2_566 ?
O50 W12 Na13 Na13 -50.1(8) . . . 2_566 ?
O44 W12 Na13 O2W -147.7(7) . . . . ?
O45 W12 Na13 O2W -98.3(6) . . . . ?
O55 W12 Na13 O2W 124.7(5) . . . . ?
O34 W12 Na13 O2W -34.3(4) . . . . ?
O43 W12 Na13 O2W 59.8(5) . . . . ?
O50 W12 Na13 O2W 36.8(5) . . . . ?
O44 W12 Na13 O43 69.1(12) . . . 2_566 ?
O45 W12 Na13 O43 118.5(12) . . . 2_566 ?
O55 W12 Na13 O43 -18.5(13) . . . 2_566 ?
O34 W12 Na13 O43 -177.4(13) . . . 2_566 ?
O43 W12 Na13 O43 -83.4(13) . . . 2_566 ?
O50 W12 Na13 O43 -106.4(12) . . . 2_566 ?
O44 W12 Na13 O43 152.5(5) . . . . ?
O45 W12 Na13 O43 -158.1(5) . . . . ?
O55 W12 Na13 O43 64.9(4) . . . . ?
O34 W12 Na13 O43 -94.0(4) . . . . ?
O50 W12 Na13 O43 -23.0(4) . . . . ?
O44 W12 Na13 Na10 -66.4(5) . . . 2_566 ?
O45 W12 Na13 Na10 -17.0(7) . . . 2_566 ?
O55 W12 Na13 Na10 -154.0(4) . . . 2_566 ?
O34 W12 Na13 Na10 47.0(4) . . . 2_566 ?
O43 W12 Na13 Na10 141.1(6) . . . 2_566 ?
O50 W12 Na13 Na10 118.1(4) . . . 2_566 ?
O45 W12 Na13 O44 49.4(7) . . . . ?
O55 W12 Na13 O44 -87.6(4) . . . . ?
O34 W12 Na13 O44 113.5(4) . . . . ?
O43 W12 Na13 O44 -152.5(5) . . . . ?
O50 W12 Na13 O44 -175.5(4) . . . . ?
O44 W12 Na13 O2W 74.6(4) . . . 2_566 ?
O45 W12 Na13 O2W 124.0(5) . . . 2_566 ?
O55 W12 Na13 O2W -13.0(4) . . . 2_566 ?
O34 W12 Na13 O2W -172.0(3) . . . 2_566 ?
O43 W12 Na13 O2W -78.0(4) . . . 2_566 ?
O50 W12 Na13 O2W -101.0(3) . . . 2_566 ?
O44 W12 Na13 O42 -1.7(4) . . . 2_566 ?
O45 W12 Na13 O42 47.8(7) . . . 2_566 ?
O55 W12 Na13 O42 -89.2(4) . . . 2_566 ?
O34 W12 Na13 O42 111.8(4) . . . 2_566 ?
O43 W12 Na13 O42 -154.2(6) . . . 2_566 ?
O50 W12 Na13 O42 -177.2(3) . . . 2_566 ?
O44 W12 Na13 Na15 29.4(3) . . . 2_566 ?
O45 W12 Na13 Na15 78.9(5) . . . 2_566 ?
O55 W12 Na13 Na15 -58.2(3) . . . 2_566 ?
O34 W12 Na13 Na15 142.9(3) . . . 2_566 ?
O43 W12 Na13 Na15 -123.1(4) . . . 2_566 ?
O50 W12 Na13 Na15 -146.1(2) . . . 2_566 ?
O44 W12 Na13 W11 12.2(5) . . . 2_566 ?
O45 W12 Na13 W11 61.7(8) . . . 2_566 ?
O55 W12 Na13 W11 -75.3(6) . . . 2_566 ?
O34 W12 Na13 W11 125.7(6) . . . 2_566 ?
O43 W12 Na13 W11 -140.3(8) . . . 2_566 ?
O50 W12 Na13 W11 -163.3(5) . . . 2_566 ?
O44 W12 Na13 Na15 -178.9(5) . . . . ?
O45 W12 Na13 Na15 -129.5(5) . . . . ?
O55 W12 Na13 Na15 93.5(3) . . . . ?
O34 W12 Na13 Na15 -65.5(3) . . . . ?
O43 W12 Na13 Na15 28.5(3) . . . . ?
O50 W12 Na13 Na15 5.6(4) . . . . ?
W19 O89 Na14 O11W 169.0(4) . . . 1_655 ?
W20 O89 Na14 O11W 41.1(6) . . . 1_655 ?
W19 O89 Na14 O26W -20.9(9) . . . . ?
W20 O89 Na14 O26W -148.8(8) . . . . ?
W11 O42 Na15 O3W -128.9(5) . . . . ?
Na10 O42 Na15 O3W 111.5(5) . . . . ?
Na13 O42 Na15 O3W 149.8(5) 2_566 . . . ?
W11 O42 Na15 O2W 39.4(5) . . . . ?
Na10 O42 Na15 O2W -80.3(5) . . . . ?
Na13 O42 Na15 O2W -41.9(4) 2_566 . . . ?
W11 O42 Na15 O4W 122(7) . . . 2_566 ?
Na10 O42 Na15 O4W 2(7) . . . 2_566 ?
Na13 O42 Na15 O4W 41(7) 2_566 . . 2_566 ?
W11 O42 Na15 O44 123.2(4) . . . 2_566 ?
Na10 O42 Na15 O44 3.5(4) . . . 2_566 ?
Na13 O42 Na15 O44 41.8(3) 2_566 . . 2_566 ?
W11 O42 Na15 O18 -44.4(4) . . . . ?
Na10 O42 Na15 O18 -164.0(4) . . . . ?
Na13 O42 Na15 O18 -125.7(3) 2_566 . . . ?
W11 O42 Na15 Na13 81.4(4) . . . 2_566 ?
Na10 O42 Na15 Na13 -38.3(4) . . . 2_566 ?
W11 O42 Na15 Na1 -49.1(6) . . . 2_566 ?
Na10 O42 Na15 Na1 -168.8(4) . . . 2_566 ?
Na13 O42 Na15 Na1 -130.5(4) 2_566 . . 2_566 ?
Na10 O42 Na15 W11 -119.7(6) . . . . ?
Na13 O42 Na15 W11 -81.4(4) 2_566 . . . ?
W11 O42 Na15 Na13 56.9(4) . . . . ?
Na10 O42 Na15 Na13 -62.8(4) . . . . ?
Na13 O42 Na15 Na13 -24.5(4) 2_566 . . . ?
W5 O18 Na15 O3W 122.1(5) . . . . ?
Na1 O18 Na15 O3W -91.4(4) 2_566 . . . ?
W5 O18 Na15 O2W -56.8(4) . . . . ?
Na1 O18 Na15 O2W 89.7(3) 2_566 . . . ?
W5 O18 Na15 O4W -141.2(4) . . . 2_566 ?
Na1 O18 Na15 O4W 5.2(3) 2_566 . . 2_566 ?
W5 O18 Na15 O44 -83.9(14) . . . 2_566 ?
Na1 O18 Na15 O44 62.6(13) 2_566 . . 2_566 ?
W5 O18 Na15 O42 38.0(4) . . . . ?
Na1 O18 Na15 O42 -175.5(3) 2_566 . . . ?
W5 O18 Na15 Na13 -19.1(5) . . . 2_566 ?
Na1 O18 Na15 Na13 127.3(3) 2_566 . . 2_566 ?
W5 O18 Na15 Na1 -146.5(5) . . . 2_566 ?
W5 O18 Na15 W11 21.6(3) . . . . ?
Na1 O18 Na15 W11 168.0(2) 2_566 . . . ?
W5 O18 Na15 Na13 -37.4(4) . . . . ?
Na1 O18 Na15 Na13 109.1(3) 2_566 . . . ?
O42 W11 Na15 O3W 51.9(5) . . . . ?
O43 W11 Na15 O3W 167.4(5) . . . . ?
O54 W11 Na15 O3W 78.1(5) . . . . ?
O41 W11 Na15 O3W -29.6(5) . . . . ?
O33 W11 Na15 O3W -102.0(5) . . . . ?
O50 W11 Na15 O3W -133.8(4) . . . . ?
Na13 W11 Na15 O3W 135.3(5) 2_566 . . . ?
Na10 W11 Na15 O3W 94.1(5) . . . . ?
O42 W11 Na15 O2W -139.7(5) . . . . ?
O43 W11 Na15 O2W -24.2(4) . . . . ?
O54 W11 Na15 O2W -113.5(4) . . . . ?
O41 W11 Na15 O2W 138.8(4) . . . . ?
O33 W11 Na15 O2W 66.4(3) . . . . ?
O50 W11 Na15 O2W 34.6(4) . . . . ?
Na13 W11 Na15 O2W -56.3(3) 2_566 . . . ?
Na10 W11 Na15 O2W -97.5(4) . . . . ?
O42 W11 Na15 O4W -172.9(9) . . . 2_566 ?
O43 W11 Na15 O4W -57.4(8) . . . 2_566 ?
O54 W11 Na15 O4W -146.7(8) . . . 2_566 ?
O41 W11 Na15 O4W 105.6(8) . . . 2_566 ?
O33 W11 Na15 O4W 33.2(7) . . . 2_566 ?
O50 W11 Na15 O4W 1.4(8) . . . 2_566 ?
Na13 W11 Na15 O4W -89.5(8) 2_566 . . 2_566 ?
Na10 W11 Na15 O4W -130.7(8) . . . 2_566 ?
O42 W11 Na15 O44 -58.5(4) . . . 2_566 ?
O43 W11 Na15 O44 57.0(3) . . . 2_566 ?
O54 W11 Na15 O44 -32.4(4) . . . 2_566 ?
O41 W11 Na15 O44 -140.0(3) . . . 2_566 ?
O33 W11 Na15 O44 147.5(3) . . . 2_566 ?
O50 W11 Na15 O44 115.7(3) . . . 2_566 ?
Na13 W11 Na15 O44 24.8(3) 2_566 . . 2_566 ?
Na10 W11 Na15 O44 -16.4(3) . . . 2_566 ?
O43 W11 Na15 O42 115.5(5) . . . . ?
O54 W11 Na15 O42 26.2(5) . . . . ?
O41 W11 Na15 O42 -81.5(5) . . . . ?
O33 W11 Na15 O42 -154.0(5) . . . . ?
O50 W11 Na15 O42 174.2(4) . . . . ?
Na13 W11 Na15 O42 83.3(5) 2_566 . . . ?
Na10 W11 Na15 O42 42.1(4) . . . . ?
O42 W11 Na15 O18 135.9(4) . . . . ?
O43 W11 Na15 O18 -108.6(3) . . . . ?
O54 W11 Na15 O18 162.1(3) . . . . ?
O41 W11 Na15 O18 54.4(3) . . . . ?
O33 W11 Na15 O18 -18.0(3) . . . . ?
O50 W11 Na15 O18 -49.8(3) . . . . ?
Na13 W11 Na15 O18 -140.7(3) 2_566 . . . ?
Na10 W11 Na15 O18 178.1(3) . . . . ?
O42 W11 Na15 Na13 -83.3(5) . . . 2_566 ?
O43 W11 Na15 Na13 32.2(3) . . . 2_566 ?
O54 W11 Na15 Na13 -57.2(4) . . . 2_566 ?
O41 W11 Na15 Na13 -164.9(3) . . . 2_566 ?
O33 W11 Na15 Na13 122.7(3) . . . 2_566 ?
O50 W11 Na15 Na13 90.9(3) . . . 2_566 ?
Na10 W11 Na15 Na13 -41.2(3) . . . 2_566 ?
O42 W11 Na15 Na1 145.5(5) . . . 2_566 ?
O43 W11 Na15 Na1 -99.0(3) . . . 2_566 ?
O54 W11 Na15 Na1 171.6(3) . . . 2_566 ?
O41 W11 Na15 Na1 64.0(3) . . . 2_566 ?
O33 W11 Na15 Na1 -8.5(2) . . . 2_566 ?
O50 W11 Na15 Na1 -40.3(3) . . . 2_566 ?
Na13 W11 Na15 Na1 -131.2(3) 2_566 . . 2_566 ?
Na10 W11 Na15 Na1 -172.4(3) . . . 2_566 ?
O42 W11 Na15 Na13 -114.6(4) . . . . ?
O43 W11 Na15 Na13 0.9(3) . . . . ?
O54 W11 Na15 Na13 -88.4(3) . . . . ?
O41 W11 Na15 Na13 163.9(3) . . . . ?
O33 W11 Na15 Na13 91.5(3) . . . . ?
O50 W11 Na15 Na13 59.7(3) . . . . ?
Na13 W11 Na15 Na13 -31.2(4) 2_566 . . . ?
Na10 W11 Na15 Na13 -72.4(3) . . . . ?
Na13 Na13 Na15 O3W 34.6(15) 2_566 . . . ?
O2W Na13 Na15 O3W -156.1(13) . . . . ?
O43 Na13 Na15 O3W 103.6(12) 2_566 . . . ?
O43 Na13 Na15 O3W -38.5(13) . . . . ?
Na10 Na13 Na15 O3W -162.7(12) 2_566 . . . ?
O44 Na13 Na15 O3W -58.0(15) . . . . ?
O2W Na13 Na15 O3W 30.1(13) 2_566 . . . ?
O42 Na13 Na15 O3W 126.8(12) 2_566 . . . ?
W12 Na13 Na15 O3W -57.1(13) . . . . ?
Na15 Na13 Na15 O3W 34.6(15) 2_566 . . . ?
W11 Na13 Na15 O3W 115.4(12) 2_566 . . . ?
Na13 Na13 Na15 O2W -169.4(10) 2_566 . . . ?
O43 Na13 Na15 O2W -100.4(6) 2_566 . . . ?
O43 Na13 Na15 O2W 117.6(6) . . . . ?
Na10 Na13 Na15 O2W -6.6(6) 2_566 . . . ?
O44 Na13 Na15 O2W 98.1(9) . . . . ?
O2W Na13 Na15 O2W -173.9(6) 2_566 . . . ?
O42 Na13 Na15 O2W -77.1(8) 2_566 . . . ?
W12 Na13 Na15 O2W 99.0(6) . . . . ?
Na15 Na13 Na15 O2W -169.4(10) 2_566 . . . ?
W11 Na13 Na15 O2W -88.5(6) 2_566 . . . ?
Na13 Na13 Na15 O4W -127.1(7) 2_566 . . 2_566 ?
O2W Na13 Na15 O4W 42.3(6) . . . 2_566 ?
O43 Na13 Na15 O4W -58.1(4) 2_566 . . 2_566 ?
O43 Na13 Na15 O4W 159.8(4) . . . 2_566 ?
Na10 Na13 Na15 O4W 35.6(5) 2_566 . . 2_566 ?
O44 Na13 Na15 O4W 140.3(7) . . . 2_566 ?
O2W Na13 Na15 O4W -131.6(4) 2_566 . . 2_566 ?
O42 Na13 Na15 O4W -34.9(7) 2_566 . . 2_566 ?
W12 Na13 Na15 O4W 141.2(3) . . . 2_566 ?
Na15 Na13 Na15 O4W -127.1(7) 2_566 . . 2_566 ?
W11 Na13 Na15 O4W -46.3(4) 2_566 . . 2_566 ?
Na13 Na13 Na15 O44 -45.5(6) 2_566 . . 2_566 ?
O2W Na13 Na15 O44 123.9(6) . . . 2_566 ?
O43 Na13 Na15 O44 23.5(3) 2_566 . . 2_566 ?
O43 Na13 Na15 O44 -118.5(4) . . . 2_566 ?
Na10 Na13 Na15 O44 117.3(5) 2_566 . . 2_566 ?
O44 Na13 Na15 O44 -138.0(7) . . . 2_566 ?
O2W Na13 Na15 O44 -49.9(4) 2_566 . . 2_566 ?
O42 Na13 Na15 O44 46.8(6) 2_566 . . 2_566 ?
W12 Na13 Na15 O44 -137.1(4) . . . 2_566 ?
Na15 Na13 Na15 O44 -45.5(6) 2_566 . . 2_566 ?
W11 Na13 Na15 O44 35.4(3) 2_566 . . 2_566 ?
Na13 Na13 Na15 O42 49.9(6) 2_566 . . . ?
O2W Na13 Na15 O42 -140.7(6) . . . . ?
O43 Na13 Na15 O42 118.9(4) 2_566 . . . ?
O43 Na13 Na15 O42 -23.1(3) . . . . ?
Na10 Na13 Na15 O42 -147.3(5) 2_566 . . . ?
O44 Na13 Na15 O42 -42.6(7) . . . . ?
O2W Na13 Na15 O42 45.4(4) 2_566 . . . ?
O42 Na13 Na15 O42 142.2(6) 2_566 . . . ?
W12 Na13 Na15 O42 -41.7(3) . . . . ?
Na15 Na13 Na15 O42 49.9(6) 2_566 . . . ?
W11 Na13 Na15 O42 130.8(4) 2_566 . . . ?
Na13 Na13 Na15 O18 146.1(7) 2_566 . . . ?
O2W Na13 Na15 O18 -44.5(5) . . . . ?
O43 Na13 Na15 O18 -144.9(4) 2_566 . . . ?
O43 Na13 Na15 O18 73.0(4) . . . . ?
Na10 Na13 Na15 O18 -51.2(5) 2_566 . . . ?
O44 Na13 Na15 O18 53.5(7) . . . . ?
O2W Na13 Na15 O18 141.6(4) 2_566 . . . ?
O42 Na13 Na15 O18 -121.7(6) 2_566 . . . ?
W12 Na13 Na15 O18 54.5(4) . . . . ?
Na15 Na13 Na15 O18 146.1(7) 2_566 . . . ?
W11 Na13 Na15 O18 -133.1(3) 2_566 . . . ?
O2W Na13 Na15 Na13 169.4(10) . . . 2_566 ?
O43 Na13 Na15 Na13 69.0(6) 2_566 . . 2_566 ?
O43 Na13 Na15 Na13 -73.1(7) . . . 2_566 ?
Na10 Na13 Na15 Na13 162.7(9) 2_566 . . 2_566 ?
O44 Na13 Na15 Na13 -92.6(10) . . . 2_566 ?
O2W Na13 Na15 Na13 -4.5(4) 2_566 . . 2_566 ?
O42 Na13 Na15 Na13 92.2(8) 2_566 . . 2_566 ?
W12 Na13 Na15 Na13 -91.7(7) . . . 2_566 ?
Na15 Na13 Na15 Na13 0.000(1) 2_566 . . 2_566 ?
W11 Na13 Na15 Na13 80.8(6) 2_566 . . 2_566 ?
Na13 Na13 Na15 Na1 -170.8(6) 2_566 . . 2_566 ?
O2W Na13 Na15 Na1 -1.4(5) . . . 2_566 ?
O43 Na13 Na15 Na1 -101.8(3) 2_566 . . 2_566 ?
O43 Na13 Na15 Na1 116.1(3) . . . 2_566 ?
Na10 Na13 Na15 Na1 -8.1(5) 2_566 . . 2_566 ?
O44 Na13 Na15 Na1 96.6(7) . . . 2_566 ?
O2W Na13 Na15 Na1 -175.3(3) 2_566 . . 2_566 ?
O42 Na13 Na15 Na1 -78.6(6) 2_566 . . 2_566 ?
W12 Na13 Na15 Na1 97.5(3) . . . 2_566 ?
Na15 Na13 Na15 Na1 -170.8(6) 2_566 . . 2_566 ?
W11 Na13 Na15 Na1 -90.0(3) 2_566 . . 2_566 ?
Na13 Na13 Na15 W11 72.3(6) 2_566 . . . ?
O2W Na13 Na15 W11 -118.3(6) . . . . ?
O43 Na13 Na15 W11 141.3(4) 2_566 . . . ?
O43 Na13 Na15 W11 -0.8(2) . . . . ?
Na10 Na13 Na15 W11 -125.0(4) 2_566 . . . ?
O44 Na13 Na15 W11 -20.3(6) . . . . ?
O2W Na13 Na15 W11 67.8(3) 2_566 . . . ?
O42 Na13 Na15 W11 164.5(7) 2_566 . . . ?
W12 Na13 Na15 W11 -19.4(2) . . . . ?
Na15 Na13 Na15 W11 72.3(6) 2_566 . . . ?
W11 Na13 Na15 W11 153.1(3) 2_566 . . . ?
W17 O79 Na16 O5W 157.6(8) . . . . ?
W18 O79 Na16 O5W -67.6(10) . . . . ?
Na8 O79 Na16 O5W 45.8(9) . . . . ?
W9 O38 Na17 O20W 77.7(10) . . . . ?
Na4 O38 Na17 O20W -79.9(5) . . . . ?
W9 O38 Na17 O46 -17.3(14) . . . 1_655 ?
Na4 O38 Na17 O46 -174.8(6) . . . 1_655 ?
W9 O38 Na17 O38W -58.7(13) . . . 2_656 ?
Na4 O38 Na17 O38W 143.8(7) . . . 2_656 ?
W9 O38 Na17 O26 159.1(6) . . . 2_656 ?
Na4 O38 Na17 O26 1.5(10) . . . 2_656 ?
W9 O38 Na17 Na4 -90.4(10) . . . 2_656 ?
Na4 O38 Na17 Na4 112.0(4) . . . 2_656 ?
W9 O38 Na17 Na5 19.1(12) . . . 1_655 ?
Na4 O38 Na17 Na5 -138.5(4) . . . 1_655 ?
W9 O38 Na17 Na3 92.3(9) . . . . ?
Na4 O38 Na17 Na3 -65.3(4) . . . . ?
O21W Na3 Na17 O20W -122.1(7) . . . . ?
O52 Na3 Na17 O20W 120.8(6) . . . . ?
Na4 Na3 Na17 O20W -158.7(6) . . . . ?
Na12 Na3 Na17 O20W -21.8(6) . . . . ?
O21W Na3 Na17 O46 179.0(6) . . . 1_655 ?
O20W Na3 Na17 O46 -58.9(7) . . . 1_655 ?
O52 Na3 Na17 O46 61.9(6) . . . 1_655 ?
Na4 Na3 Na17 O46 142.4(6) . . . 1_655 ?
Na12 Na3 Na17 O46 -80.7(6) . . . 1_655 ?
O21W Na3 Na17 O38W 132.5(11) . . . 2_656 ?
O20W Na3 Na17 O38W -105.4(12) . . . 2_656 ?
O52 Na3 Na17 O38W 15.4(11) . . . 2_656 ?
Na4 Na3 Na17 O38W 96.0(11) . . . 2_656 ?
Na12 Na3 Na17 O38W -127.2(11) . . . 2_656 ?
O21W Na3 Na17 O38 86.2(5) . . . . ?
O20W Na3 Na17 O38 -151.7(6) . . . . ?
O52 Na3 Na17 O38 -30.9(3) . . . . ?
Na4 Na3 Na17 O38 49.6(3) . . . . ?
Na12 Na3 Na17 O38 -173.5(4) . . . . ?
O21W Na3 Na17 O26 -46.8(5) . . . 2_656 ?
O20W Na3 Na17 O26 75.3(6) . . . 2_656 ?
O52 Na3 Na17 O26 -163.9(4) . . . 2_656 ?
Na4 Na3 Na17 O26 -83.3(4) . . . 2_656 ?
Na12 Na3 Na17 O26 53.5(5) . . . 2_656 ?
O21W Na3 Na17 Na4 82.8(6) . . . 2_656 ?
O20W Na3 Na17 Na4 -155.1(7) . . . 2_656 ?
O52 Na3 Na17 Na4 -34.3(5) . . . 2_656 ?
Na4 Na3 Na17 Na4 46.2(5) . . . 2_656 ?
Na12 Na3 Na17 Na4 -176.9(4) . . . 2_656 ?
O21W Na3 Na17 Na5 -165.6(5) . . . 1_655 ?
O20W Na3 Na17 Na5 -43.5(5) . . . 1_655 ?
O52 Na3 Na17 Na5 77.3(3) . . . 1_655 ?
Na4 Na3 Na17 Na5 157.8(3) . . . 1_655 ?
Na12 Na3 Na17 Na5 -65.3(4) . . . 1_655 ?
W3 O3 Na19 O37W -121.8(9) . . . . ?
W3 O3 Na19 O28W 26.0(11) . . . . ?
W3 O3 Na19 O30W -175.5(8) . . . . ?
W3 O3 Na19 O111 111.8(8) . . . 1_554 ?
W3 O3 Na19 Na20 -77.7(10) . . . 2_666 ?
W21 O92 Na20 O15W -1.3(9) . . . . ?
W21 O92 Na20 O17W 82.5(7) . . . . ?
W21 O92 Na20 O39W -112.3(8) . . . . ?
W21 O92 Na20 O13W -63.6(12) . . . . ?
W21 O92 Na20 Na7 42.5(6) . . . . ?
W21 O92 Na20 Na19 -165.3(7) . . . 2_666 ?
O17W Na7 Na20 O15W -178.5(9) . . . . ?
O16W Na7 Na20 O15W -118.3(7) . . . . ?
O14W Na7 Na20 O15W -23.5(6) . . . . ?
O93 Na7 Na20 O15W 88.0(6) . . . . ?
O94 Na7 Na20 O15W 74.9(9) . . . . ?
W22 Na7 Na20 O15W 73.9(6) . . . . ?
Na21 Na7 Na20 O15W 141.5(7) . . . . ?
O16W Na7 Na20 O17W 60.2(8) . . . . ?
O14W Na7 Na20 O17W 155.0(7) . . . . ?
O93 Na7 Na20 O17W -93.5(7) . . . . ?
O15W Na7 Na20 O17W 178.5(9) . . . . ?
O94 Na7 Na20 O17W -106.6(9) . . . . ?
W22 Na7 Na20 O17W -107.6(7) . . . . ?
Na21 Na7 Na20 O17W -40.1(7) . . . . ?
O17W Na7 Na20 O39W 126.7(17) . . . . ?
O16W Na7 Na20 O39W -173.1(13) . . . . ?
O14W Na7 Na20 O39W -78.2(15) . . . . ?
O93 Na7 Na20 O39W 33.2(15) . . . . ?
O15W Na7 Na20 O39W -54.8(14) . . . . ?
O94 Na7 Na20 O39W 20.2(19) . . . . ?
W22 Na7 Na20 O39W 19.1(16) . . . . ?
Na21 Na7 Na20 O39W 86.7(15) . . . . ?
O17W Na7 Na20 O92 83.0(7) . . . . ?
O16W Na7 Na20 O92 143.2(6) . . . . ?
O14W Na7 Na20 O92 -121.9(5) . . . . ?
O93 Na7 Na20 O92 -10.5(4) . . . . ?
O15W Na7 Na20 O92 -98.5(6) . . . . ?
O94 Na7 Na20 O92 -23.5(9) . . . . ?
W22 Na7 Na20 O92 -24.6(5) . . . . ?
Na21 Na7 Na20 O92 43.0(5) . . . . ?
O17W Na7 Na20 O13W -141.6(9) . . . . ?
O16W Na7 Na20 O13W -81.4(8) . . . . ?
O14W Na7 Na20 O13W 13.4(7) . . . . ?
O93 Na7 Na20 O13W 124.9(6) . . . . ?
O15W Na7 Na20 O13W 36.9(6) . . . . ?
O94 Na7 Na20 O13W 111.8(8) . . . . ?
W22 Na7 Na20 O13W 110.8(6) . . . . ?
Na21 Na7 Na20 O13W 178.4(7) . . . . ?
O17W Na7 Na20 Na19 51.0(8) . . . 2_666 ?
O16W Na7 Na20 Na19 111.1(7) . . . 2_666 ?
O14W Na7 Na20 Na19 -154.0(6) . . . 2_666 ?
O93 Na7 Na20 Na19 -42.5(7) . . . 2_666 ?
O15W Na7 Na20 Na19 -130.5(9) . . . 2_666 ?
O94 Na7 Na20 Na19 -55.6(11) . . . 2_666 ?
W22 Na7 Na20 Na19 -56.7(8) . . . 2_666 ?
Na21 Na7 Na20 Na19 10.9(7) . . . 2_666 ?
W26 O105 Na21 O19W 27.0(8) . . . 2_667 ?
W21 O105 Na21 O19W -151.1(5) . . . 2_667 ?
W26 O105 Na21 Na7 -152.0(3) . . . . ?
W21 O105 Na21 Na7 29.9(5) . . . . ?
O17W Na7 Na21 O105 -118.6(8) . . . . ?
O16W Na7 Na21 O105 154.5(5) . . . . ?
O14W Na7 Na21 O105 37(2) . . . . ?
O93 Na7 Na21 O105 7.2(3) . . . . ?
O15W Na7 Na21 O105 -57.8(6) . . . . ?
O94 Na7 Na21 O105 63.9(5) . . . . ?
W22 Na7 Na21 O105 35.9(4) . . . . ?
Na20 Na7 Na21 O105 -82.2(5) . . . . ?
O17W Na7 Na21 O19W 67(4) . . . 2_667 ?
O16W Na7 Na21 O19W -20(4) . . . 2_667 ?
O14W Na7 Na21 O19W -138(4) . . . 2_667 ?
O93 Na7 Na21 O19W -168(4) . . . 2_667 ?
O15W Na7 Na21 O19W 127(4) . . . 2_667 ?
O94 Na7 Na21 O19W -111(4) . . . 2_667 ?
W22 Na7 Na21 O19W -139(4) . . . 2_667 ?
Na20 Na7 Na21 O19W 103(4) . . . 2_667 ?
Na13 Na13 O2W Na15 8.6(8) 2_566 . . . ?
O43 Na13 O2W Na15 76.3(5) 2_566 . . . ?
O43 Na13 O2W Na15 -58.0(6) . . . . ?
Na10 Na13 O2W Na15 173.6(5) 2_566 . . . ?
O44 Na13 O2W Na15 -115.8(7) . . . . ?
O2W Na13 O2W Na15 8.6(8) 2_566 . . . ?
O42 Na13 O2W Na15 128.3(5) 2_566 . . . ?
W12 Na13 O2W Na15 -91.5(5) . . . . ?
Na15 Na13 O2W Na15 118(5) 2_566 . . . ?
W11 Na13 O2W Na15 101.6(5) 2_566 . . . ?
O43 Na13 O2W Na13 67.7(5) 2_566 . . 2_566 ?
O43 Na13 O2W Na13 -66.6(6) . . . 2_566 ?
Na10 Na13 O2W Na13 165.0(8) 2_566 . . 2_566 ?
O44 Na13 O2W Na13 -124.5(11) . . . 2_566 ?
O2W Na13 O2W Na13 0.0 2_566 . . 2_566 ?
O42 Na13 O2W Na13 119.7(9) 2_566 . . 2_566 ?
W12 Na13 O2W Na13 -100.1(7) . . . 2_566 ?
Na15 Na13 O2W Na13 110(6) 2_566 . . 2_566 ?
W11 Na13 O2W Na13 93.0(6) 2_566 . . 2_566 ?
Na15 Na13 O2W Na13 -8.6(8) . . . 2_566 ?
Na13 Na13 O2W Na10 -165.0(8) 2_566 . . 2_566 ?
O43 Na13 O2W Na10 -97.3(5) 2_566 . . 2_566 ?
O43 Na13 O2W Na10 128.4(5) . . . 2_566 ?
O44 Na13 O2W Na10 70.6(7) . . . 2_566 ?
O2W Na13 O2W Na10 -165.0(8) 2_566 . . 2_566 ?
O42 Na13 O2W Na10 -45.2(5) 2_566 . . 2_566 ?
W12 Na13 O2W Na10 94.9(5) . . . 2_566 ?
Na15 Na13 O2W Na10 -55(5) 2_566 . . 2_566 ?
W11 Na13 O2W Na10 -72.0(4) 2_566 . . 2_566 ?
Na15 Na13 O2W Na10 -173.6(5) . . . 2_566 ?
O3W Na15 O2W Na13 131(2) . . . . ?
O4W Na15 O2W Na13 -139.2(5) 2_566 . . . ?
O44 Na15 O2W Na13 -50.1(5) 2_566 . . . ?
O42 Na15 O2W Na13 37.7(6) . . . . ?
O18 Na15 O2W Na13 136.6(5) . . . . ?
Na13 Na15 O2W Na13 -5.9(6) 2_566 . . . ?
Na1 Na15 O2W Na13 178.7(5) 2_566 . . . ?
W11 Na15 O2W Na13 52.8(5) . . . . ?
O3W Na15 O2W Na13 137(2) . . . 2_566 ?
O4W Na15 O2W Na13 -133.3(4) 2_566 . . 2_566 ?
O44 Na15 O2W Na13 -44.2(3) 2_566 . . 2_566 ?
O42 Na15 O2W Na13 43.6(3) . . . 2_566 ?
O18 Na15 O2W Na13 142.5(3) . . . 2_566 ?
Na1 Na15 O2W Na13 -175.4(3) 2_566 . . 2_566 ?
W11 Na15 O2W Na13 58.7(2) . . . 2_566 ?
Na13 Na15 O2W Na13 5.9(6) . . . 2_566 ?
O3W Na15 O2W Na10 -177(4) . . . 2_566 ?
O4W Na15 O2W Na10 -87(4) 2_566 . . 2_566 ?
O44 Na15 O2W Na10 2(4) 2_566 . . 2_566 ?
O42 Na15 O2W Na10 90(4) . . . 2_566 ?
O18 Na15 O2W Na10 -172(4) . . . 2_566 ?
Na13 Na15 O2W Na10 46(4) 2_566 . . 2_566 ?
Na1 Na15 O2W Na10 -129(4) 2_566 . . 2_566 ?
W11 Na15 O2W Na10 105(4) . . . 2_566 ?
Na13 Na15 O2W Na10 52(4) . . . 2_566 ?
O72 Na1 O4W Na15 81.4(3) 1_455 . . 2_566 ?
O12W Na1 O4W Na15 -41(2) . . . 2_566 ?
O11W Na1 O4W Na15 -176.0(3) . . . 2_566 ?
O76 Na1 O4W Na15 -95.2(3) . . . 2_566 ?
O18 Na1 O4W Na15 -6.1(3) 2_566 . . 2_566 ?
Na2 Na1 O4W Na15 -168.3(3) 1_455 . . 2_566 ?
O79 Na16 O5W Na11 100(6) . . . 2_556 ?
Na6 Na9 O7W Na4 97.3(7) 2_566 . . 2_556 ?
O22W Na9 O7W Na4 -151.3(7) . . . 2_556 ?
O22 Na9 O7W Na4 -4.3(9) . . . 2_556 ?
O72 Na1 O11W Na2 -98.6(3) 1_455 . . 1_455 ?
O12W Na1 O11W Na2 -0.5(3) . . . 1_455 ?
O76 Na1 O11W Na2 93.6(3) . . . 1_455 ?
O18 Na1 O11W Na2 25.6(10) 2_566 . . 1_455 ?
O4W Na1 O11W Na2 173.4(3) . . . 1_455 ?
Na15 Na1 O11W Na2 169.0(3) 2_566 . . 1_455 ?
O72 Na1 O11W Na14 18.7(4) 1_455 . . 1_455 ?
O12W Na1 O11W Na14 116.7(4) . . . 1_455 ?
O76 Na1 O11W Na14 -149.2(4) . . . 1_455 ?
O18 Na1 O11W Na14 142.8(8) 2_566 . . 1_455 ?
O4W Na1 O11W Na14 -69.3(4) . . . 1_455 ?
Na15 Na1 O11W Na14 -73.8(5) 2_566 . . 1_455 ?
Na2 Na1 O11W Na14 117.2(4) 1_455 . . 1_455 ?
O72 Na1 O12W Na2 102.9(3) 1_455 . . 1_455 ?
O11W Na1 O12W Na2 0.5(3) . . . 1_455 ?
O76 Na1 O12W Na2 -82.2(3) . . . 1_455 ?
O18 Na1 O12W Na2 -171.1(3) 2_566 . . 1_455 ?
O4W Na1 O12W Na2 -135(2) . . . 1_455 ?
Na15 Na1 O12W Na2 -171.2(2) 2_566 . . 1_455 ?
O16 Na6 O13W Na20 -83.3(6) 2_666 . . . ?
O74 Na6 O13W Na20 3.3(7) . . . . ?
O21 Na6 O13W Na20 91.5(6) 2_566 . . . ?
Na9 Na6 O13W Na20 178.8(6) 2_566 . . . ?
O27W Na6 O13W Na20 145(3) . . . . ?
Na10 Na6 O13W Na20 82.0(8) . . . . ?
O16 Na6 O13W Na18 44.8(6) 2_666 . . . ?
O74 Na6 O13W Na18 131.3(6) . . . . ?
O21 Na6 O13W Na18 -140.4(6) 2_566 . . . ?
Na9 Na6 O13W Na18 -53.1(6) 2_566 . . . ?
O27W Na6 O13W Na18 -87(4) . . . . ?
Na10 Na6 O13W Na18 -150.0(5) . . . . ?
O15W Na20 O13W Na6 -61.6(7) . . . . ?
O17W Na20 O13W Na6 -122.0(10) . . . . ?
O39W Na20 O13W Na6 54.7(8) . . . . ?
O92 Na20 O13W Na6 6.9(13) . . . . ?
Na7 Na20 O13W Na6 -87.8(6) . . . . ?
Na19 Na20 O13W Na6 81.3(8) 2_666 . . . ?
O15W Na20 O13W Na18 171.7(7) . . . . ?
O17W Na20 O13W Na18 111.3(11) . . . . ?
O39W Na20 O13W Na18 -72.0(8) . . . . ?
O92 Na20 O13W Na18 -119.8(9) . . . . ?
Na7 Na20 O13W Na18 145.5(5) . . . . ?
Na19 Na20 O13W Na18 -45.4(9) 2_666 . . . ?
O21W Na18 O13W Na6 117.5(18) 1_565 . . . ?
O23 Na18 O13W Na6 89.3(6) 2_566 . . . ?
O15 Na18 O13W Na6 -32.7(8) 2_666 . . . ?
O6W Na18 O13W Na6 -103.7(8) . . . . ?
Na4 Na18 O13W Na6 64.3(8) 1_565 . . . ?
O21W Na18 O13W Na20 -112.5(19) 1_565 . . . ?
O23 Na18 O13W Na20 -140.6(7) 2_566 . . . ?
O15 Na18 O13W Na20 97.3(7) 2_666 . . . ?
O6W Na18 O13W Na20 26.3(8) . . . . ?
Na4 Na18 O13W Na20 -165.7(6) 1_565 . . . ?
O17W Na20 O15W Na7 -1.0(6) . . . . ?
O39W Na20 O15W Na7 149.1(8) . . . . ?
O92 Na20 O15W Na7 77.1(5) . . . . ?
O13W Na20 O15W Na7 -143.2(5) . . . . ?
Na19 Na20 O15W Na7 101.1(12) 2_666 . . . ?
O17W Na7 O15W Na20 1.0(6) . . . . ?
O16W Na7 O15W Na20 95.8(8) . . . . ?
O14W Na7 O15W Na20 157.6(6) . . . . ?
O93 Na7 O15W Na20 -85.5(6) . . . . ?
O94 Na7 O15W Na20 -136.9(6) . . . . ?
W22 Na7 O15W Na20 -116.3(5) . . . . ?
Na21 Na7 O15W Na20 -38.8(6) . . . . ?
O16W Na7 O17W Na20 -134.4(6) . . . . ?
O14W Na7 O17W Na20 -46.5(11) . . . . ?
O93 Na7 O17W Na20 81.0(6) . . . . ?
O15W Na7 O17W Na20 -1.0(6) . . . . ?
O94 Na7 O17W Na20 124.7(7) . . . . ?
W22 Na7 O17W Na20 93.0(7) . . . . ?
Na21 Na7 O17W Na20 121.2(8) . . . . ?
O15W Na20 O17W Na7 1.1(7) . . . . ?
O39W Na20 O17W Na7 -116.6(18) . . . . ?
O92 Na20 O17W Na7 -89.1(6) . . . . ?
O13W Na20 O17W Na7 57.4(12) . . . . ?
Na19 Na20 O17W Na7 -143.3(5) 2_666 . . . ?
O12W Na2 O19W Na21 -157.6(6) 1_655 . . 2_667 ?
O90 Na2 O19W Na21 115.0(6) . . . 2_667 ?
O18W Na2 O19W Na21 30.1(7) . . . 2_667 ?
O11W Na2 O19W Na21 -126.2(15) 1_655 . . 2_667 ?
O94 Na2 O19W Na21 -49.8(6) 1_655 . . 2_667 ?
Na1 Na2 O19W Na21 -151.6(6) 1_655 . . 2_667 ?
O21W Na3 O20W Na17 65.6(7) . . . . ?
O52 Na3 O20W Na17 -62.9(6) . . . . ?
Na4 Na3 O20W Na17 21.6(6) . . . . ?
Na12 Na3 O20W Na17 163.1(4) . . . . ?
O46 Na17 O20W Na3 129.0(5) 1_655 . . . ?
O38W Na17 O20W Na3 110.4(10) 2_656 . . . ?
O38 Na17 O20W Na3 22.5(5) . . . . ?
O26 Na17 O20W Na3 -106.1(5) 2_656 . . . ?
Na4 Na17 O20W Na3 51.7(13) 2_656 . . . ?
Na5 Na17 O20W Na3 128.7(5) 1_655 . . . ?
O20W Na3 O21W Na4 -93.7(7) . . . . ?
O52 Na3 O21W Na4 28.4(6) . . . . ?
Na17 Na3 O21W Na4 -59.9(5) . . . . ?
Na12 Na3 O21W Na4 170.7(5) . . . . ?
O20W Na3 O21W Na18 55(2) . . . 1_545 ?
O52 Na3 O21W Na18 177.2(16) . . . 1_545 ?
Na4 Na3 O21W Na18 149(2) . . . 1_545 ?
Na17 Na3 O21W Na18 88.9(18) . . . 1_545 ?
Na12 Na3 O21W Na18 -40.5(19) . . . 1_545 ?
O38W Na4 O21W Na3 -163.1(12) . . . . ?
O7W Na4 O21W Na3 153.0(4) 2_556 . . . ?
O38 Na4 O21W Na3 20.3(5) . . . . ?
Na17 Na4 O21W Na3 63(3) 2_656 . . . ?
Na18 Na4 O21W Na3 170.1(7) 1_545 . . . ?
O38W Na4 O21W Na18 26.8(13) . . . 1_545 ?
O7W Na4 O21W Na18 -17.1(6) 2_556 . . 1_545 ?
O38 Na4 O21W Na18 -149.8(4) . . . 1_545 ?
Na17 Na4 O21W Na18 -107(3) 2_656 . . 1_545 ?
Na3 Na4 O21W Na18 -170.1(7) . . . 1_545 ?
O16 Na6 O27W Na10 158.4(5) 2_666 . . . ?
O74 Na6 O27W Na10 71.8(5) . . . . ?
O21 Na6 O27W Na10 -18.4(5) 2_566 . . . ?
Na9 Na6 O27W Na10 -105.4(6) 2_566 . . . ?
O13W Na6 O27W Na10 -71(4) . . . . ?
Na13 Na10 O27W Na6 127.4(6) 2_566 . . . ?
O42 Na10 O27W Na6 179.0(6) . . . . ?
O21 Na10 O27W Na6 15.4(5) 2_566 . . . ?
O64 Na10 O27W Na6 -91.8(5) . . . . ?
O2W Na10 O27W Na6 94.5(17) 2_566 . . . ?
W11 Na10 O27W Na6 -168.9(4) . . . . ?
W15 Na10 O27W Na6 -62.5(4) . . . . ?
Na13 Na10 O27W Na6 132.6(5) . . . . ?
O21W Na4 O38W Na17 -169.8(8) . . . 2_656 ?
O7W Na4 O38W Na17 -104.1(10) 2_556 . . 2_656 ?
O38 Na4 O38W Na17 6.0(12) . . . 2_656 ?
Na3 Na4 O38W Na17 133(4) . . . 2_656 ?
Na18 Na4 O38W Na17 -152.1(6) 1_545 . . 2_656 ?
